data_1559134
loop_
_publ_author_name
'Lu, Ye'
'Liu, Dong'
'Lin, Yue-Jian'
'Jin, Guo-Xin'

_publ_section_title
;
 A Hierarchical Assembly Strategy for Near-Infrared Photothermal
 Conversion: Unconventional Heterogeneous Metalla[2]catenanes
;
_journal_name_full 'Chemical Science'
_journal_paper_doi 10.1039/D0SC04523C
_journal_year 2020
_chemical_formula_sum 'C208 H264 F24 N26 O68 Rh8 S10'
_chemical_formula_weight 5816.32
_space_group_crystal_system triclinic
_space_group_IT_number 2
_space_group_name_Hall '-P 1'
_space_group_name_H-M_alt 'P -1'
_atom_sites_solution_hydrogens geom
_audit_creation_method SHELXL-2014/7
_audit_update_record
;
2019-08-08 deposited with the CCDC.	2020-09-21 downloaded from the CCDC.
;
_cell_angle_alpha 92.104(7)
_cell_angle_beta 98.905(7)
_cell_angle_gamma 102.575(7)
_cell_formula_units_Z 2
_cell_length_a 22.383(4)
_cell_length_b 24.161(4)
_cell_length_c 24.592(4)
_cell_measurement_reflns_used 9745
_cell_measurement_temperature 173(2)
_cell_measurement_theta_max 55.72
_cell_measurement_theta_min 3.27
_cell_volume 12790(4)
_computing_cell_refinement 'Bruker SAINT'
_computing_data_collection 'Bruker APEX2'
_computing_data_reduction 'Bruker SAINT'
_computing_molecular_graphics 'Bruker SHELXTL'
_computing_publication_material 'Bruker SHELXTL'
_computing_structure_refinement 'SHELXL-2014/7 (Sheldrick, 2014)'
_computing_structure_solution 'SHELXS-97 (Sheldrick 2008)'
_diffrn_ambient_temperature 173(2)
_diffrn_measured_fraction_theta_full 0.998
_diffrn_measured_fraction_theta_max 0.998
_diffrn_measurement_device_type 'Bruker APEX-II CCD'
_diffrn_measurement_method '\f and \w scans'
_diffrn_radiation_type GaK\a
_diffrn_radiation_wavelength 1.34138
_diffrn_reflns_av_R_equivalents 0.0784
_diffrn_reflns_av_unetI/netI 0.0812
_diffrn_reflns_Laue_measured_fraction_full 0.998
_diffrn_reflns_Laue_measured_fraction_max 0.998
_diffrn_reflns_limit_h_max 27
_diffrn_reflns_limit_h_min -27
_diffrn_reflns_limit_k_max 29
_diffrn_reflns_limit_k_min -29
_diffrn_reflns_limit_l_max 30
_diffrn_reflns_limit_l_min -30
_diffrn_reflns_number 232175
_diffrn_reflns_point_group_measured_fraction_full 0.998
_diffrn_reflns_point_group_measured_fraction_max 0.998
_diffrn_reflns_theta_full 53.594
_diffrn_reflns_theta_max 56.000
_diffrn_reflns_theta_min 2.760
_exptl_absorpt_coefficient_mu 3.819
_exptl_absorpt_correction_T_max 0.579
_exptl_absorpt_correction_T_min 0.348
_exptl_absorpt_correction_type multi-scan
_exptl_absorpt_process_details sadabs
_exptl_crystal_colour brown
_exptl_crystal_density_diffrn 1.510
_exptl_crystal_description block
_exptl_crystal_F_000 5948
_exptl_crystal_size_max 0.450
_exptl_crystal_size_mid 0.280
_exptl_crystal_size_min 0.240
_refine_diff_density_max 3.421
_refine_diff_density_min -1.227
_refine_diff_density_rms 0.151
_refine_ls_extinction_coef 0.00088(7)
_refine_ls_extinction_expression Fc^*^=kFc[1+0.001xFc^2^\l^3^/sin(2\q)]^-1/4^
_refine_ls_extinction_method 'SHELXL-2014/7 (Sheldrick 2014'
_refine_ls_goodness_of_fit_ref 1.046
_refine_ls_hydrogen_treatment constr
_refine_ls_matrix_type full
_refine_ls_number_parameters 2687
_refine_ls_number_reflns 50484
_refine_ls_number_restraints 541
_refine_ls_restrained_S_all 1.050
_refine_ls_R_factor_all 0.1172
_refine_ls_R_factor_gt 0.1005
_refine_ls_shift/su_max 0.002
_refine_ls_shift/su_mean 0.000
_refine_ls_structure_factor_coef Fsqd
_refine_ls_weighting_details 'w=1/[\s^2^(Fo^2^)+(0.1973P)^2^+14.0955P] where P=(Fo^2^+2Fc^2^)/3'
_refine_ls_weighting_scheme calc
_refine_ls_wR_factor_gt 0.2969
_refine_ls_wR_factor_ref 0.3201
_reflns_Friedel_coverage 0.000
_reflns_number_gt 37106
_reflns_number_total 50484
_reflns_threshold_expression 'I > 2\s(I)'
_cod_data_source_file d0sc04523c2.cif
_cod_data_source_block Hetero-7
_cod_database_code 1559134
_shelx_shelxl_version_number 2014/7
_shelx_space_group_comment
; 
The symmetry employed for this shelxl refinement is uniquely defined 
by the following loop, which should always be used as a source of 
symmetry information in preference to the above space-group names. 
They are only intended as comments. 
;
_shelx_estimated_absorpt_t_min 0.278
_shelx_estimated_absorpt_t_max 0.461

loop_
_space_group_symop_operation_xyz
'x, y, z'
'-x, -y, -z'

loop_
_atom_site_label
_atom_site_type_symbol
_atom_site_fract_x
_atom_site_fract_y
_atom_site_fract_z
_atom_site_U_iso_or_equiv
_atom_site_adp_type
_atom_site_occupancy
_atom_site_site_symmetry_order
_atom_site_calc_flag
_atom_site_refinement_flags_posn
_atom_site_refinement_flags_adp
_atom_site_refinement_flags_occupancy
_atom_site_disorder_assembly
_atom_site_disorder_group
Rh1 Rh 0.80887(2) -0.01480(2) 0.89633(2) 0.07513(15) Uani 1 1 d . . . . .
Rh2 Rh 0.79632(4) 0.28377(3) 1.04046(4) 0.1257(3) Uani 1 1 d . . . . .
Rh3 Rh 0.21945(3) 0.04859(3) 0.47513(2) 0.08857(18) Uani 1 1 d . . . . .
Rh4 Rh 0.19005(2) 0.33140(2) 0.63551(3) 0.08440(17) Uani 1 1 d . . . . .
Rh5 Rh 0.24652(3) 0.33511(2) 0.94743(3) 0.0972(2) Uani 1 1 d . . . . .
Rh6 Rh 0.18956(2) 0.04187(2) 0.76709(2) 0.06701(14) Uani 1 1 d . . . . .
Rh7 Rh 0.83332(3) 0.63737(3) 0.69419(3) 0.1057(2) Uani 1 1 d . . . . .
Rh8 Rh 0.77786(3) 0.34072(3) 0.52062(3) 0.0953(2) Uani 1 1 d . . . . .
N2 N 0.5339(3) 0.0894(3) 0.6220(2) 0.0794(15) Uani 0.552(9) 1 d . . P A 1
H2 H 0.5375 0.1112 0.5943 0.095 Uiso 0.552(9) 1 calc R U P A 1
N3 N 0.5018(3) -0.0131(3) 0.7583(3) 0.0901(18) Uani 0.552(9) 1 d . . P A 1
H3 H 0.4971 -0.0349 0.7859 0.108 Uiso 0.552(9) 1 calc R U P A 1
O9 O 0.6388(4) 0.0959(4) 0.6582(3) 0.077(2) Uani 0.552(9) 1 d . . P A 1
O10 O 0.3982(3) -0.0191(4) 0.7222(3) 0.079(2) Uani 0.552(9) 1 d . . P A 1
C18 C 0.4766(3) 0.0632(3) 0.6335(3) 0.0797(17) Uani 0.552(9) 1 d . . P A 1
C19 C 0.4862(3) 0.0353(3) 0.6814(3) 0.0811(17) Uani 0.552(9) 1 d . . P A 1
C20 C 0.5500(3) 0.0413(3) 0.7000(3) 0.0824(17) Uani 0.552(9) 1 d . . P A 1
C21 C 0.5596(3) 0.0129(3) 0.7469(3) 0.0825(17) Uani 0.552(9) 1 d . . P A 1
C22 C 0.5946(4) 0.0785(2) 0.6615(2) 0.129(2) Uani 0.552(9) 1 d . . P A 1
C23 C 0.4466(3) -0.0009(3) 0.7192(2) 0.1280(19) Uani 0.552(9) 1 d . . P A 1
S1' S 0.5946(4) 0.0785(2) 0.6615(2) 0.129(2) Uani 0.448(9) 1 d . . P A 2
S2' S 0.4466(3) -0.0009(3) 0.7192(2) 0.1280(19) Uani 0.448(9) 1 d . . P A 2
C18' C 0.4766(3) 0.0632(3) 0.6335(3) 0.0797(17) Uani 0.448(9) 1 d . . P A 2
C19' C 0.4862(3) 0.0353(3) 0.6814(3) 0.0811(17) Uani 0.448(9) 1 d . . P A 2
C20' C 0.5500(3) 0.0413(3) 0.7000(3) 0.0824(17) Uani 0.448(9) 1 d . . P A 2
C21' C 0.5596(3) 0.0129(3) 0.7469(3) 0.0825(17) Uani 0.448(9) 1 d . . P A 2
C22' C 0.5339(3) 0.0894(3) 0.6220(2) 0.0794(15) Uani 0.448(9) 1 d . . P A 2
H22' H 0.5377 0.1129 0.5921 0.095 Uiso 0.448(9) 1 calc R U P A 2
C23' C 0.5018(3) -0.0131(3) 0.7583(3) 0.0901(18) Uani 0.448(9) 1 d . . P A 2
H23' H 0.4968 -0.0367 0.7881 0.108 Uiso 0.448(9) 1 calc R U P A 2
N10 N 0.5541(3) 0.4315(3) 0.8894(3) 0.0916(18) Uani 0.448(9) 1 d . . P A 1
H10 H 0.5570 0.4125 0.9192 0.110 Uiso 0.448(9) 1 calc R U P A 1
N11 N 0.5208(4) 0.5205(4) 0.7396(3) 0.103(2) Uani 0.448(9) 1 d . . P A 1
H11 H 0.5165 0.5414 0.7113 0.124 Uiso 0.448(9) 1 calc R U P A 1
O21 O 0.6595(5) 0.4691(5) 0.8821(5) 0.082(3) Uani 0.448(9) 1 d . . P A 1
O22 O 0.4165(4) 0.4886(5) 0.7474(5) 0.083(3) Uani 0.448(9) 1 d . . P A 1
C102 C 0.4944(4) 0.4328(3) 0.8588(4) 0.094(2) Uani 0.448(9) 1 d . . P A 1
C103 C 0.5056(4) 0.4666(3) 0.8147(3) 0.0899(19) Uani 0.448(9) 1 d . . P A 1
C104 C 0.5691(4) 0.4857(3) 0.8140(3) 0.0866(18) Uani 0.448(9) 1 d . . P A 1
C105 C 0.5789(4) 0.5180(4) 0.7702(3) 0.098(2) Uani 0.448(9) 1 d . . P A 1
C106 C 0.6173(4) 0.46622(18) 0.8680(2) 0.134(2) Uani 0.448(9) 1 d . . P A 1
C107 C 0.4639(3) 0.4815(2) 0.7617(2) 0.1384(18) Uani 0.448(9) 1 d . . P A 1
S3' S 0.6173(4) 0.46622(18) 0.8680(2) 0.134(2) Uani 0.552(9) 1 d . . P A 2
S4' S 0.4639(3) 0.4815(2) 0.7617(2) 0.1384(18) Uani 0.552(9) 1 d . . P A 2
C202 C 0.4944(4) 0.4328(3) 0.8588(4) 0.094(2) Uani 0.552(9) 1 d . . P A 2
C203 C 0.5056(4) 0.4666(3) 0.8147(3) 0.0899(19) Uani 0.552(9) 1 d . . P A 2
C204 C 0.5691(4) 0.4857(3) 0.8140(3) 0.0866(18) Uani 0.552(9) 1 d . . P A 2
C205 C 0.5789(4) 0.5180(4) 0.7702(3) 0.098(2) Uani 0.552(9) 1 d . . P A 2
C206 C 0.5541(3) 0.4315(3) 0.8894(3) 0.0916(18) Uani 0.552(9) 1 d . . P A 2
H206 H 0.5572 0.4109 0.9216 0.110 Uiso 0.552(9) 1 calc R U P A 2
C207 C 0.5208(4) 0.5205(4) 0.7396(3) 0.103(2) Uani 0.552(9) 1 d . . P A 2
H207 H 0.5162 0.5430 0.7090 0.124 Uiso 0.552(9) 1 calc R U P A 2
C75 C 0.1079(9) 0.3465(8) 0.6520(10) 0.113(4) Uani 0.609(19) 1 d D U P B 1
C76 C 0.1545(8) 0.3781(8) 0.6932(7) 0.097(3) Uani 0.609(19) 1 d . U P B 1
C77 C 0.1958(8) 0.4178(7) 0.6649(8) 0.098(3) Uani 0.609(19) 1 d . U P B 1
C78 C 0.1698(9) 0.4091(8) 0.6093(8) 0.100(3) Uani 0.609(19) 1 d . U P B 1
C79 C 0.1180(8) 0.3672(9) 0.5979(8) 0.110(4) Uani 0.609(19) 1 d D U P B 1
C80 C 0.0527(10) 0.2999(11) 0.6589(15) 0.168(10) Uani 0.609(19) 1 d D U P B 1
H80A H 0.0142 0.3125 0.6471 0.251 Uiso 0.609(19) 1 calc R U P B 1
H80B H 0.0556 0.2914 0.6977 0.251 Uiso 0.609(19) 1 calc R U P B 1
H80C H 0.0525 0.2656 0.6362 0.251 Uiso 0.609(19) 1 calc R U P B 1
C81 C 0.1559(14) 0.3731(12) 0.7497(10) 0.156(9) Uani 0.609(19) 1 d . U P B 1
H81A H 0.1929 0.3994 0.7702 0.234 Uiso 0.609(19) 1 calc R U P B 1
H81B H 0.1186 0.3822 0.7604 0.234 Uiso 0.609(19) 1 calc R U P B 1
H81C H 0.1574 0.3340 0.7582 0.234 Uiso 0.609(19) 1 calc R U P B 1
C82 C 0.2522(11) 0.4599(9) 0.6922(11) 0.143(8) Uani 0.609(19) 1 d . U P B 1
H82A H 0.2739 0.4427 0.7225 0.215 Uiso 0.609(19) 1 calc R U P B 1
H82B H 0.2402 0.4934 0.7068 0.215 Uiso 0.609(19) 1 calc R U P B 1
H82C H 0.2798 0.4712 0.6653 0.215 Uiso 0.609(19) 1 calc R U P B 1
C83 C 0.1979(13) 0.4417(10) 0.5632(11) 0.152(9) Uani 0.609(19) 1 d . U P B 1
H83A H 0.1963 0.4818 0.5678 0.228 Uiso 0.609(19) 1 calc R U P B 1
H83B H 0.1741 0.4252 0.5272 0.228 Uiso 0.609(19) 1 calc R U P B 1
H83C H 0.2412 0.4388 0.5652 0.228 Uiso 0.609(19) 1 calc R U P B 1
C84 C 0.0785(12) 0.3459(12) 0.5414(10) 0.155(8) Uani 0.609(19) 1 d D U P B 1
H84A H 0.0424 0.3163 0.5462 0.232 Uiso 0.609(19) 1 calc R U P B 1
H84B H 0.1034 0.3302 0.5181 0.232 Uiso 0.609(19) 1 calc R U P B 1
H84C H 0.0643 0.3776 0.5239 0.232 Uiso 0.609(19) 1 calc R U P B 1
C75' C 0.0978(6) 0.3455(6) 0.6315(6) 0.097(5) Uani 0.391(19) 1 d G U P B 2
C76' C 0.1303(8) 0.3616(7) 0.6848(6) 0.100(5) Uani 0.391(19) 1 d G U P B 2
C77' C 0.1813(8) 0.4054(7) 0.6815(7) 0.104(5) Uani 0.391(19) 1 d G U P B 2
C78' C 0.1804(7) 0.4164(6) 0.6261(8) 0.103(5) Uani 0.391(19) 1 d G U P B 2
C79' C 0.1287(7) 0.3794(6) 0.5952(6) 0.108(5) Uani 0.391(19) 1 d G U P B 2
C80' C 0.0403(8) 0.3003(8) 0.6160(12) 0.122(9) Uani 0.391(19) 1 d G U P B 2
H80D H 0.0042 0.3160 0.6196 0.183 Uiso 0.391(19) 1 calc R U P B 2
H80E H 0.0416 0.2693 0.6405 0.183 Uiso 0.391(19) 1 calc R U P B 2
H80F H 0.0372 0.2856 0.5778 0.183 Uiso 0.391(19) 1 calc R U P B 2
C81' C 0.1135(13) 0.3365(11) 0.7360(9) 0.136(11) Uani 0.391(19) 1 d G U P B 2
H81D H 0.1509 0.3414 0.7639 0.203 Uiso 0.391(19) 1 calc R U P B 2
H81E H 0.0944 0.2959 0.7280 0.203 Uiso 0.391(19) 1 calc R U P B 2
H81F H 0.0839 0.3557 0.7499 0.203 Uiso 0.391(19) 1 calc R U P B 2
C82' C 0.2284(12) 0.4352(11) 0.7285(11) 0.175(16) Uani 0.391(19) 1 d G U P B 2
H82D H 0.2086 0.4561 0.7527 0.262 Uiso 0.391(19) 1 calc R U P B 2
H82E H 0.2612 0.4618 0.7146 0.262 Uiso 0.391(19) 1 calc R U P B 2
H82F H 0.2464 0.4072 0.7494 0.262 Uiso 0.391(19) 1 calc R U P B 2
C83' C 0.2263(11) 0.4599(10) 0.6040(13) 0.180(17) Uani 0.391(19) 1 d G U P B 2
H83D H 0.2044 0.4808 0.5773 0.270 Uiso 0.391(19) 1 calc R U P B 2
H83E H 0.2534 0.4412 0.5858 0.270 Uiso 0.391(19) 1 calc R U P B 2
H83F H 0.2514 0.4864 0.6344 0.270 Uiso 0.391(19) 1 calc R U P B 2
C84' C 0.1101(12) 0.3765(11) 0.5345(8) 0.120(8) Uani 0.391(19) 1 d G U P B 2
H84D H 0.1055 0.3375 0.5191 0.179 Uiso 0.391(19) 1 calc R U P B 2
H84E H 0.1419 0.4022 0.5185 0.179 Uiso 0.391(19) 1 calc R U P B 2
H84F H 0.0704 0.3878 0.5256 0.179 Uiso 0.391(19) 1 calc R U P B 2
N1 N 0.3051(3) 0.0618(3) 0.5296(2) 0.0824(14) Uani 1 1 d . . . . .
N4 N 0.7264(2) -0.0097(3) 0.8437(2) 0.0802(14) Uani 1 1 d . . . . .
N5 N 0.2767(3) 0.3238(3) 0.6783(3) 0.0851(15) Uani 1 1 d . . . . .
N6 N 0.5075(2) 0.3363(3) 0.7520(3) 0.0859(15) Uani 1 1 d D . . . .
H6 H 0.5114 0.3559 0.7228 0.103 Uiso 1 1 calc R U . . .
N7 N 0.4858(3) 0.2374(3) 0.8897(3) 0.1018(19) Uani 1 1 d . . . . .
H7 H 0.4827 0.2173 0.9186 0.122 Uiso 1 1 calc R U . . .
N8 N 0.7124(4) 0.2746(3) 0.9838(4) 0.118(3) Uani 1 1 d . . . . .
N9 N 0.3270(3) 0.3593(3) 0.9115(3) 0.0965(18) Uani 1 1 d . . . . .
N12 N 0.7485(4) 0.6008(3) 0.7194(3) 0.1016(19) Uani 1 1 d . . . . .
N13 N 0.2749(2) 0.0837(2) 0.7443(2) 0.0732(12) Uani 1 1 d . . . . .
N14 N 0.5021(3) 0.1736(3) 0.7338(3) 0.0889(16) Uani 1 1 d . . . . .
H14 H 0.5068 0.1547 0.7635 0.107 Uiso 1 1 calc R U . . .
N15 N 0.4724(3) 0.2608(3) 0.5876(3) 0.1001(19) Uani 1 1 d D . . . .
H15 H 0.4675 0.2790 0.5575 0.120 Uiso 1 1 calc R U . . .
N16 N 0.6970(3) 0.3200(3) 0.5562(4) 0.102(2) Uani 1 1 d . . . . .
O1 O 0.7714(2) 0.02048(19) 0.95948(19) 0.0749(10) Uani 1 1 d . . . . .
O2 O 0.8353(2) 0.0737(3) 0.8890(2) 0.0923(14) Uani 1 1 d . . . . .
O3 O 0.8305(3) 0.2491(2) 0.9731(3) 0.120(2) Uani 1 1 d . . . . .
O4 O 0.7682(3) 0.1958(2) 1.0451(3) 0.1029(16) Uani 1 1 d . . . . .
O5 O 0.1849(2) 0.0769(2) 0.5436(2) 0.0832(12) Uani 1 1 d . . . . .
O6 O 0.2402(2) 0.1373(2) 0.4717(2) 0.0902(13) Uani 1 1 d . . . . .
O7 O 0.2205(2) 0.3041(2) 0.5653(2) 0.0892(13) Uani 1 1 d . . . . .
O8 O 0.1650(2) 0.2417(2) 0.6356(2) 0.0830(12) Uani 1 1 d . . . . .
O11 O 0.6120(3) 0.3490(3) 0.7859(3) 0.1066(16) Uani 1 1 d . . . . .
O12 O 0.3822(3) 0.2231(3) 0.8536(3) 0.1109(18) Uani 1 1 d . . . . .
O13 O 0.2661(3) 0.2536(2) 0.9499(2) 0.0902(13) Uani 1 1 d . . . . .
O14 O 0.2015(3) 0.2955(2) 0.8684(3) 0.0957(14) Uani 1 1 d . . . . .
O15 O 0.1673(2) 0.12270(19) 0.76357(18) 0.0743(10) Uani 1 1 d . . . . .
O16 O 0.2303(2) 0.08123(18) 0.84582(17) 0.0727(10) Uani 1 1 d . . . . .
O17 O 0.8534(3) 0.5566(3) 0.7006(2) 0.1043(16) Uani 1 1 d . . . . .
O18 O 0.7923(3) 0.5955(2) 0.6167(2) 0.0955(14) Uani 1 1 d . . . . .
O19 O 0.7607(2) 0.4226(2) 0.5147(2) 0.0975(15) Uani 1 1 d . . . . .
O20 O 0.8225(2) 0.3824(2) 0.5983(3) 0.0997(15) Uani 1 1 d . . . . .
O23 O 0.6057(2) 0.2084(3) 0.7293(3) 0.1034(16) Uani 1 1 d . . . . .
O24 O 0.3692(3) 0.2274(3) 0.5959(3) 0.1113(18) Uani 1 1 d . . . . .
O25 O 0.4312(6) 0.8116(5) 0.5667(6) 0.213(5) Uani 1 1 d . . . . .
O26 O 0.4453(4) 0.8476(4) 0.4762(3) 0.161(3) Uani 1 1 d . . . . .
O27 O 0.5285(5) 0.8392(6) 0.5422(5) 0.209(5) Uani 1 1 d . . . . .
O28 O 0.5769(6) 0.3818(6) -0.0070(5) 0.190(4) Uani 1 1 d . . . . .
O29 O 0.5901(7) 0.3445(6) 0.0856(6) 0.213(5) Uani 1 1 d . . . . .
O30 O 0.4942(6) 0.3263(4) 0.0286(7) 0.254(8) Uani 1 1 d D . . . .
O31 O 0.9907(5) 0.8933(4) 0.8704(5) 0.174(4) Uani 1 1 d . . . . .
O32 O 0.9979(6) 0.7970(5) 0.8617(5) 0.192(5) Uani 1 1 d . . . . .
O33 O 0.9082(4) 0.8231(4) 0.9001(7) 0.227(6) Uani 1 1 d . U . . .
O34 O 0.4738(4) 0.9254(6) 0.8519(4) 0.176(4) Uani 1 1 d . . . . .
O35 O 0.3901(5) 0.9793(6) 0.8452(5) 0.194(5) Uani 1 1 d . . . . .
O36 O 0.4379(11) 0.9529(10) 0.9338(7) 0.346(12) Uani 1 1 d . U . . .
O37 O 0.1700(8) 0.9153(9) 0.3027(8) 0.315(10) Uani 1 1 d . U . . .
O38 O 0.1177(8) 0.8448(8) 0.2283(8) 0.293(9) Uani 1 1 d . U . . .
O39 O 0.0684(10) 0.9241(8) 0.2407(10) 0.317(10) Uani 1 1 d . U . . .
O40 O 0.0105(7) 0.1899(8) 0.3907(5) 0.255(7) Uani 1 1 d . U . . .
O41 O -0.0457(6) 0.1035(5) 0.4230(5) 0.214(5) Uani 1 1 d . U . . .
O42 O -0.0588(12) 0.1985(11) 0.4665(11) 0.362(12) Uani 1 1 d . U . . .
S1 S 0.46523(15) 0.84653(13) 0.53360(15) 0.1305(9) Uani 1 1 d . . . . .
S2 S 0.5569(2) 0.36368(14) 0.0425(2) 0.1573(13) Uani 1 1 d D . . . .
S3 S 0.97103(17) 0.83897(18) 0.88652(19) 0.1543(12) Uani 1 1 d D . . . .
S4 S 0.42347(17) 0.9439(2) 0.87597(17) 0.1604(14) Uani 1 1 d . . . . .
S5 S 0.1115(2) 0.8940(3) 0.2680(3) 0.210(2) Uani 1 1 d . . . . .
S6 S -0.0232(3) 0.1639(3) 0.4282(2) 0.222(3) Uani 1 1 d . . . . .
F1 F 0.5093(9) 0.9526(4) 0.5388(7) 0.291(8) Uani 1 1 d . U . . .
F2 F 0.4195(10) 0.9301(9) 0.5553(10) 0.358(12) Uani 1 1 d . U . . .
F3 F 0.4921(9) 0.9236(7) 0.6153(6) 0.292(8) Uani 1 1 d D U . . .
F4 F 0.5827(7) 0.4643(4) 0.0870(7) 0.267(7) Uani 1 1 d . . . . .
F5 F 0.5000(7) 0.4463(5) 0.0349(7) 0.266(7) Uani 1 1 d D . . . .
F6 F 0.5151(10) 0.4172(8) 0.1185(7) 0.302(9) Uani 1 1 d . . . . .
F7 F 1.0020(7) 0.7905(6) 0.9777(6) 0.261(7) Uani 1 1 d D . . . .
F8 F 1.0739(4) 0.8527(7) 0.9470(6) 0.282(8) Uani 1 1 d D U . . .
F9 F 0.9978(10) 0.8805(6) 0.9868(5) 0.300(9) Uani 1 1 d D . . . .
F10 F 0.3538(6) 0.8584(6) 0.8226(7) 0.260(7) Uani 1 1 d . . . . .
F11 F 0.3921(9) 0.8431(7) 0.9067(8) 0.327(10) Uani 1 1 d . . . . .
F12 F 0.3204(5) 0.8900(7) 0.8920(6) 0.274(7) Uani 1 1 d D . . . .
F13 F 0.0530(7) 0.9036(10) 0.3441(8) 0.351(12) Uani 1 1 d . . . . .
F14 F 0.0064(7) 0.8376(7) 0.2881(7) 0.294(9) Uani 1 1 d . . . . .
F15 F 0.0876(12) 0.8268(12) 0.3374(10) 0.457(19) Uani 1 1 d D . . . .
F16 F 0.0667(5) 0.2181(4) 0.5063(4) 0.201(4) Uani 1 1 d D U . . .
F17 F 0.0096(6) 0.1427(7) 0.5285(5) 0.293(9) Uani 1 1 d D U . . .
F18 F 0.0712(8) 0.1380(8) 0.4687(8) 0.318(9) Uani 1 1 d D U . . .
C1 C 0.7847(3) 0.0742(3) 0.9662(3) 0.0735(15) Uani 1 1 d . . . . .
C2 C 0.8208(3) 0.1051(3) 0.9246(3) 0.0816(17) Uani 1 1 d . . . . .
C3 C 0.8347(4) 0.1651(4) 0.9268(4) 0.102(3) Uani 1 1 d . . . . .
H3A H 0.8560 0.1845 0.9000 0.123 Uiso 1 1 calc R U . . .
C4 C 0.8177(3) 0.1950(3) 0.9672(4) 0.097(2) Uani 1 1 d . . . . .
C5 C 0.7834(3) 0.1647(3) 1.0091(3) 0.0845(19) Uani 1 1 d . . . . .
C6 C 0.7675(3) 0.1052(3) 1.0071(3) 0.0771(16) Uani 1 1 d . . . . .
H6A H 0.7452 0.0863 1.0335 0.093 Uiso 1 1 calc R U . . .
C7 C 0.1909(3) 0.1299(3) 0.5508(3) 0.0736(15) Uani 1 1 d . . . . .
C8 C 0.2240(3) 0.1663(3) 0.5097(3) 0.0782(16) Uani 1 1 d . . . . .
C9 C 0.2345(3) 0.2251(3) 0.5153(3) 0.0845(18) Uani 1 1 d . . . . .
H9 H 0.2552 0.2476 0.4900 0.101 Uiso 1 1 calc R U . . .
C10 C 0.2146(3) 0.2502(3) 0.5577(3) 0.0780(16) Uani 1 1 d . . . . .
C11 C 0.1821(3) 0.2149(3) 0.5983(3) 0.0803(17) Uani 1 1 d . . . . .
C12 C 0.1717(3) 0.1567(3) 0.5939(3) 0.0777(16) Uani 1 1 d . . . . .
H12 H 0.1517 0.1349 0.6199 0.093 Uiso 1 1 calc R U . . .
C13 C 0.3085(4) 0.0271(4) 0.5721(3) 0.090(2) Uani 1 1 d . . . . .
H13 H 0.2719 0.0011 0.5775 0.108 Uiso 1 1 calc R U . . .
C14 C 0.3627(3) 0.0285(4) 0.6070(3) 0.0890(19) Uani 1 1 d . . . . .
H14A H 0.3630 0.0048 0.6371 0.107 Uiso 1 1 calc R U . . .
C15 C 0.4181(3) 0.0650(3) 0.5983(3) 0.0800(17) Uani 1 1 d . . . . .
C16 C 0.4145(4) 0.0990(4) 0.5544(3) 0.0910(19) Uani 1 1 d . . . . .
H16 H 0.4508 0.1235 0.5461 0.109 Uiso 1 1 calc R U . . .
C17 C 0.3576(4) 0.0968(4) 0.5232(3) 0.097(2) Uani 1 1 d . . . . .
H17 H 0.3557 0.1223 0.4948 0.116 Uiso 1 1 calc R U . . .
C24 C 0.6712(3) -0.0329(4) 0.8564(3) 0.0892(19) Uani 1 1 d . . . . .
H24 H 0.6699 -0.0549 0.8876 0.107 Uiso 1 1 calc R U . . .
C25 C 0.6157(3) -0.0268(4) 0.8267(3) 0.0875(18) Uani 1 1 d . . . . .
H25 H 0.5773 -0.0437 0.8376 0.105 Uiso 1 1 calc R U . . .
C26 C 0.6171(3) 0.0053(3) 0.7794(3) 0.0822(17) Uani 1 1 d . . . . .
C27 C 0.6743(3) 0.0289(4) 0.7656(3) 0.091(2) Uani 1 1 d . . . . .
H27 H 0.6771 0.0500 0.7339 0.109 Uiso 1 1 calc R U . . .
C28 C 0.7280(3) 0.0212(4) 0.7991(3) 0.0866(19) Uani 1 1 d . . . . .
H28 H 0.7673 0.0384 0.7901 0.104 Uiso 1 1 calc R U . . .
C29 C 0.2816(3) 0.2914(3) 0.7214(3) 0.0838(17) Uani 1 1 d . . . . .
H29 H 0.2445 0.2719 0.7327 0.101 Uiso 1 1 calc R U . . .
C30 C 0.3368(3) 0.2848(3) 0.7497(3) 0.0834(17) Uani 1 1 d . . . . .
H30 H 0.3377 0.2607 0.7793 0.100 Uiso 1 1 calc R U . . .
C31 C 0.3912(3) 0.3139(3) 0.7344(3) 0.0811(17) Uani 1 1 d . . . . .
C32 C 0.3877(3) 0.3480(4) 0.6911(4) 0.093(2) Uani 1 1 d . . . . .
H32 H 0.4245 0.3682 0.6797 0.111 Uiso 1 1 calc R U . . .
C33 C 0.3310(4) 0.3525(4) 0.6646(4) 0.098(2) Uani 1 1 d . . . . .
H33 H 0.3293 0.3768 0.6352 0.118 Uiso 1 1 calc R U . . .
C34 C 0.4509(3) 0.3097(3) 0.7654(3) 0.0815(17) Uani 1 1 d . . . . .
C35 C 0.4645(3) 0.2804(3) 0.8117(3) 0.0847(18) Uani 1 1 d . . . . .
C36 C 0.5293(4) 0.2921(3) 0.8284(4) 0.095(2) Uani 1 1 d . . . . .
C37 C 0.5417(3) 0.2663(3) 0.8772(4) 0.098(2) Uani 1 1 d . . . . .
C38 C 0.5596(3) 0.3284(3) 0.7913(3) 0.088(2) Uani 1 1 d D . . . .
C39 C 0.4338(4) 0.2436(3) 0.8508(4) 0.093(2) Uani 1 1 d . . . . .
C40 C 0.6596(5) 0.2489(4) 0.9986(5) 0.114(3) Uani 1 1 d . . . . .
H40 H 0.6600 0.2332 1.0335 0.137 Uiso 1 1 calc R U . . .
C41 C 0.6033(4) 0.2445(4) 0.9634(4) 0.107(3) Uani 1 1 d . . . . .
H41 H 0.5660 0.2242 0.9740 0.128 Uiso 1 1 calc R U . . .
C42 C 0.6006(4) 0.2686(3) 0.9141(5) 0.108(3) Uani 1 1 d . . . . .
C43 C 0.6554(4) 0.2964(4) 0.9016(5) 0.120(3) Uani 1 1 d . . . . .
H43 H 0.6562 0.3152 0.8683 0.145 Uiso 1 1 calc R U . . .
C44 C 0.7096(5) 0.2979(5) 0.9363(5) 0.125(3) Uani 1 1 d . . . . .
H44 H 0.7473 0.3168 0.9255 0.150 Uiso 1 1 calc R U . . .
C45 C 0.8997(3) -0.0285(4) 0.8961(3) 0.0866(19) Uani 1 1 d . . . . .
C46 C 0.8802(3) -0.0445(4) 0.9472(3) 0.090(2) Uani 1 1 d . . . . .
C47 C 0.8252(4) -0.0889(4) 0.9353(3) 0.091(2) Uani 1 1 d . . . . .
C48 C 0.8102(4) -0.1018(4) 0.8763(4) 0.093(2) Uani 1 1 d . . . . .
C49 C 0.8570(4) -0.0639(4) 0.8523(3) 0.092(2) Uani 1 1 d . . . . .
C50 C 0.9531(3) 0.0162(5) 0.8896(4) 0.109(3) Uani 1 1 d . . . . .
H50A H 0.9660 0.0418 0.9232 0.163 Uiso 1 1 calc R U . . .
H50B H 0.9417 0.0378 0.8582 0.163 Uiso 1 1 calc R U . . .
H50C H 0.9875 -0.0009 0.8830 0.163 Uiso 1 1 calc R U . . .
C51 C 0.9103(4) -0.0180(5) 1.0030(3) 0.113(3) Uani 1 1 d . . . . .
H51A H 0.9320 -0.0442 1.0230 0.170 Uiso 1 1 calc R U . . .
H51B H 0.8786 -0.0097 1.0235 0.170 Uiso 1 1 calc R U . . .
H51C H 0.9401 0.0175 0.9995 0.170 Uiso 1 1 calc R U . . .
C52 C 0.7918(4) -0.1173(4) 0.9775(4) 0.106(3) Uani 1 1 d . . . . .
H52A H 0.8180 -0.1389 0.9994 0.159 Uiso 1 1 calc R U . . .
H52B H 0.7533 -0.1432 0.9594 0.159 Uiso 1 1 calc R U . . .
H52C H 0.7820 -0.0886 1.0018 0.159 Uiso 1 1 calc R U . . .
C53 C 0.7598(5) -0.1468(5) 0.8476(6) 0.130(4) Uani 1 1 d . . . . .
H53A H 0.7730 -0.1829 0.8478 0.196 Uiso 1 1 calc R U . . .
H53B H 0.7486 -0.1376 0.8094 0.196 Uiso 1 1 calc R U . . .
H53C H 0.7236 -0.1502 0.8663 0.196 Uiso 1 1 calc R U . . .
C54 C 0.8613(5) -0.0639(5) 0.7925(3) 0.110(3) Uani 1 1 d . . . . .
H54A H 0.8713 -0.0246 0.7820 0.165 Uiso 1 1 calc R U . . .
H54B H 0.8215 -0.0841 0.7708 0.165 Uiso 1 1 calc R U . . .
H54C H 0.8940 -0.0830 0.7853 0.165 Uiso 1 1 calc R U . . .
C55 C 0.8835(6) 0.3267(5) 1.0863(7) 0.144(5) Uani 1 1 d D . . . .
C56 C 0.8531(9) 0.3676(4) 1.0583(8) 0.183(8) Uani 1 1 d D . . . .
C57 C 0.7982(9) 0.3644(6) 1.0770(9) 0.188(8) Uani 1 1 d . . . . .
C58 C 0.7881(7) 0.3211(6) 1.1174(6) 0.152(5) Uani 1 1 d D U . . .
C59 C 0.8448(6) 0.3000(5) 1.1234(6) 0.144(5) Uani 1 1 d D . . . .
C60 C 0.9451(6) 0.3190(6) 1.0808(7) 0.173(6) Uani 1 1 d . . . . .
H60A H 0.9763 0.3534 1.0961 0.260 Uiso 1 1 calc R U . . .
H60B H 0.9472 0.3121 1.0416 0.260 Uiso 1 1 calc R U . . .
H60C H 0.9534 0.2864 1.1008 0.260 Uiso 1 1 calc R U . . .
C61 C 0.8793(8) 0.4063(7) 1.0219(8) 0.220(10) Uani 1 1 d . . . . .
H61A H 0.8515 0.4010 0.9862 0.331 Uiso 1 1 calc R U . . .
H61B H 0.9197 0.3995 1.0166 0.331 Uiso 1 1 calc R U . . .
H61C H 0.8848 0.4453 1.0375 0.331 Uiso 1 1 calc R U . . .
C62 C 0.7525(10) 0.4009(6) 1.0589(9) 0.252(13) Uani 1 1 d . . . . .
H62A H 0.7167 0.3908 1.0780 0.378 Uiso 1 1 calc R U . . .
H62B H 0.7728 0.4411 1.0681 0.378 Uiso 1 1 calc R U . . .
H62C H 0.7385 0.3943 1.0190 0.378 Uiso 1 1 calc R U . . .
C63 C 0.7358(8) 0.3039(7) 1.1491(8) 0.193(8) Uani 1 1 d D . . . .
H63A H 0.7441 0.3281 1.1835 0.289 Uiso 1 1 calc R U . . .
H63B H 0.7321 0.2641 1.1577 0.289 Uiso 1 1 calc R U . . .
H63C H 0.6970 0.3081 1.1268 0.289 Uiso 1 1 calc R U . . .
C64 C 0.8597(7) 0.2538(5) 1.1588(5) 0.153(5) Uani 1 1 d . . . . .
H64A H 0.8973 0.2434 1.1501 0.230 Uiso 1 1 calc R U . . .
H64B H 0.8250 0.2204 1.1517 0.230 Uiso 1 1 calc R U . . .
H64C H 0.8666 0.2675 1.1978 0.230 Uiso 1 1 calc R U . . .
C65 C 0.1766(4) -0.0400(4) 0.4578(4) 0.104(2) Uani 1 1 d D . . . .
C66 C 0.1332(5) -0.0062(5) 0.4354(4) 0.114(3) Uani 1 1 d D . . . .
C67 C 0.1587(6) 0.0284(6) 0.3969(4) 0.131(4) Uani 1 1 d . . . . .
C68 C 0.2187(7) 0.0182(6) 0.3941(4) 0.141(5) Uani 1 1 d . . . . .
C69 C 0.2276(6) -0.0264(5) 0.4308(4) 0.123(3) Uani 1 1 d . . . . .
C70 C 0.1652(5) -0.0824(4) 0.4972(4) 0.117(3) Uani 1 1 d . . . . .
H70A H 0.1397 -0.1180 0.4780 0.176 Uiso 1 1 calc R U . . .
H70B H 0.1434 -0.0690 0.5248 0.176 Uiso 1 1 calc R U . . .
H70C H 0.2049 -0.0891 0.5156 0.176 Uiso 1 1 calc R U . . .
C71 C 0.0717(5) -0.0075(6) 0.4520(6) 0.146(4) Uani 1 1 d . . . . .
H71A H 0.0410 -0.0401 0.4323 0.218 Uiso 1 1 calc R U . . .
H71B H 0.0589 0.0277 0.4426 0.218 Uiso 1 1 calc R U . . .
H71C H 0.0749 -0.0110 0.4918 0.218 Uiso 1 1 calc R U . . .
C72 C 0.1287(8) 0.0685(8) 0.3657(6) 0.188(7) Uani 1 1 d . U . . .
H72A H 0.1594 0.0941 0.3484 0.282 Uiso 1 1 calc R U . . .
H72B H 0.1115 0.0908 0.3908 0.282 Uiso 1 1 calc R U . . .
H72C H 0.0952 0.0474 0.3371 0.282 Uiso 1 1 calc R U . . .
C73 C 0.2578(9) 0.0427(9) 0.3571(6) 0.212(8) Uani 1 1 d . U . . .
H73A H 0.2964 0.0292 0.3632 0.318 Uiso 1 1 calc R U . . .
H73B H 0.2366 0.0316 0.3191 0.318 Uiso 1 1 calc R U . . .
H73C H 0.2674 0.0842 0.3634 0.318 Uiso 1 1 calc R U . . .
C74 C 0.2874(7) -0.0523(6) 0.4448(7) 0.168(6) Uani 1 1 d . U . . .
H74A H 0.2928 -0.0611 0.4836 0.252 Uiso 1 1 calc R U . . .
H74B H 0.3241 -0.0246 0.4382 0.252 Uiso 1 1 calc R U . . .
H74C H 0.2820 -0.0872 0.4212 0.252 Uiso 1 1 calc R U . . .
C85 C 0.2445(3) 0.2209(3) 0.9060(3) 0.0769(15) Uani 1 1 d . . . . .
C86 C 0.2071(3) 0.2444(3) 0.8600(3) 0.0784(16) Uani 1 1 d . . . . .
C87 C 0.1822(3) 0.2118(3) 0.8111(3) 0.0763(15) Uani 1 1 d . . . . .
H87 H 0.1601 0.2271 0.7813 0.092 Uiso 1 1 calc R U . . .
C88 C 0.1898(3) 0.1566(3) 0.8061(2) 0.0673(13) Uani 1 1 d . . . . .
C89 C 0.2267(3) 0.1329(3) 0.8538(3) 0.0697(14) Uani 1 1 d . . . . .
C90 C 0.2537(3) 0.1658(3) 0.9013(3) 0.0713(14) Uani 1 1 d . . . . .
H90 H 0.2780 0.1516 0.9302 0.086 Uiso 1 1 calc R U . . .
C91 C 0.8328(3) 0.5215(3) 0.6576(3) 0.0893(19) Uani 1 1 d . . . . .
C92 C 0.7983(3) 0.5441(3) 0.6100(3) 0.0823(17) Uani 1 1 d . . . . .
C93 C 0.7726(3) 0.5105(3) 0.5619(3) 0.0865(18) Uani 1 1 d . . . . .
H93 H 0.7495 0.5247 0.5320 0.104 Uiso 1 1 calc R U . . .
C94 C 0.7810(3) 0.4566(3) 0.5586(3) 0.0858(19) Uani 1 1 d . . . . .
C95 C 0.8174(3) 0.4332(3) 0.6062(4) 0.0874(19) Uani 1 1 d . . . . .
C96 C 0.8400(3) 0.4663(4) 0.6546(4) 0.095(2) Uani 1 1 d . . . . .
H96 H 0.8604 0.4514 0.6856 0.114 Uiso 1 1 calc R U . . .
C97 C 0.3802(4) 0.3464(3) 0.9335(4) 0.099(2) Uani 1 1 d . . . . .
H97 H 0.3799 0.3212 0.9622 0.119 Uiso 1 1 calc R U . . .
C98 C 0.4355(4) 0.3682(3) 0.9160(4) 0.101(2) Uani 1 1 d . . . . .
H98 H 0.4722 0.3573 0.9320 0.121 Uiso 1 1 calc R U . . .
C99 C 0.4376(4) 0.4051(3) 0.8762(4) 0.093(2) Uani 1 1 d . . . . .
C100 C 0.3815(4) 0.4157(4) 0.8506(4) 0.098(2) Uani 1 1 d . . . . .
H100 H 0.3812 0.4392 0.8205 0.117 Uiso 1 1 calc R U . . .
C101 C 0.3273(4) 0.3928(4) 0.8681(4) 0.102(2) Uani 1 1 d . . . . .
H101 H 0.2895 0.4001 0.8499 0.122 Uiso 1 1 calc R U . . .
C108 C 0.6936(5) 0.6023(4) 0.6913(4) 0.106(2) Uani 1 1 d . . . . .
H108 H 0.6929 0.6220 0.6586 0.127 Uiso 1 1 calc R U . . .
C109 C 0.6382(4) 0.5779(4) 0.7055(4) 0.104(2) Uani 1 1 d . . . . .
H109 H 0.6007 0.5817 0.6835 0.125 Uiso 1 1 calc R U . . .
C110 C 0.6362(4) 0.5467(3) 0.7531(3) 0.095(2) Uani 1 1 d . . . . .
C111 C 0.6921(4) 0.5455(4) 0.7831(4) 0.107(2) Uani 1 1 d . . . . .
H111 H 0.6938 0.5263 0.8161 0.129 Uiso 1 1 calc R U . . .
C112 C 0.7487(4) 0.5728(5) 0.7655(4) 0.115(3) Uani 1 1 d . . . . .
H112 H 0.7872 0.5710 0.7870 0.138 Uiso 1 1 calc R U . . .
C113 C 0.3298(3) 0.0794(4) 0.7737(3) 0.0860(18) Uani 1 1 d . . . . .
H113 H 0.3300 0.0556 0.8036 0.103 Uiso 1 1 calc R U . . .
C114 C 0.3857(3) 0.1091(3) 0.7612(3) 0.0872(19) Uani 1 1 d . . . . .
H114 H 0.4237 0.1049 0.7822 0.105 Uiso 1 1 calc R U . . .
C115 C 0.3868(3) 0.1447(3) 0.7183(3) 0.0777(16) Uani 1 1 d . . . . .
C116 C 0.3304(3) 0.1489(3) 0.6884(3) 0.0825(17) Uani 1 1 d . . . . .
H116 H 0.3290 0.1726 0.6584 0.099 Uiso 1 1 calc R U . . .
C117 C 0.2755(3) 0.1176(3) 0.7031(3) 0.0805(16) Uani 1 1 d . . . . .
H117 H 0.2369 0.1209 0.6826 0.097 Uiso 1 1 calc R U . . .
C118 C 0.4454(3) 0.1765(3) 0.7044(3) 0.086(2) Uani 1 1 d . . . . .
C119 C 0.4550(3) 0.2097(3) 0.6601(3) 0.0829(18) Uani 1 1 d . . . . .
C120 C 0.5193(3) 0.2281(3) 0.6610(4) 0.089(2) Uani 1 1 d . . . . .
C121 C 0.5298(3) 0.2568(3) 0.6167(4) 0.093(2) Uani 1 1 d . . . . .
C122 C 0.5529(3) 0.2055(3) 0.7098(3) 0.0792(17) Uani 1 1 d . . . . .
C123 C 0.4223(3) 0.2314(3) 0.6131(4) 0.0877(19) Uani 1 1 d D . . . .
C124 C 0.6438(4) 0.3292(4) 0.5296(4) 0.099(2) Uani 1 1 d . . . . .
H124 H 0.6447 0.3494 0.4972 0.119 Uiso 1 1 calc R U . . .
C125 C 0.5864(4) 0.3104(4) 0.5474(4) 0.101(2) Uani 1 1 d . . . . .
H125 H 0.5490 0.3168 0.5274 0.121 Uiso 1 1 calc R U . . .
C126 C 0.5872(4) 0.2815(4) 0.5963(4) 0.102(2) Uani 1 1 d . . . . .
C127 C 0.6428(4) 0.2746(4) 0.6233(5) 0.108(3) Uani 1 1 d . . . . .
H127 H 0.6435 0.2552 0.6562 0.130 Uiso 1 1 calc R U . . .
C128 C 0.6975(4) 0.2944(4) 0.6050(5) 0.111(3) Uani 1 1 d . . . . .
H128 H 0.7356 0.2904 0.6259 0.133 Uiso 1 1 calc R U . . .
C129 C 0.2683(6) 0.3764(4) 1.0301(4) 0.123(3) Uani 1 1 d . . . . .
C130 C 0.2557(5) 0.4175(3) 0.9900(5) 0.111(3) Uani 1 1 d . . . . .
C131 C 0.1961(5) 0.3978(4) 0.9611(5) 0.121(3) Uani 1 1 d . . . . .
C132 C 0.1702(7) 0.3447(5) 0.9828(8) 0.145(5) Uani 1 1 d . . . . .
C133 C 0.2140(9) 0.3330(5) 1.0247(7) 0.156(6) Uani 1 1 d . . . . .
C134 C 0.3256(9) 0.3789(6) 1.0681(5) 0.165(6) Uani 1 1 d . . . . .
H13A H 0.3213 0.3927 1.1050 0.248 Uiso 1 1 calc R U . . .
H13B H 0.3599 0.4048 1.0554 0.248 Uiso 1 1 calc R U . . .
H13C H 0.3341 0.3408 1.0697 0.248 Uiso 1 1 calc R U . . .
C135 C 0.3030(6) 0.4696(4) 0.9818(5) 0.124(3) Uani 1 1 d . . . . .
H13D H 0.2904 0.4839 0.9460 0.186 Uiso 1 1 calc R U . . .
H13E H 0.3434 0.4600 0.9827 0.186 Uiso 1 1 calc R U . . .
H13F H 0.3060 0.4989 1.0113 0.186 Uiso 1 1 calc R U . . .
C136 C 0.1665(7) 0.4284(6) 0.9122(6) 0.157(5) Uani 1 1 d . . . . .
H13G H 0.1462 0.4563 0.9269 0.236 Uiso 1 1 calc R U . . .
H13H H 0.1357 0.4002 0.8868 0.236 Uiso 1 1 calc R U . . .
H13I H 0.1990 0.4477 0.8926 0.236 Uiso 1 1 calc R U . . .
C137 C 0.1025(8) 0.3119(7) 0.9634(10) 0.206(8) Uani 1 1 d . U . . .
H13J H 0.0952 0.3041 0.9232 0.309 Uiso 1 1 calc R U . . .
H13K H 0.0742 0.3347 0.9735 0.309 Uiso 1 1 calc R U . . .
H13L H 0.0952 0.2759 0.9811 0.309 Uiso 1 1 calc R U . . .
C138 C 0.2045(10) 0.2816(6) 1.0586(7) 0.189(7) Uani 1 1 d . U . . .
H13M H 0.1689 0.2526 1.0397 0.284 Uiso 1 1 calc R U . . .
H13N H 0.1966 0.2929 1.0950 0.284 Uiso 1 1 calc R U . . .
H13O H 0.2418 0.2662 1.0629 0.284 Uiso 1 1 calc R U . . .
C139 C 0.1015(4) -0.0114(3) 0.7678(4) 0.096(2) Uani 1 1 d . . . . .
C140 C 0.1112(3) -0.0077(3) 0.7114(3) 0.0860(18) Uani 1 1 d . . . . .
C141 C 0.1623(4) -0.0270(3) 0.7060(3) 0.0874(19) Uani 1 1 d . . . . .
C142 C 0.1870(4) -0.0462(3) 0.7562(4) 0.095(2) Uani 1 1 d . . . . .
C143 C 0.1478(5) -0.0379(3) 0.7948(3) 0.108(3) Uani 1 1 d . . . . .
C144 C 0.0498(6) 0.0057(6) 0.7903(8) 0.195(8) Uani 1 1 d . . . . .
H144 H 0.0287 0.0269 0.7633 0.293 Uiso 1 1 calc R U . . .
H14B H 0.0665 0.0298 0.8246 0.293 Uiso 1 1 calc R U . . .
H14C H 0.0203 -0.0283 0.7979 0.293 Uiso 1 1 calc R U . . .
C145 C 0.0742(6) 0.0182(5) 0.6676(6) 0.149(5) Uani 1 1 d . . . . .
H14D H 0.0510 -0.0114 0.6392 0.224 Uiso 1 1 calc R U . . .
H14E H 0.1022 0.0472 0.6510 0.224 Uiso 1 1 calc R U . . .
H14F H 0.0450 0.0358 0.6841 0.224 Uiso 1 1 calc R U . . .
C146 C 0.1881(7) -0.0286(5) 0.6520(5) 0.140(4) Uani 1 1 d . . . . .
H14G H 0.1652 -0.0627 0.6287 0.210 Uiso 1 1 calc R U . . .
H14H H 0.2322 -0.0295 0.6602 0.210 Uiso 1 1 calc R U . . .
H14I H 0.1836 0.0053 0.6326 0.210 Uiso 1 1 calc R U . . .
C147 C 0.2428(6) -0.0728(5) 0.7661(7) 0.150(5) Uani 1 1 d . . . . .
H14J H 0.2312 -0.1120 0.7495 0.225 Uiso 1 1 calc R U . . .
H14K H 0.2566 -0.0730 0.8059 0.225 Uiso 1 1 calc R U . . .
H14L H 0.2765 -0.0508 0.7494 0.225 Uiso 1 1 calc R U . . .
C148 C 0.1529(8) -0.0509(6) 0.8543(4) 0.172(6) Uani 1 1 d . . . . .
H14M H 0.1414 -0.0210 0.8756 0.258 Uiso 1 1 calc R U . . .
H14N H 0.1957 -0.0528 0.8687 0.258 Uiso 1 1 calc R U . . .
H14O H 0.1249 -0.0876 0.8575 0.258 Uiso 1 1 calc R U . . .
C149 C 0.9174(7) 0.6878(6) 0.7383(6) 0.169(7) Uani 1 1 d D . . . .
C150 C 0.9168(5) 0.6928(5) 0.6810(5) 0.127(3) Uani 1 1 d D U . . .
C151 C 0.8673(5) 0.7192(4) 0.6635(6) 0.129(4) Uani 1 1 d D . . . .
C152 C 0.8359(8) 0.7260(6) 0.7034(8) 0.154(5) Uani 1 1 d . . . . .
C153 C 0.8664(9) 0.7067(7) 0.7522(6) 0.169(7) Uani 1 1 d . . . . .
C154 C 0.9667(10) 0.6577(9) 0.7715(9) 0.281(15) Uani 1 1 d . . . . .
H15A H 1.0053 0.6860 0.7849 0.421 Uiso 1 1 calc R U . . .
H15B H 0.9752 0.6284 0.7471 0.421 Uiso 1 1 calc R U . . .
H15C H 0.9500 0.6401 0.8029 0.421 Uiso 1 1 calc R U . . .
C155 C 0.9574(7) 0.6769(7) 0.6433(8) 0.188(7) Uani 1 1 d D . . . .
H15D H 0.9317 0.6548 0.6104 0.281 Uiso 1 1 calc R U . . .
H15E H 0.9841 0.6539 0.6624 0.281 Uiso 1 1 calc R U . . .
H15F H 0.9834 0.7114 0.6323 0.281 Uiso 1 1 calc R U . . .
C156 C 0.8459(8) 0.7315(6) 0.6061(6) 0.170(6) Uani 1 1 d . U . . .
H15G H 0.8454 0.6990 0.5809 0.256 Uiso 1 1 calc R U . . .
H15H H 0.8741 0.7654 0.5965 0.256 Uiso 1 1 calc R U . . .
H15I H 0.8039 0.7382 0.6029 0.256 Uiso 1 1 calc R U . . .
C157 C 0.7770(10) 0.7529(7) 0.7062(11) 0.232(9) Uani 1 1 d . U . . .
H15J H 0.7417 0.7231 0.7122 0.349 Uiso 1 1 calc R U . . .
H15K H 0.7663 0.7698 0.6715 0.349 Uiso 1 1 calc R U . . .
H15L H 0.7871 0.7824 0.7368 0.349 Uiso 1 1 calc R U . . .
C158 C 0.8484(12) 0.7089(10) 0.8150(9) 0.252(11) Uani 1 1 d . U . . .
H15M H 0.8644 0.7474 0.8326 0.377 Uiso 1 1 calc R U . . .
H15N H 0.8671 0.6821 0.8370 0.377 Uiso 1 1 calc R U . . .
H15O H 0.8032 0.6985 0.8125 0.377 Uiso 1 1 calc R U . . .
C159 C 0.8539(5) 0.3266(7) 0.4844(7) 0.145(4) Uani 1 1 d . U . . .
C160 C 0.8327(5) 0.2796(6) 0.5104(6) 0.130(4) Uani 1 1 d . . . . .
C161 C 0.7706(5) 0.2562(4) 0.4871(5) 0.111(3) Uani 1 1 d . . . . .
C162 C 0.7515(5) 0.2905(5) 0.4428(5) 0.115(3) Uani 1 1 d . . . . .
C163 C 0.8081(8) 0.3370(5) 0.4422(6) 0.146(5) Uani 1 1 d . . . . .
C164 C 0.9186(7) 0.3673(12) 0.4996(11) 0.277(13) Uani 1 1 d . . . . .
H16A H 0.9217 0.3878 0.5354 0.415 Uiso 1 1 calc R U . . .
H16B H 0.9243 0.3946 0.4713 0.415 Uiso 1 1 calc R U . . .
H16C H 0.9507 0.3453 0.5016 0.415 Uiso 1 1 calc R U . . .
C165 C 0.8673(7) 0.2563(8) 0.5576(8) 0.202(8) Uani 1 1 d . . . . .
H16D H 0.8647 0.2158 0.5489 0.303 Uiso 1 1 calc R U . . .
H16E H 0.8491 0.2609 0.5908 0.303 Uiso 1 1 calc R U . . .
H16F H 0.9109 0.2768 0.5642 0.303 Uiso 1 1 calc R U . . .
C166 C 0.7301(6) 0.2028(4) 0.5026(6) 0.131(4) Uani 1 1 d . . . . .
H16G H 0.7305 0.1708 0.4771 0.197 Uiso 1 1 calc R U . . .
H16H H 0.6876 0.2077 0.5006 0.197 Uiso 1 1 calc R U . . .
H16I H 0.7460 0.1951 0.5404 0.197 Uiso 1 1 calc R U . . .
C167 C 0.6960(7) 0.2823(6) 0.4072(5) 0.145(4) Uani 1 1 d . . . . .
H16J H 0.6970 0.2575 0.3751 0.218 Uiso 1 1 calc R U . . .
H16K H 0.6894 0.3190 0.3951 0.218 Uiso 1 1 calc R U . . .
H16L H 0.6621 0.2644 0.4261 0.218 Uiso 1 1 calc R U . . .
C168 C 0.8084(8) 0.3838(7) 0.4054(7) 0.178(6) Uani 1 1 d . . . . .
H16M H 0.8488 0.4108 0.4134 0.267 Uiso 1 1 calc R U . . .
H16N H 0.7756 0.4033 0.4112 0.267 Uiso 1 1 calc R U . . .
H16O H 0.8011 0.3684 0.3669 0.267 Uiso 1 1 calc R U . . .
C169 C 0.4709(11) 0.9153(9) 0.5626(8) 0.196(8) Uani 1 1 d D . . . .
C170 C 0.5353(7) 0.4222(7) 0.0715(8) 0.164(5) Uani 1 1 d D . . . .
C171 C 1.0135(8) 0.8404(7) 0.9546(6) 0.193(7) Uani 1 1 d D U . . .
C172 C 0.3742(8) 0.8839(10) 0.8759(9) 0.188(7) Uani 1 1 d D . . . .
C173 C 0.0575(10) 0.8621(8) 0.3124(7) 0.177(6) Uani 1 1 d D . . . .
C174 C 0.0279(7) 0.1672(6) 0.4851(6) 0.168(5) Uani 1 1 d D U . . .
C177 C 0.5411(6) 0.4294(8) 0.6240(7) 0.175(6) Uani 1 1 d . . . . .
H177 H 0.5095 0.4393 0.5982 0.210 Uiso 1 1 calc R U . . .
C178 C 0.6474(6) 0.4334(7) 0.6543(6) 0.157(5) Uani 1 1 d . . . . .
H17A H 0.6333 0.4211 0.6886 0.236 Uiso 1 1 calc R U . . .
H17B H 0.6816 0.4671 0.6625 0.236 Uiso 1 1 calc R U . . .
H17C H 0.6616 0.4028 0.6366 0.236 Uiso 1 1 calc R U . . .
C179 C 0.6086(9) 0.4897(10) 0.5713(7) 0.229(10) Uani 1 1 d . . . . .
H17D H 0.6272 0.5280 0.5887 0.343 Uiso 1 1 calc R U . . .
H17E H 0.5694 0.4899 0.5472 0.343 Uiso 1 1 calc R U . . .
H17F H 0.6371 0.4776 0.5494 0.343 Uiso 1 1 calc R U . . .
N17 N 0.5958(4) 0.4474(5) 0.6169(4) 0.132(3) Uani 1 1 d . . . . .
O49 O 0.5239(4) 0.3996(5) 0.6617(4) 0.173(4) Uani 1 1 d . . . . .
C180 C 0.5367(5) 0.0960(6) 0.8714(6) 0.136(4) Uani 1 1 d D U . . .
H180 H 0.5036 0.0743 0.8870 0.163 Uiso 1 1 calc R U . . .
C181 C 0.6470(5) 0.1328(5) 0.8767(5) 0.129(3) Uani 1 1 d . . . . .
H18A H 0.6332 0.1513 0.8437 0.193 Uiso 1 1 calc R U . . .
H18B H 0.6714 0.1059 0.8670 0.193 Uiso 1 1 calc R U . . .
H18C H 0.6727 0.1617 0.9048 0.193 Uiso 1 1 calc R U . . .
C182 C 0.6106(8) 0.0851(8) 0.9525(6) 0.173(6) Uani 1 1 d . . . . .
H18D H 0.5755 0.0822 0.9724 0.260 Uiso 1 1 calc R U . . .
H18E H 0.6465 0.1130 0.9726 0.260 Uiso 1 1 calc R U . . .
H18F H 0.6212 0.0479 0.9496 0.260 Uiso 1 1 calc R U . . .
N18 N 0.5940(3) 0.1029(4) 0.8981(3) 0.109(2) Uani 1 1 d D U . . .
O50 O 0.5241(3) 0.1171(5) 0.8261(3) 0.154(3) Uani 1 1 d . . . . .
C183 C 0.5859(6) 0.8751(5) 0.0536(5) 0.123(3) Uani 1 1 d . . . . .
H183 H 0.6115 0.8664 0.0851 0.148 Uiso 1 1 calc R U . . .
C184 C 0.6660(5) 0.9582(5) 0.0499(5) 0.122(3) Uani 1 1 d . . . . .
H18G H 0.6844 0.9448 0.0843 0.183 Uiso 1 1 calc R U . . .
H18H H 0.6607 0.9969 0.0569 0.183 Uiso 1 1 calc R U . . .
H18I H 0.6934 0.9582 0.0224 0.183 Uiso 1 1 calc R U . . .
C185 C 0.5677(7) 0.9387(7) -0.0166(6) 0.180(7) Uani 1 1 d . . . . .
H18J H 0.5245 0.9302 -0.0104 0.271 Uiso 1 1 calc R U . . .
H18K H 0.5706 0.9180 -0.0508 0.271 Uiso 1 1 calc R U . . .
H18L H 0.5817 0.9796 -0.0195 0.271 Uiso 1 1 calc R U . . .
N19 N 0.6065(4) 0.9211(4) 0.0294(4) 0.119(2) Uani 1 1 d . . . . .
O51 O 0.5338(4) 0.8416(4) 0.0373(4) 0.143(3) Uani 1 1 d . . . . .
C186 C 0.3196(9) 0.8719(8) 0.6452(9) 0.169(6) Uani 1 1 d . U . . .
C187 C 0.3612(13) 0.8496(8) 0.6853(9) 0.230(9) Uani 1 1 d . U . . .
H18M H 0.3505 0.8079 0.6808 0.346 Uiso 1 1 calc R U . . .
H18N H 0.3570 0.8620 0.7227 0.346 Uiso 1 1 calc R U . . .
H18O H 0.4041 0.8637 0.6796 0.346 Uiso 1 1 calc R U . . .
N20 N 0.2811(8) 0.8868(8) 0.6132(8) 0.220(8) Uani 1 1 d . U . . .
C188 C 0.9568(8) 0.1660(6) 0.2575(6) 0.141(4) Uani 1 1 d D U . . .
C189 C 1.0137(8) 0.1507(5) 0.2685(6) 0.155(5) Uani 1 1 d . . . . .
H18P H 1.0125 0.1238 0.2975 0.233 Uiso 1 1 calc R U . . .
H18Q H 1.0467 0.1847 0.2809 0.233 Uiso 1 1 calc R U . . .
H18R H 1.0219 0.1327 0.2349 0.233 Uiso 1 1 calc R U . . .
N21 N 0.9032(10) 0.1718(8) 0.2526(8) 0.233(7) Uani 1 1 d D U . . .

loop_
_atom_site_aniso_label
_atom_site_aniso_U_11
_atom_site_aniso_U_22
_atom_site_aniso_U_33
_atom_site_aniso_U_23
_atom_site_aniso_U_13
_atom_site_aniso_U_12
Rh1 0.0543(2) 0.0952(3) 0.0787(3) 0.0075(2) 0.01323(19) 0.0213(2)
Rh2 0.1077(5) 0.0717(3) 0.1743(8) -0.0100(4) -0.0448(5) 0.0212(3)
Rh3 0.0883(4) 0.1002(4) 0.0743(3) 0.0049(3) -0.0027(2) 0.0270(3)
Rh4 0.0688(3) 0.0828(3) 0.1052(4) 0.0193(3) 0.0148(3) 0.0226(2)
Rh5 0.0966(4) 0.0619(3) 0.1255(5) -0.0105(3) 0.0235(3) 0.0011(3)
Rh6 0.0573(2) 0.0694(3) 0.0727(3) -0.00001(19) 0.01205(18) 0.01081(18)
Rh7 0.0980(4) 0.0956(4) 0.1043(4) -0.0055(3) 0.0083(3) -0.0110(3)
Rh8 0.0613(3) 0.0895(4) 0.1283(5) -0.0045(3) 0.0234(3) -0.0008(2)
N2 0.078(4) 0.087(4) 0.073(3) -0.002(3) 0.007(3) 0.025(3)
N3 0.066(3) 0.119(5) 0.093(4) 0.013(4) 0.013(3) 0.037(3)
O9 0.051(4) 0.102(6) 0.078(5) 0.010(4) 0.025(4) 0.006(4)
O10 0.042(4) 0.107(6) 0.091(5) 0.024(4) 0.014(3) 0.019(4)
C18 0.068(4) 0.091(4) 0.085(4) -0.009(3) 0.007(3) 0.034(3)
C19 0.074(4) 0.102(5) 0.074(4) -0.004(3) 0.008(3) 0.038(3)
C20 0.073(4) 0.101(5) 0.077(4) -0.004(3) 0.010(3) 0.029(3)
C21 0.064(3) 0.097(5) 0.088(4) -0.005(3) 0.013(3) 0.024(3)
C22 0.168(6) 0.113(3) 0.104(3) -0.005(2) 0.012(3) 0.042(3)
C23 0.112(4) 0.171(5) 0.111(3) 0.014(3) 0.010(2) 0.057(3)
S1' 0.168(6) 0.113(3) 0.104(3) -0.005(2) 0.012(3) 0.042(3)
S2' 0.112(4) 0.171(5) 0.111(3) 0.014(3) 0.010(2) 0.057(3)
C18' 0.068(4) 0.091(4) 0.085(4) -0.009(3) 0.007(3) 0.034(3)
C19' 0.074(4) 0.102(5) 0.074(4) -0.004(3) 0.008(3) 0.038(3)
C20' 0.073(4) 0.101(5) 0.077(4) -0.004(3) 0.010(3) 0.029(3)
C21' 0.064(3) 0.097(5) 0.088(4) -0.005(3) 0.013(3) 0.024(3)
C22' 0.078(4) 0.087(4) 0.073(3) -0.002(3) 0.007(3) 0.025(3)
C23' 0.066(3) 0.119(5) 0.093(4) 0.013(4) 0.013(3) 0.037(3)
N10 0.090(4) 0.074(4) 0.106(5) 0.002(3) 0.017(4) 0.011(3)
N11 0.086(5) 0.122(6) 0.095(5) 0.015(4) 0.004(4) 0.017(4)
O21 0.050(5) 0.088(7) 0.098(7) -0.004(5) -0.006(5) 0.007(5)
O22 0.047(5) 0.104(8) 0.095(7) 0.011(5) -0.009(4) 0.022(5)
C102 0.094(5) 0.076(4) 0.106(5) -0.012(4) 0.019(4) 0.008(4)
C103 0.092(5) 0.083(4) 0.086(4) -0.009(3) 0.006(4) 0.010(4)
C104 0.087(5) 0.075(4) 0.090(4) -0.012(3) 0.007(3) 0.011(3)
C105 0.099(5) 0.096(5) 0.092(5) -0.005(4) 0.010(4) 0.016(4)
C106 0.183(6) 0.088(2) 0.127(3) -0.005(2) 0.039(4) 0.015(3)
C107 0.131(4) 0.164(4) 0.121(3) 0.012(3) 0.021(3) 0.035(3)
S3' 0.183(6) 0.088(2) 0.127(3) -0.005(2) 0.039(4) 0.015(3)
S4' 0.131(4) 0.164(4) 0.121(3) 0.012(3) 0.021(3) 0.035(3)
C202 0.094(5) 0.076(4) 0.106(5) -0.012(4) 0.019(4) 0.008(4)
C203 0.092(5) 0.083(4) 0.086(4) -0.009(3) 0.006(4) 0.010(4)
C204 0.087(5) 0.075(4) 0.090(4) -0.012(3) 0.007(3) 0.011(3)
C205 0.099(5) 0.096(5) 0.092(5) -0.005(4) 0.010(4) 0.016(4)
C206 0.090(4) 0.074(4) 0.106(5) 0.002(3) 0.017(4) 0.011(3)
C207 0.086(5) 0.122(6) 0.095(5) 0.015(4) 0.004(4) 0.017(4)
C75 0.099(7) 0.117(7) 0.129(8) 0.016(6) 0.019(6) 0.037(6)
C76 0.083(7) 0.101(7) 0.117(7) 0.021(6) 0.030(6) 0.035(6)
C77 0.090(6) 0.090(6) 0.125(8) 0.017(6) 0.036(6) 0.031(5)
C78 0.099(7) 0.094(6) 0.118(7) 0.022(6) 0.027(6) 0.036(6)
C79 0.091(6) 0.114(7) 0.130(7) 0.018(6) 0.013(6) 0.038(6)
C80 0.102(13) 0.18(2) 0.23(3) 0.020(19) 0.057(16) 0.031(13)
C81 0.17(2) 0.154(18) 0.162(17) 0.008(14) 0.072(16) 0.050(16)
C82 0.142(16) 0.112(13) 0.178(18) -0.020(12) 0.029(13) 0.038(11)
C83 0.19(2) 0.129(15) 0.169(18) 0.080(14) 0.073(16) 0.063(14)
C84 0.121(14) 0.176(17) 0.163(15) 0.012(13) -0.026(12) 0.058(13)
C75' 0.089(7) 0.109(8) 0.108(9) 0.026(7) 0.004(7) 0.056(6)
C76' 0.096(9) 0.103(8) 0.111(8) 0.014(7) 0.016(8) 0.042(7)
C77' 0.100(8) 0.101(8) 0.120(8) 0.012(7) 0.027(7) 0.039(7)
C78' 0.097(8) 0.096(8) 0.121(9) 0.019(8) 0.016(8) 0.031(7)
C79' 0.098(8) 0.108(8) 0.127(8) 0.021(7) 0.006(7) 0.048(7)
C80' 0.076(13) 0.128(18) 0.16(2) -0.011(17) 0.009(15) 0.035(12)
C81' 0.14(2) 0.15(2) 0.15(2) 0.052(18) 0.062(18) 0.084(19)
C82' 0.16(3) 0.13(2) 0.23(3) -0.01(2) -0.01(2) 0.05(2)
C83' 0.20(3) 0.11(2) 0.25(4) 0.05(2) 0.06(3) 0.06(2)
C84' 0.103(16) 0.130(17) 0.130(15) 0.020(14) -0.001(13) 0.051(13)
N1 0.078(3) 0.093(4) 0.082(3) 0.001(3) 0.010(3) 0.034(3)
N4 0.064(3) 0.102(4) 0.079(3) 0.002(3) 0.014(2) 0.027(3)
N5 0.066(3) 0.088(4) 0.105(4) 0.013(3) 0.020(3) 0.020(3)
N6 0.064(3) 0.088(4) 0.105(4) -0.005(3) 0.013(3) 0.018(3)
N7 0.086(4) 0.080(4) 0.132(5) 0.005(4) -0.002(4) 0.018(3)
N8 0.093(5) 0.081(4) 0.163(7) 0.004(4) -0.025(5) 0.016(4)
N9 0.088(4) 0.073(3) 0.121(5) -0.007(3) 0.019(4) 0.004(3)
N12 0.101(5) 0.096(4) 0.093(4) -0.001(3) 0.009(4) -0.002(4)
N13 0.057(3) 0.079(3) 0.080(3) 0.003(2) 0.010(2) 0.008(2)
N14 0.060(3) 0.096(4) 0.102(4) -0.020(3) 0.011(3) 0.004(3)
N15 0.063(3) 0.098(4) 0.136(5) 0.018(4) 0.023(3) 0.006(3)
N16 0.064(3) 0.097(4) 0.142(6) -0.002(4) 0.036(4) 0.001(3)
O1 0.063(2) 0.073(3) 0.091(3) 0.012(2) 0.020(2) 0.0134(19)
O2 0.065(3) 0.109(4) 0.103(3) 0.027(3) 0.017(2) 0.014(2)
O3 0.089(4) 0.078(3) 0.173(6) 0.028(3) -0.014(4) 0.003(3)
O4 0.090(3) 0.078(3) 0.134(4) -0.007(3) -0.010(3) 0.026(3)
O5 0.070(3) 0.086(3) 0.092(3) 0.016(2) 0.004(2) 0.019(2)
O6 0.078(3) 0.110(4) 0.085(3) 0.022(3) 0.004(2) 0.030(3)
O7 0.083(3) 0.082(3) 0.110(4) 0.029(3) 0.026(3) 0.022(2)
O8 0.066(2) 0.083(3) 0.099(3) 0.016(2) 0.016(2) 0.012(2)
O11 0.077(3) 0.102(4) 0.135(5) -0.001(3) 0.012(3) 0.012(3)
O12 0.090(4) 0.106(4) 0.138(5) 0.037(4) 0.023(3) 0.019(3)
O13 0.093(3) 0.069(3) 0.098(3) -0.007(2) 0.004(3) 0.003(2)
O14 0.093(3) 0.062(2) 0.125(4) 0.002(2) 0.007(3) 0.010(2)
O15 0.064(2) 0.078(3) 0.078(2) 0.004(2) 0.0066(19) 0.0144(19)
O16 0.079(3) 0.069(2) 0.071(2) 0.0014(18) 0.0073(19) 0.023(2)
O17 0.093(4) 0.112(4) 0.093(3) 0.003(3) -0.004(3) 0.006(3)
O18 0.097(4) 0.086(3) 0.091(3) 0.005(2) 0.006(3) -0.001(3)
O19 0.076(3) 0.096(3) 0.111(4) 0.002(3) 0.010(3) 0.003(3)
O20 0.076(3) 0.093(4) 0.122(4) 0.005(3) 0.007(3) 0.006(3)
O23 0.061(3) 0.116(4) 0.125(4) -0.012(3) 0.016(3) 0.006(3)
O24 0.080(4) 0.120(5) 0.133(5) 0.026(4) 0.023(3) 0.014(3)
O25 0.215(11) 0.177(9) 0.259(13) 0.060(9) 0.125(10) 0.004(8)
O26 0.144(7) 0.185(8) 0.118(6) -0.005(5) -0.001(5) -0.017(6)
O27 0.144(8) 0.282(15) 0.241(12) 0.106(11) 0.075(8) 0.090(9)
O28 0.181(10) 0.242(13) 0.179(9) 0.002(9) 0.047(8) 0.102(9)
O29 0.228(13) 0.199(11) 0.204(11) -0.012(9) -0.036(9) 0.087(10)
O30 0.256(14) 0.107(6) 0.327(17) 0.028(8) -0.072(13) -0.028(8)
O31 0.202(10) 0.135(7) 0.208(10) 0.059(7) 0.071(8) 0.054(7)
O32 0.240(12) 0.206(10) 0.171(8) 0.002(7) 0.055(8) 0.124(10)
O33 0.080(5) 0.144(7) 0.441(19) -0.021(9) 0.007(8) 0.022(5)
O34 0.110(6) 0.283(13) 0.162(7) 0.056(8) 0.049(5) 0.075(7)
O35 0.142(7) 0.245(12) 0.226(11) 0.093(9) 0.046(7) 0.086(8)
O36 0.38(2) 0.42(2) 0.177(12) 0.101(14) -0.078(13) 0.039(19)
O37 0.214(14) 0.36(2) 0.326(19) -0.180(17) -0.027(13) 0.045(14)
O38 0.278(17) 0.312(17) 0.299(17) -0.127(14) -0.012(13) 0.159(15)
O39 0.299(19) 0.241(16) 0.42(2) 0.134(17) 0.029(18) 0.090(15)
O40 0.243(12) 0.319(14) 0.156(8) 0.054(9) 0.054(8) -0.054(10)
O41 0.198(9) 0.185(9) 0.215(10) -0.058(8) 0.055(8) -0.057(8)
O42 0.357(18) 0.394(19) 0.405(19) -0.021(15) 0.171(15) 0.168(15)
S1 0.1178(19) 0.1108(17) 0.159(3) -0.0013(16) 0.0320(18) 0.0145(14)
S2 0.169(3) 0.0974(17) 0.192(4) -0.017(2) -0.008(3) 0.0340(19)
S3 0.116(2) 0.151(3) 0.190(3) 0.011(2) -0.007(2) 0.041(2)
S4 0.125(2) 0.222(4) 0.151(3) 0.057(3) 0.036(2) 0.059(3)
S5 0.113(3) 0.199(5) 0.302(7) 0.062(5) 0.021(3) 0.002(3)
S6 0.203(5) 0.248(6) 0.148(3) 0.029(3) 0.014(3) -0.084(4)
F1 0.45(2) 0.110(6) 0.296(14) -0.026(7) 0.121(15) -0.015(9)
F2 0.37(2) 0.36(2) 0.46(3) 0.039(17) 0.187(19) 0.241(18)
F3 0.38(2) 0.272(14) 0.218(12) -0.091(11) 0.092(13) 0.038(13)
F4 0.267(13) 0.121(6) 0.374(18) -0.079(9) 0.052(13) -0.023(7)
F5 0.302(16) 0.183(10) 0.320(16) -0.047(10) -0.015(13) 0.126(11)
F6 0.40(3) 0.34(2) 0.220(13) 0.003(12) 0.115(15) 0.159(19)
F7 0.358(18) 0.229(11) 0.260(12) 0.132(10) 0.158(12) 0.110(12)
F8 0.097(5) 0.372(17) 0.337(15) 0.136(13) -0.026(7) -0.006(8)
F9 0.53(3) 0.240(13) 0.176(9) 0.004(8) 0.118(13) 0.136(16)
F10 0.229(13) 0.222(12) 0.308(16) -0.063(11) -0.045(11) 0.087(10)
F11 0.39(2) 0.289(17) 0.39(2) 0.188(17) 0.163(18) 0.174(17)
F12 0.176(9) 0.376(19) 0.323(16) 0.145(14) 0.139(10) 0.091(11)
F13 0.223(13) 0.49(3) 0.332(19) -0.19(2) 0.086(13) 0.067(16)
F14 0.210(12) 0.311(17) 0.271(15) -0.007(12) 0.006(11) -0.107(12)
F15 0.50(3) 0.61(4) 0.43(3) 0.34(3) 0.15(2) 0.36(3)
F16 0.168(7) 0.193(8) 0.200(8) -0.001(6) -0.016(6) -0.011(6)
F17 0.239(12) 0.370(17) 0.180(9) 0.113(10) -0.008(8) -0.106(11)
F18 0.235(13) 0.327(18) 0.40(2) -0.025(15) -0.019(14) 0.135(14)
C1 0.053(3) 0.076(4) 0.087(4) 0.013(3) 0.005(3) 0.009(3)
C2 0.055(3) 0.089(4) 0.098(5) 0.019(4) 0.008(3) 0.013(3)
C3 0.070(4) 0.102(6) 0.127(7) 0.039(5) 0.005(4) 0.007(4)
C4 0.065(4) 0.078(4) 0.139(7) 0.014(4) -0.011(4) 0.013(3)
C5 0.064(4) 0.067(4) 0.113(5) 0.005(4) -0.009(3) 0.013(3)
C6 0.064(3) 0.074(4) 0.090(4) 0.003(3) 0.001(3) 0.018(3)
C7 0.058(3) 0.076(4) 0.084(4) 0.018(3) 0.003(3) 0.013(3)
C8 0.068(4) 0.093(4) 0.076(4) 0.017(3) 0.002(3) 0.028(3)
C9 0.067(4) 0.099(5) 0.089(4) 0.031(4) 0.012(3) 0.020(3)
C10 0.062(3) 0.081(4) 0.090(4) 0.019(3) 0.002(3) 0.020(3)
C11 0.056(3) 0.090(4) 0.096(4) 0.019(4) 0.006(3) 0.020(3)
C12 0.060(3) 0.083(4) 0.091(4) 0.019(3) 0.008(3) 0.019(3)
C13 0.075(4) 0.123(6) 0.080(4) 0.017(4) 0.013(3) 0.037(4)
C14 0.073(4) 0.113(5) 0.090(4) 0.019(4) 0.012(3) 0.037(4)
C15 0.077(4) 0.094(4) 0.076(4) -0.001(3) 0.008(3) 0.038(3)
C16 0.080(4) 0.098(5) 0.094(5) 0.004(4) 0.009(4) 0.023(4)
C17 0.103(6) 0.104(5) 0.089(5) 0.014(4) 0.003(4) 0.042(5)
C24 0.067(4) 0.108(5) 0.091(4) 0.009(4) 0.014(3) 0.017(4)
C25 0.064(4) 0.107(5) 0.094(5) 0.010(4) 0.015(3) 0.023(3)
C26 0.065(4) 0.098(5) 0.086(4) 0.000(3) 0.011(3) 0.026(3)
C27 0.070(4) 0.112(6) 0.096(5) 0.011(4) 0.018(3) 0.026(4)
C28 0.058(3) 0.114(5) 0.092(4) 0.008(4) 0.014(3) 0.027(3)
C29 0.066(4) 0.087(4) 0.097(5) 0.015(4) 0.014(3) 0.013(3)
C30 0.069(4) 0.080(4) 0.100(5) 0.013(3) 0.011(3) 0.016(3)
C31 0.064(3) 0.081(4) 0.096(4) -0.003(3) 0.009(3) 0.016(3)
C32 0.064(4) 0.102(5) 0.111(5) 0.016(4) 0.022(4) 0.010(3)
C33 0.071(4) 0.105(5) 0.116(6) 0.029(5) 0.013(4) 0.014(4)
C34 0.061(3) 0.076(4) 0.106(5) -0.009(3) 0.007(3) 0.020(3)
C35 0.070(4) 0.073(4) 0.106(5) -0.007(3) 0.003(3) 0.016(3)
C36 0.072(4) 0.080(4) 0.125(6) -0.019(4) -0.010(4) 0.023(3)
C37 0.067(4) 0.070(4) 0.144(7) -0.004(4) -0.005(4) 0.006(3)
C38 0.062(4) 0.069(4) 0.124(6) -0.025(4) 0.009(4) 0.005(3)
C39 0.079(5) 0.074(4) 0.121(6) 0.003(4) -0.010(4) 0.021(4)
C40 0.100(6) 0.100(6) 0.130(7) -0.016(5) -0.010(5) 0.024(5)
C41 0.096(6) 0.083(5) 0.133(7) -0.009(5) -0.008(5) 0.024(4)
C42 0.097(6) 0.072(4) 0.143(8) -0.010(5) -0.022(5) 0.024(4)
C43 0.079(5) 0.099(6) 0.168(9) 0.033(6) -0.009(5) 0.004(4)
C44 0.085(6) 0.116(7) 0.160(9) 0.026(7) -0.010(6) 0.011(5)
C45 0.062(3) 0.118(6) 0.082(4) 0.000(4) 0.013(3) 0.028(4)
C46 0.065(4) 0.123(6) 0.089(4) 0.012(4) 0.014(3) 0.036(4)
C47 0.080(4) 0.103(5) 0.102(5) 0.012(4) 0.021(4) 0.041(4)
C48 0.076(4) 0.100(5) 0.104(5) -0.005(4) 0.010(4) 0.028(4)
C49 0.085(5) 0.123(6) 0.081(4) 0.000(4) 0.011(3) 0.050(4)
C50 0.061(4) 0.163(9) 0.102(5) 0.004(5) 0.022(4) 0.019(5)
C51 0.085(5) 0.181(10) 0.078(4) 0.008(5) 0.009(4) 0.042(6)
C52 0.093(5) 0.108(6) 0.128(7) 0.036(5) 0.034(5) 0.031(5)
C53 0.107(7) 0.108(7) 0.180(10) -0.011(7) 0.023(7) 0.035(6)
C54 0.105(6) 0.149(8) 0.082(5) -0.008(5) 0.020(4) 0.044(6)
C55 0.122(9) 0.092(6) 0.187(12) 0.007(7) -0.038(8) 0.003(6)
C56 0.164(13) 0.068(6) 0.265(19) -0.012(8) -0.079(13) -0.003(7)
C57 0.163(13) 0.102(9) 0.253(19) -0.049(10) -0.083(14) 0.024(9)
C58 0.168(11) 0.113(8) 0.162(10) -0.010(7) -0.023(9) 0.040(8)
C59 0.145(10) 0.104(7) 0.157(10) -0.044(7) -0.059(8) 0.041(7)
C60 0.111(9) 0.159(12) 0.210(14) 0.028(10) -0.047(9) -0.006(8)
C61 0.193(16) 0.132(11) 0.27(2) 0.070(12) -0.066(14) -0.045(10)
C62 0.30(2) 0.117(10) 0.31(2) -0.058(12) -0.131(19) 0.117(13)
C63 0.152(13) 0.168(14) 0.25(2) -0.049(13) -0.005(13) 0.050(11)
C64 0.171(12) 0.126(9) 0.141(9) -0.014(7) -0.045(8) 0.042(8)
C65 0.098(6) 0.119(7) 0.090(5) -0.012(5) 0.010(4) 0.019(5)
C66 0.113(7) 0.133(8) 0.082(5) -0.004(5) -0.014(5) 0.021(6)
C67 0.125(8) 0.159(10) 0.078(5) -0.001(6) -0.011(5) -0.014(7)
C68 0.170(12) 0.145(9) 0.085(6) -0.008(6) 0.035(7) -0.020(8)
C69 0.148(9) 0.114(7) 0.102(6) -0.028(5) 0.023(6) 0.022(6)
C70 0.107(6) 0.111(6) 0.121(7) 0.009(5) -0.002(5) 0.012(5)
C71 0.102(7) 0.145(10) 0.172(11) 0.002(8) -0.018(7) 0.021(7)
C72 0.185(14) 0.213(15) 0.131(9) 0.046(10) -0.048(9) 0.016(11)
C73 0.205(16) 0.28(2) 0.114(9) -0.013(11) 0.055(10) -0.030(14)
C74 0.155(11) 0.133(9) 0.231(14) -0.038(9) 0.100(10) 0.026(8)
C85 0.070(4) 0.066(3) 0.090(4) 0.002(3) 0.018(3) 0.002(3)
C86 0.067(3) 0.060(3) 0.102(5) 0.007(3) 0.015(3) 0.001(3)
C87 0.070(3) 0.070(3) 0.087(4) 0.018(3) 0.011(3) 0.010(3)
C88 0.057(3) 0.072(3) 0.071(3) 0.009(3) 0.012(2) 0.009(2)
C89 0.060(3) 0.066(3) 0.081(4) 0.007(3) 0.014(3) 0.007(2)
C90 0.069(3) 0.063(3) 0.076(3) 0.005(3) 0.009(3) 0.007(3)
C91 0.068(4) 0.094(5) 0.093(5) 0.004(4) 0.006(3) -0.005(3)
C92 0.067(4) 0.077(4) 0.095(5) 0.010(3) 0.014(3) 0.000(3)
C93 0.071(4) 0.087(5) 0.095(5) 0.016(4) 0.012(3) 0.003(3)
C94 0.057(3) 0.087(4) 0.099(5) 0.001(4) 0.012(3) -0.011(3)
C95 0.059(3) 0.084(4) 0.112(5) 0.013(4) 0.014(3) 0.000(3)
C96 0.066(4) 0.099(5) 0.111(6) 0.014(4) -0.002(4) 0.007(4)
C97 0.094(5) 0.078(4) 0.114(6) 0.003(4) 0.008(4) 0.002(4)
C98 0.100(6) 0.069(4) 0.127(6) 0.002(4) 0.011(5) 0.012(4)
C99 0.092(5) 0.068(4) 0.111(5) -0.013(4) 0.013(4) 0.007(3)
C100 0.090(5) 0.092(5) 0.100(5) -0.005(4) 0.005(4) 0.007(4)
C101 0.083(5) 0.102(6) 0.110(6) 0.009(5) 0.008(4) 0.005(4)
C108 0.104(6) 0.110(6) 0.099(5) 0.015(5) 0.014(5) 0.015(5)
C109 0.098(6) 0.109(6) 0.103(6) 0.009(5) 0.009(4) 0.022(5)
C110 0.093(5) 0.086(5) 0.097(5) -0.006(4) 0.006(4) 0.011(4)
C111 0.093(5) 0.124(7) 0.098(5) 0.008(5) 0.015(4) 0.009(5)
C112 0.086(5) 0.123(7) 0.117(7) -0.002(6) -0.002(5) -0.004(5)
C113 0.057(3) 0.113(5) 0.088(4) 0.009(4) 0.010(3) 0.020(3)
C114 0.059(3) 0.104(5) 0.091(4) -0.008(4) 0.001(3) 0.013(3)
C115 0.055(3) 0.083(4) 0.091(4) -0.005(3) 0.012(3) 0.008(3)
C116 0.062(3) 0.089(4) 0.092(4) 0.000(3) 0.015(3) 0.007(3)
C117 0.057(3) 0.094(4) 0.088(4) 0.013(3) 0.006(3) 0.012(3)
C118 0.050(3) 0.090(4) 0.110(5) -0.027(4) 0.007(3) 0.008(3)
C119 0.059(3) 0.080(4) 0.106(5) -0.012(4) 0.023(3) 0.004(3)
C120 0.058(3) 0.083(4) 0.121(6) -0.022(4) 0.016(4) 0.008(3)
C121 0.059(4) 0.086(4) 0.133(6) -0.001(4) 0.030(4) 0.002(3)
C122 0.053(3) 0.081(4) 0.096(4) -0.024(3) 0.011(3) 0.005(3)
C123 0.066(4) 0.086(4) 0.117(6) 0.017(4) 0.032(4) 0.014(3)
C124 0.072(4) 0.100(5) 0.119(6) -0.007(4) 0.022(4) 0.001(4)
C125 0.061(4) 0.107(6) 0.125(6) 0.000(5) 0.021(4) -0.004(4)
C126 0.066(4) 0.088(5) 0.151(8) -0.003(5) 0.035(4) 0.004(3)
C127 0.065(4) 0.113(6) 0.144(7) 0.021(5) 0.028(4) 0.008(4)
C128 0.069(4) 0.114(6) 0.147(8) 0.017(6) 0.025(5) 0.007(4)
C129 0.172(10) 0.083(5) 0.105(6) -0.009(5) 0.026(7) 0.013(6)
C130 0.120(7) 0.061(4) 0.146(8) -0.027(4) 0.026(6) 0.013(4)
C131 0.099(6) 0.093(6) 0.173(10) -0.019(6) 0.034(6) 0.019(5)
C132 0.124(9) 0.096(7) 0.209(14) -0.037(8) 0.067(9) -0.008(6)
C133 0.208(16) 0.098(7) 0.177(13) -0.015(8) 0.106(12) 0.016(9)
C134 0.262(19) 0.118(8) 0.112(8) -0.007(6) 0.005(10) 0.056(10)
C135 0.146(9) 0.070(4) 0.142(8) -0.009(5) 0.013(6) 0.004(5)
C136 0.150(11) 0.150(10) 0.175(12) -0.029(9) -0.016(9) 0.077(9)
C137 0.148(12) 0.147(11) 0.32(2) -0.037(13) 0.088(14) -0.002(9)
C138 0.29(2) 0.123(9) 0.178(12) 0.018(9) 0.119(13) 0.037(11)
C139 0.073(4) 0.083(4) 0.125(6) -0.017(4) 0.039(4) -0.007(3)
C140 0.064(4) 0.084(4) 0.100(5) -0.004(3) 0.003(3) 0.004(3)
C141 0.083(4) 0.086(4) 0.085(4) -0.014(3) 0.017(3) 0.004(3)
C142 0.076(4) 0.068(4) 0.135(7) -0.006(4) 0.006(4) 0.012(3)
C143 0.150(8) 0.076(4) 0.076(4) 0.002(3) 0.020(5) -0.022(5)
C144 0.108(8) 0.159(11) 0.32(2) -0.080(12) 0.122(11) -0.020(7)
C145 0.111(8) 0.120(8) 0.181(11) 0.015(7) -0.045(7) -0.001(6)
C146 0.177(11) 0.122(8) 0.118(7) -0.018(6) 0.066(7) 0.001(7)
C147 0.121(8) 0.111(7) 0.224(14) -0.003(8) 0.002(8) 0.058(7)
C148 0.257(17) 0.135(9) 0.090(6) 0.030(6) 0.013(8) -0.021(10)
C149 0.129(10) 0.143(10) 0.171(13) 0.038(9) -0.052(9) -0.057(9)
C150 0.094(6) 0.133(8) 0.131(8) 0.014(6) 0.007(5) -0.018(6)
C151 0.111(8) 0.097(6) 0.162(10) 0.007(6) 0.020(7) -0.014(5)
C152 0.154(12) 0.107(8) 0.177(14) -0.021(8) 0.024(11) -0.013(8)
C153 0.183(14) 0.152(11) 0.128(10) -0.053(9) 0.053(10) -0.069(11)
C154 0.211(19) 0.26(2) 0.27(2) 0.064(19) -0.147(18) -0.040(16)
C155 0.114(9) 0.189(15) 0.236(18) -0.016(13) 0.039(10) -0.018(9)
C156 0.180(13) 0.122(9) 0.174(12) 0.044(8) -0.016(10) -0.014(8)
C157 0.234(19) 0.123(10) 0.35(2) -0.040(13) 0.106(18) 0.031(12)
C158 0.26(2) 0.25(2) 0.201(17) -0.078(15) 0.046(16) -0.028(17)
C159 0.084(6) 0.179(11) 0.172(10) 0.004(9) 0.041(7) 0.019(7)
C160 0.090(6) 0.138(9) 0.170(10) -0.021(8) 0.032(7) 0.041(6)
C161 0.094(6) 0.106(6) 0.138(8) 0.002(5) 0.025(5) 0.028(5)
C162 0.102(6) 0.122(7) 0.123(7) -0.004(6) 0.029(6) 0.026(6)
C163 0.183(13) 0.122(8) 0.145(10) -0.001(7) 0.091(10) 0.018(8)
C164 0.087(9) 0.40(4) 0.34(3) -0.01(3) 0.097(14) 0.009(14)
C165 0.123(10) 0.221(17) 0.26(2) -0.049(14) -0.033(11) 0.092(12)
C166 0.131(8) 0.083(5) 0.182(11) 0.004(6) 0.036(7) 0.023(5)
C167 0.157(11) 0.129(9) 0.143(9) -0.025(7) 0.024(8) 0.023(8)
C168 0.200(15) 0.157(12) 0.186(14) 0.023(10) 0.110(12) 0.006(11)
C169 0.23(2) 0.179(16) 0.201(18) 0.018(14) 0.115(17) 0.036(15)
C170 0.131(10) 0.134(11) 0.208(16) -0.023(10) -0.013(10) 0.025(9)
C171 0.207(15) 0.177(13) 0.193(13) -0.002(11) 0.004(11) 0.065(12)
C172 0.152(14) 0.22(2) 0.204(18) 0.074(16) 0.057(13) 0.043(14)
C173 0.205(18) 0.195(16) 0.142(11) -0.018(11) 0.042(11) 0.064(15)
C174 0.125(9) 0.153(10) 0.210(13) 0.052(10) -0.009(9) 0.015(8)
C177 0.085(7) 0.236(17) 0.192(14) 0.057(13) 0.030(8) 0.001(8)
C178 0.120(9) 0.173(12) 0.172(12) -0.027(9) -0.005(8) 0.045(8)
C179 0.186(16) 0.31(3) 0.159(13) 0.047(15) 0.056(12) -0.040(16)
N17 0.083(5) 0.168(8) 0.139(7) -0.002(6) 0.029(5) 0.009(5)
O49 0.102(5) 0.230(11) 0.186(8) 0.086(8) 0.043(5) 0.012(6)
C180 0.086(6) 0.144(8) 0.171(10) -0.006(7) 0.020(6) 0.016(6)
C181 0.122(8) 0.120(7) 0.137(8) -0.006(6) 0.029(6) 0.012(6)
C182 0.158(12) 0.226(17) 0.137(10) 0.030(10) 0.012(9) 0.052(12)
N18 0.075(4) 0.122(5) 0.122(5) -0.003(4) 0.001(4) 0.018(4)
O50 0.093(4) 0.231(10) 0.120(5) 0.026(6) -0.014(4) 0.019(5)
C183 0.137(9) 0.115(7) 0.127(8) 0.027(6) 0.031(7) 0.039(7)
C184 0.105(7) 0.117(7) 0.146(8) 0.027(6) 0.032(6) 0.020(6)
C185 0.167(12) 0.167(12) 0.171(12) 0.068(10) -0.026(10) -0.012(10)
N19 0.117(6) 0.111(5) 0.131(6) 0.036(5) 0.028(5) 0.021(5)
O51 0.118(5) 0.129(6) 0.168(7) 0.034(5) 0.012(5) 0.003(5)
C186 0.165(12) 0.173(12) 0.182(12) -0.020(10) 0.078(10) 0.033(10)
C187 0.31(2) 0.152(13) 0.224(18) -0.002(13) 0.006(18) 0.063(15)
N20 0.188(13) 0.257(17) 0.237(16) -0.040(13) 0.013(11) 0.122(13)
C188 0.155(10) 0.118(8) 0.144(9) -0.005(6) 0.011(8) 0.029(8)
C189 0.180(13) 0.103(7) 0.171(12) -0.012(7) 0.031(10) 0.010(8)
N21 0.27(2) 0.235(17) 0.215(15) 0.020(12) 0.057(15) 0.084(16)

loop_
_atom_type_symbol
_atom_type_description
_atom_type_scat_dispersion_real
_atom_type_scat_dispersion_imag
_atom_type_scat_source
C C 0.0137 0.0067 'International Tables Vol C Tables 4.2.6.8 and 6.1.1.4'
H H 0.0000 0.0000 'International Tables Vol C Tables 4.2.6.8 and 6.1.1.4'
F F 0.0583 0.0400 'International Tables Vol C Tables 4.2.6.8 and 6.1.1.4'
N N 0.0241 0.0134 'International Tables Vol C Tables 4.2.6.8 and 6.1.1.4'
O O 0.0389 0.0241 'International Tables Vol C Tables 4.2.6.8 and 6.1.1.4'
Rh Rh -0.0161 2.8414 'International Tables Vol C Tables 4.2.6.8 and 6.1.1.4'
S S 0.2925 0.4295 'International Tables Vol C Tables 4.2.6.8 and 6.1.1.4'

loop_
_geom_angle_atom_site_label_1
_geom_angle_atom_site_label_2
_geom_angle_atom_site_label_3
_geom_angle
_geom_angle_site_symmetry_1
_geom_angle_site_symmetry_3
_geom_angle_publ_flag
O1 Rh1 O2 76.4(2) . . ?
O1 Rh1 N4 85.87(19) . . ?
O2 Rh1 N4 84.6(2) . . ?
O1 Rh1 C45 130.2(2) . . ?
O2 Rh1 C45 94.5(3) . . ?
N4 Rh1 C45 142.8(2) . . ?
O1 Rh1 C47 98.1(2) . . ?
O2 Rh1 C47 149.5(3) . . ?
N4 Rh1 C47 125.3(3) . . ?
C45 Rh1 C47 65.8(3) . . ?
O1 Rh1 C49 162.9(2) . . ?
O2 Rh1 C49 114.1(3) . . ?
N4 Rh1 C49 107.9(3) . . ?
C45 Rh1 C49 39.3(3) . . ?
C47 Rh1 C49 65.9(3) . . ?
O1 Rh1 C46 98.3(2) . . ?
O2 Rh1 C46 111.2(3) . . ?
N4 Rh1 C46 164.1(3) . . ?
C45 Rh1 C46 39.2(3) . . ?
C47 Rh1 C46 39.1(3) . . ?
C49 Rh1 C46 65.7(3) . . ?
O1 Rh1 C48 129.9(3) . . ?
O2 Rh1 C48 153.4(3) . . ?
N4 Rh1 C48 99.6(3) . . ?
C45 Rh1 C48 66.3(3) . . ?
C47 Rh1 C48 39.4(3) . . ?
C49 Rh1 C48 39.5(3) . . ?
C46 Rh1 C48 65.9(3) . . ?
O4 Rh2 C57 145.4(8) . . ?
O4 Rh2 C58 105.9(5) . . ?
C57 Rh2 C58 40.9(7) . . ?
O4 Rh2 C55 118.2(3) . . ?
C57 Rh2 C55 65.0(6) . . ?
C58 Rh2 C55 67.6(6) . . ?
O4 Rh2 N8 85.1(3) . . ?
C57 Rh2 N8 97.6(5) . . ?
C58 Rh2 N8 110.3(5) . . ?
C55 Rh2 N8 156.6(4) . . ?
O4 Rh2 C56 158.0(4) . . ?
C57 Rh2 C56 37.6(7) . . ?
C58 Rh2 C56 67.3(8) . . ?
C55 Rh2 C56 39.9(4) . . ?
N8 Rh2 C56 116.9(4) . . ?
O4 Rh2 C59 95.0(4) . . ?
C57 Rh2 C59 65.6(5) . . ?
C58 Rh2 C59 40.1(4) . . ?
C55 Rh2 C59 39.2(5) . . ?
N8 Rh2 C59 149.2(5) . . ?
C56 Rh2 C59 66.0(6) . . ?
O4 Rh2 O3 76.5(2) . . ?
C57 Rh2 O3 138.0(8) . . ?
C58 Rh2 O3 164.3(4) . . ?
C55 Rh2 O3 97.5(5) . . ?
N8 Rh2 O3 85.2(3) . . ?
C56 Rh2 O3 104.5(7) . . ?
C59 Rh2 O3 124.9(4) . . ?
C68 Rh3 O6 103.6(4) . . ?
C68 Rh3 O5 158.3(5) . . ?
O6 Rh3 O5 77.0(2) . . ?
C68 Rh3 N1 116.4(5) . . ?
O6 Rh3 N1 85.4(2) . . ?
O5 Rh3 N1 85.3(2) . . ?
C68 Rh3 C69 40.3(5) . . ?
O6 Rh3 C69 140.2(4) . . ?
O5 Rh3 C69 142.8(4) . . ?
N1 Rh3 C69 97.1(4) . . ?
C68 Rh3 C65 66.2(4) . . ?
O6 Rh3 C65 162.3(3) . . ?
O5 Rh3 C65 106.9(3) . . ?
N1 Rh3 C65 112.0(3) . . ?
C69 Rh3 C65 38.0(4) . . ?
C68 Rh3 C67 39.3(5) . . ?
O6 Rh3 C67 97.1(4) . . ?
O5 Rh3 C67 119.0(4) . . ?
N1 Rh3 C67 155.6(4) . . ?
C69 Rh3 C67 65.7(5) . . ?
C65 Rh3 C67 65.7(4) . . ?
C68 Rh3 C66 64.9(5) . . ?
O6 Rh3 C66 123.5(3) . . ?
O5 Rh3 C66 96.3(3) . . ?
N1 Rh3 C66 150.8(3) . . ?
C69 Rh3 C66 64.4(4) . . ?
C65 Rh3 C66 39.6(3) . . ?
C67 Rh3 C66 37.8(4) . . ?
C75 Rh4 O7 134.8(7) . . ?
C75 Rh4 C79 41.5(8) . . ?
O7 Rh4 C79 99.6(5) . . ?
C75 Rh4 N5 139.3(7) . . ?
O7 Rh4 N5 85.4(2) . . ?
C79 Rh4 N5 161.2(6) . . ?
C75 Rh4 O8 96.8(5) . . ?
O7 Rh4 O8 77.0(2) . . ?
C79 Rh4 O8 113.6(6) . . ?
N5 Rh4 O8 85.1(2) . . ?
C75 Rh4 C78 64.5(7) . . ?
O7 Rh4 C78 99.4(5) . . ?
C79 Rh4 C78 37.2(7) . . ?
N5 Rh4 C78 124.2(6) . . ?
O8 Rh4 C78 150.3(6) . . ?
O7 Rh4 C78' 107.6(5) . . ?
N5 Rh4 C78' 114.9(5) . . ?
O8 Rh4 C78' 159.5(4) . . ?
C75 Rh4 C76 39.2(7) . . ?
O7 Rh4 C76 163.9(5) . . ?
C79 Rh4 C76 67.3(7) . . ?
N5 Rh4 C76 104.1(5) . . ?
O8 Rh4 C76 116.3(5) . . ?
C78 Rh4 C76 64.5(7) . . ?
O7 Rh4 C79' 97.4(4) . . ?
N5 Rh4 C79' 152.4(5) . . ?
O8 Rh4 C79' 122.3(4) . . ?
C78' Rh4 C79' 38.2(3) . . ?
O7 Rh4 C77' 143.4(6) . . ?
N5 Rh4 C77' 98.3(4) . . ?
O8 Rh4 C77' 139.5(6) . . ?
C78' Rh4 C77' 38.1(3) . . ?
C79' Rh4 C77' 63.7(4) . . ?
O7 Rh4 C75' 121.2(4) . . ?
N5 Rh4 C75' 153.1(4) . . ?
O8 Rh4 C75' 96.6(4) . . ?
C78' Rh4 C75' 63.6(4) . . ?
C79' Rh4 C75' 37.9(3) . . ?
C77' Rh4 C75' 63.4(4) . . ?
C75 Rh4 C77 65.9(7) . . ?
O7 Rh4 C77 127.2(5) . . ?
C79 Rh4 C77 65.3(7) . . ?
N5 Rh4 C77 97.2(5) . . ?
O8 Rh4 C77 155.8(5) . . ?
C78 Rh4 C77 37.8(7) . . ?
C76 Rh4 C77 39.7(6) . . ?
C132 Rh5 N9 157.9(4) . . ?
C132 Rh5 O13 115.5(4) . . ?
N9 Rh5 O13 86.4(2) . . ?
C132 Rh5 C131 40.2(5) . . ?
N9 Rh5 C131 118.0(4) . . ?
O13 Rh5 C131 155.6(3) . . ?
C132 Rh5 O14 100.7(5) . . ?
N9 Rh5 O14 86.7(3) . . ?
O13 Rh5 O14 77.29(19) . . ?
C131 Rh5 O14 103.2(4) . . ?
C132 Rh5 C133 38.4(6) . . ?
N9 Rh5 C133 142.6(6) . . ?
O13 Rh5 C133 95.1(4) . . ?
C131 Rh5 C133 65.6(6) . . ?
O14 Rh5 C133 130.1(6) . . ?
C132 Rh5 C129 64.6(6) . . ?
N9 Rh5 C129 106.5(4) . . ?
O13 Rh5 C129 109.3(3) . . ?
C131 Rh5 C129 65.2(5) . . ?
O14 Rh5 C129 165.3(4) . . ?
C133 Rh5 C129 38.1(5) . . ?
C132 Rh5 C130 64.7(4) . . ?
N9 Rh5 C130 95.2(3) . . ?
O13 Rh5 C130 147.8(3) . . ?
C131 Rh5 C130 37.6(4) . . ?
O14 Rh5 C130 134.9(3) . . ?
C133 Rh5 C130 64.7(4) . . ?
C129 Rh5 C130 39.5(4) . . ?
O16 Rh6 C139 111.8(3) . . ?
O16 Rh6 C141 154.6(3) . . ?
C139 Rh6 C141 64.7(3) . . ?
O16 Rh6 O15 77.35(16) . . ?
C139 Rh6 O15 101.2(3) . . ?
C141 Rh6 O15 127.9(3) . . ?
O16 Rh6 C142 115.8(3) . . ?
C139 Rh6 C142 65.9(3) . . ?
C141 Rh6 C142 38.8(3) . . ?
O15 Rh6 C142 163.8(2) . . ?
O16 Rh6 N13 83.92(19) . . ?
C139 Rh6 N13 164.0(3) . . ?
C141 Rh6 N13 99.8(3) . . ?
O15 Rh6 N13 85.00(19) . . ?
C142 Rh6 N13 105.1(3) . . ?
O16 Rh6 C143 96.3(2) . . ?
C139 Rh6 C143 39.2(4) . . ?
C141 Rh6 C143 64.6(3) . . ?
O15 Rh6 C143 134.7(4) . . ?
C142 Rh6 C143 39.1(4) . . ?
N13 Rh6 C143 139.6(4) . . ?
O16 Rh6 C140 150.6(3) . . ?
C139 Rh6 C140 39.5(3) . . ?
C141 Rh6 C140 36.8(3) . . ?
O15 Rh6 C140 99.7(2) . . ?
C142 Rh6 C140 64.2(3) . . ?
N13 Rh6 C140 125.2(3) . . ?
C143 Rh6 C140 64.7(3) . . ?
C153 Rh7 O18 156.1(7) . . ?
C153 Rh7 O17 126.2(7) . . ?
O18 Rh7 O17 76.9(2) . . ?
C153 Rh7 N12 100.6(5) . . ?
O18 Rh7 N12 85.5(2) . . ?
O17 Rh7 N12 86.1(3) . . ?
C153 Rh7 C149 39.0(7) . . ?
O18 Rh7 C149 142.7(6) . . ?
O17 Rh7 C149 99.5(5) . . ?
N12 Rh7 C149 131.7(5) . . ?
C153 Rh7 C150 65.4(5) . . ?
O18 Rh7 C150 105.4(4) . . ?
O17 Rh7 C150 105.8(4) . . ?
N12 Rh7 C150 165.3(4) . . ?
C149 Rh7 C150 39.0(4) . . ?
C153 Rh7 C152 39.6(7) . . ?
O18 Rh7 C152 116.6(5) . . ?
O17 Rh7 C152 164.4(5) . . ?
N12 Rh7 C152 102.1(5) . . ?
C149 Rh7 C152 65.1(6) . . ?
C150 Rh7 C152 64.3(6) . . ?
C153 Rh7 C151 62.7(6) . . ?
O18 Rh7 C151 96.0(4) . . ?
O17 Rh7 C151 141.0(4) . . ?
N12 Rh7 C151 132.1(4) . . ?
C149 Rh7 C151 63.3(5) . . ?
C150 Rh7 C151 38.5(4) . . ?
C152 Rh7 C151 35.7(5) . . ?
O19 Rh8 N16 86.6(3) . . ?
O19 Rh8 O20 77.2(2) . . ?
N16 Rh8 O20 86.6(3) . . ?
O19 Rh8 C159 115.4(5) . . ?
N16 Rh8 C159 157.5(5) . . ?
O20 Rh8 C159 102.2(4) . . ?
O19 Rh8 C161 151.9(3) . . ?
N16 Rh8 C161 95.0(3) . . ?
O20 Rh8 C161 130.9(3) . . ?
C159 Rh8 C161 63.6(5) . . ?
O19 Rh8 C163 95.3(4) . . ?
N16 Rh8 C163 140.8(5) . . ?
O20 Rh8 C163 132.1(5) . . ?
C159 Rh8 C163 38.6(6) . . ?
C161 Rh8 C163 66.2(4) . . ?
O19 Rh8 C160 152.1(4) . . ?
N16 Rh8 C160 121.3(4) . . ?
O20 Rh8 C160 101.4(4) . . ?
C159 Rh8 C160 37.0(5) . . ?
C161 Rh8 C160 38.2(4) . . ?
C163 Rh8 C160 64.6(6) . . ?
O19 Rh8 C162 112.5(4) . . ?
N16 Rh8 C162 102.7(4) . . ?
O20 Rh8 C162 166.7(3) . . ?
C159 Rh8 C162 65.8(5) . . ?
C161 Rh8 C162 39.8(4) . . ?
C163 Rh8 C162 40.8(5) . . ?
C160 Rh8 C162 65.6(5) . . ?
C18 N2 C22 117.5(6) . . ?
C18 N2 H2 121.2 . . ?
C22 N2 H2 121.2 . . ?
C21 N3 C23 114.9(6) . . ?
C21 N3 H3 122.5 . . ?
C23 N3 H3 122.5 . . ?
N2 C18 C19 107.7(6) . . ?
N2 C18 C15 123.3(7) . . ?
C19 C18 C15 128.9(7) . . ?
C18 C19 C20 110.4(7) . . ?
C18 C19 C23 138.0(6) . . ?
C20 C19 C23 111.6(6) . . ?
C21 C20 C19 110.5(7) . . ?
C21 C20 C22 135.4(6) . . ?
C19 C20 C22 114.1(6) . . ?
C20 C21 N3 107.3(6) . . ?
C20 C21 C26 130.3(7) . . ?
N3 C21 C26 122.2(7) . . ?
O9 C22 N2 125.3(8) . . ?
O9 C22 C20 144.3(8) . . ?
N2 C22 C20 90.1(5) . . ?
O10 C23 N3 123.6(7) . . ?
O10 C23 C19 140.6(6) . . ?
N3 C23 C19 95.5(5) . . ?
C22' S1' C20' 90.1(5) . . ?
C23' S2' C19' 95.5(5) . . ?
C22' C18' C19' 107.7(6) . . ?
C22' C18' C15 123.3(7) . . ?
C19' C18' C15 128.9(7) . . ?
C18' C19' C20' 110.4(7) . . ?
C18' C19' S2' 138.0(6) . . ?
C20' C19' S2' 111.6(6) . . ?
C21' C20' C19' 110.5(7) . . ?
C21' C20' S1' 135.4(6) . . ?
C19' C20' S1' 114.1(6) . . ?
C20' C21' C23' 107.3(6) . . ?
C20' C21' C26 130.3(7) . . ?
C23' C21' C26 122.2(7) . . ?
C18' C22' S1' 117.5(6) . . ?
C18' C22' H22' 121.2 . . ?
S1' C22' H22' 121.2 . . ?
C21' C23' S2' 114.9(6) . . ?
C21' C23' H23' 122.5 . . ?
S2' C23' H23' 122.5 . . ?
C102 N10 C106 119.0(7) . . ?
C102 N10 H10 120.5 . . ?
C106 N10 H10 120.5 . . ?
C105 N11 C107 112.8(7) . . ?
C105 N11 H11 123.6 . . ?
C107 N11 H11 123.6 . . ?
C103 C102 N10 106.5(7) . . ?
C103 C102 C99 131.5(8) . . ?
N10 C102 C99 121.9(8) . . ?
C104 C103 C102 112.0(7) . . ?
C104 C103 C107 112.6(7) . . ?
C102 C103 C107 134.9(7) . . ?
C105 C104 C103 110.9(7) . . ?
C105 C104 C106 134.1(7) . . ?
C103 C104 C106 115.0(7) . . ?
C104 C105 N11 108.8(8) . . ?
C104 C105 C110 130.5(8) . . ?
N11 C105 C110 120.7(8) . . ?
O21 C106 N10 130.5(10) . . ?
O21 C106 C104 142.0(10) . . ?
N10 C106 C104 87.4(5) . . ?
O22 C107 C103 141.3(8) . . ?
O22 C107 N11 117.9(8) . . ?
C103 C107 N11 94.1(5) . . ?
C206 S3' C204 87.4(5) . . ?
C203 S4' C207 94.1(5) . . ?
C203 C202 C206 106.5(7) . . ?
C203 C202 C99 131.5(8) . . ?
C206 C202 C99 121.9(8) . . ?
C204 C203 C202 112.0(7) . . ?
C204 C203 S4' 112.6(7) . . ?
C202 C203 S4' 134.9(7) . . ?
C205 C204 C203 110.9(7) . . ?
C205 C204 S3' 134.1(7) . . ?
C203 C204 S3' 115.0(7) . . ?
C204 C205 C207 108.8(8) . . ?
C204 C205 C110 130.5(8) . . ?
C207 C205 C110 120.7(8) . . ?
C202 C206 S3' 119.0(7) . . ?
C202 C206 H206 120.5 . . ?
S3' C206 H206 120.5 . . ?
C205 C207 S4' 112.8(7) . . ?
C205 C207 H207 123.6 . . ?
S4' C207 H207 123.6 . . ?
C76 C75 C79 109.4(15) . . ?
C76 C75 C80 128(2) . . ?
C79 C75 C80 122(2) . . ?
C76 C75 Rh4 73.6(10) . . ?
C79 C75 Rh4 71.2(9) . . ?
C80 C75 Rh4 123.6(14) . . ?
C81 C76 C75 124.5(18) . . ?
C81 C76 C77 129.2(19) . . ?
C75 C76 C77 106.2(16) . . ?
C81 C76 Rh4 129.5(13) . . ?
C75 C76 Rh4 67.2(10) . . ?
C77 C76 Rh4 71.0(9) . . ?
C78 C77 C76 105.9(15) . . ?
C78 C77 C82 128.9(18) . . ?
C76 C77 C82 125.2(19) . . ?
C78 C77 Rh4 69.9(10) . . ?
C76 C77 Rh4 69.3(9) . . ?
C82 C77 Rh4 127.1(12) . . ?
C79 C78 C77 114.1(16) . . ?
C79 C78 C83 121.3(19) . . ?
C77 C78 C83 124.5(19) . . ?
C79 C78 Rh4 70.4(10) . . ?
C77 C78 Rh4 72.2(9) . . ?
C83 C78 Rh4 123.9(13) . . ?
C78 C79 C75 104.4(15) . . ?
C78 C79 C84 128(2) . . ?
C75 C79 C84 128(2) . . ?
C78 C79 Rh4 72.4(9) . . ?
C75 C79 Rh4 67.3(10) . . ?
C84 C79 Rh4 124.2(13) . . ?
C75 C80 H80A 109.5 . . ?
C75 C80 H80B 109.5 . . ?
H80A C80 H80B 109.5 . . ?
C75 C80 H80C 109.5 . . ?
H80A C80 H80C 109.5 . . ?
H80B C80 H80C 109.5 . . ?
C76 C81 H81A 109.5 . . ?
C76 C81 H81B 109.5 . . ?
H81A C81 H81B 109.5 . . ?
C76 C81 H81C 109.5 . . ?
H81A C81 H81C 109.5 . . ?
H81B C81 H81C 109.5 . . ?
C77 C82 H82A 109.5 . . ?
C77 C82 H82B 109.5 . . ?
H82A C82 H82B 109.5 . . ?
C77 C82 H82C 109.5 . . ?
H82A C82 H82C 109.5 . . ?
H82B C82 H82C 109.5 . . ?
C78 C83 H83A 109.5 . . ?
C78 C83 H83B 109.5 . . ?
H83A C83 H83B 109.5 . . ?
C78 C83 H83C 109.5 . . ?
H83A C83 H83C 109.5 . . ?
H83B C83 H83C 109.5 . . ?
C79 C84 H84A 109.5 . . ?
C79 C84 H84B 109.5 . . ?
H84A C84 H84B 109.5 . . ?
C79 C84 H84C 109.5 . . ?
H84A C84 H84C 109.5 . . ?
H84B C84 H84C 109.5 . . ?
C79' C75' C76' 108.0 . . ?
C79' C75' C80' 126.0 . . ?
C76' C75' C80' 126.0 . . ?
C79' C75' Rh4 70.4(5) . . ?
C76' C75' Rh4 71.3(4) . . ?
C80' C75' Rh4 124.0(5) . . ?
C75' C76' C77' 108.0 . . ?
C75' C76' C81' 126.0 . . ?
C77' C76' C81' 126.0 . . ?
C75' C76' Rh4 71.0(4) . . ?
C77' C76' Rh4 70.5(5) . . ?
C81' C76' Rh4 124.1(5) . . ?
C78' C77' C76' 108.0 . . ?
C78' C77' C82' 126.0 . . ?
C76' C77' C82' 126.0 . . ?
C78' C77' Rh4 70.4(5) . . ?
C76' C77' Rh4 71.7(5) . . ?
C82' C77' Rh4 123.5(4) . . ?
C77' C78' C79' 108.0 . . ?
C77' C78' C83' 126.0 . . ?
C79' C78' C83' 126.0 . . ?
C77' C78' Rh4 71.5(5) . . ?
C79' C78' Rh4 71.2(5) . . ?
C83' C78' Rh4 123.0(4) . . ?
C75' C79' C78' 108.0 . . ?
C75' C79' C84' 126.0 . . ?
C78' C79' C84' 126.0 . . ?
C75' C79' Rh4 71.7(5) . . ?
C78' C79' Rh4 70.6(5) . . ?
C84' C79' Rh4 123.3(4) . . ?
C75' C80' H80D 109.5 . . ?
C75' C80' H80E 109.5 . . ?
H80D C80' H80E 109.5 . . ?
C75' C80' H80F 109.5 . . ?
H80D C80' H80F 109.5 . . ?
H80E C80' H80F 109.5 . . ?
C76' C81' H81D 109.5 . . ?
C76' C81' H81E 109.5 . . ?
H81D C81' H81E 109.5 . . ?
C76' C81' H81F 109.5 . . ?
H81D C81' H81F 109.5 . . ?
H81E C81' H81F 109.5 . . ?
C77' C82' H82D 109.5 . . ?
C77' C82' H82E 109.5 . . ?
H82D C82' H82E 109.5 . . ?
C77' C82' H82F 109.5 . . ?
H82D C82' H82F 109.5 . . ?
H82E C82' H82F 109.5 . . ?
C78' C83' H83D 109.5 . . ?
C78' C83' H83E 109.5 . . ?
H83D C83' H83E 109.5 . . ?
C78' C83' H83F 109.5 . . ?
H83D C83' H83F 109.5 . . ?
H83E C83' H83F 109.5 . . ?
C79' C84' H84D 109.5 . . ?
C79' C84' H84E 109.5 . . ?
H84D C84' H84E 109.5 . . ?
C79' C84' H84F 109.5 . . ?
H84D C84' H84F 109.5 . . ?
H84E C84' H84F 109.5 . . ?
C17 N1 C13 116.4(6) . . ?
C17 N1 Rh3 125.8(5) . . ?
C13 N1 Rh3 117.3(5) . . ?
C24 N4 C28 118.1(6) . . ?
C24 N4 Rh1 120.6(5) . . ?
C28 N4 Rh1 121.1(4) . . ?
C29 N5 C33 116.1(6) . . ?
C29 N5 Rh4 122.1(5) . . ?
C33 N5 Rh4 121.8(5) . . ?
C34 N6 C38 112.6(7) . . ?
C34 N6 H6 123.7 . . ?
C38 N6 H6 123.7 . . ?
C37 N7 C39 113.0(8) . . ?
C37 N7 H7 123.5 . . ?
C39 N7 H7 123.5 . . ?
C44 N8 C40 117.8(8) . . ?
C44 N8 Rh2 123.0(7) . . ?
C40 N8 Rh2 119.0(8) . . ?
C97 N9 C101 118.3(8) . . ?
C97 N9 Rh5 121.0(6) . . ?
C101 N9 Rh5 120.5(6) . . ?
C108 N12 C112 116.8(8) . . ?
C108 N12 Rh7 123.6(6) . . ?
C112 N12 Rh7 119.6(6) . . ?
C117 N13 C113 118.5(6) . . ?
C117 N13 Rh6 120.5(4) . . ?
C113 N13 Rh6 120.8(5) . . ?
C118 N14 C122 111.6(7) . . ?
C118 N14 H14 124.2 . . ?
C122 N14 H14 124.2 . . ?
C121 N15 C123 111.4(7) . . ?
C121 N15 H15 124.3 . . ?
C123 N15 H15 124.3 . . ?
C124 N16 C128 119.6(7) . . ?
C124 N16 Rh8 119.7(7) . . ?
C128 N16 Rh8 120.7(6) . . ?
C1 O1 Rh1 115.9(4) . . ?
C2 O2 Rh1 116.1(5) . . ?
C4 O3 Rh2 114.7(7) . . ?
C5 O4 Rh2 116.2(6) . . ?
C7 O5 Rh3 116.0(4) . . ?
C8 O6 Rh3 116.5(5) . . ?
C10 O7 Rh4 115.7(4) . . ?
C11 O8 Rh4 115.2(4) . . ?
C85 O13 Rh5 115.2(5) . . ?
C86 O14 Rh5 114.3(5) . . ?
C88 O15 Rh6 115.3(4) . . ?
C89 O16 Rh6 115.7(4) . . ?
C91 O17 Rh7 116.0(5) . . ?
C92 O18 Rh7 115.2(5) . . ?
C94 O19 Rh8 115.5(5) . . ?
C95 O20 Rh8 115.6(5) . . ?
O25 S1 O26 122.9(8) . . ?
O25 S1 O27 109.5(8) . . ?
O26 S1 O27 108.3(7) . . ?
O25 S1 C169 103.8(8) . . ?
O26 S1 C169 106.2(8) . . ?
O27 S1 C169 104.5(10) . . ?
O29 S2 O28 127.3(9) . . ?
O29 S2 O30 110.0(9) . . ?
O28 S2 O30 108.5(9) . . ?
O29 S2 C170 104.1(8) . . ?
O28 S2 C170 105.2(9) . . ?
O30 S2 C170 97.4(9) . . ?
O31 S3 O32 113.7(8) . . ?
O31 S3 O33 117.8(7) . . ?
O32 S3 O33 120.6(8) . . ?
O31 S3 C171 104.4(8) . . ?
O32 S3 C171 96.3(7) . . ?
O33 S3 C171 97.9(9) . . ?
O36 S4 O35 119.8(13) . . ?
O36 S4 O34 112.0(12) . . ?
O35 S4 O34 117.9(6) . . ?
O36 S4 C172 95.1(12) . . ?
O35 S4 C172 105.5(9) . . ?
O34 S4 C172 101.4(9) . . ?
O37 S5 O39 129.8(14) . . ?
O37 S5 O38 108.5(10) . . ?
O39 S5 O38 109.7(13) . . ?
O37 S5 C173 106.9(13) . . ?
O39 S5 C173 92.4(11) . . ?
O38 S5 C173 106.3(11) . . ?
O40 S6 O41 119.9(11) . . ?
O40 S6 O42 122.1(14) . . ?
O41 S6 O42 114.9(11) . . ?
O40 S6 C174 104.8(9) . . ?
O41 S6 C174 97.0(9) . . ?
O42 S6 C174 84.9(12) . . ?
O1 C1 C6 124.7(6) . . ?
O1 C1 C2 115.7(6) . . ?
C6 C1 C2 119.6(6) . . ?
O2 C2 C3 124.5(7) . . ?
O2 C2 C1 115.5(6) . . ?
C3 C2 C1 119.9(8) . . ?
C4 C3 C2 119.9(8) . . ?
C4 C3 H3A 120.1 . . ?
C2 C3 H3A 120.1 . . ?
O3 C4 C3 123.6(9) . . ?
O3 C4 C5 116.1(9) . . ?
C3 C4 C5 120.3(7) . . ?
O4 C5 C6 122.5(8) . . ?
O4 C5 C4 116.4(7) . . ?
C6 C5 C4 121.1(8) . . ?
C1 C6 C5 119.3(7) . . ?
C1 C6 H6A 120.4 . . ?
C5 C6 H6A 120.4 . . ?
O5 C7 C12 124.5(6) . . ?
O5 C7 C8 116.3(6) . . ?
C12 C7 C8 119.2(6) . . ?
O6 C8 C9 125.3(7) . . ?
O6 C8 C7 114.2(6) . . ?
C9 C8 C7 120.5(7) . . ?
C10 C9 C8 119.1(7) . . ?
C10 C9 H9 120.5 . . ?
C8 C9 H9 120.5 . . ?
O7 C10 C9 123.6(7) . . ?
O7 C10 C11 115.5(7) . . ?
C9 C10 C11 120.8(7) . . ?
O8 C11 C12 122.6(7) . . ?
O8 C11 C10 116.3(6) . . ?
C12 C11 C10 121.1(7) . . ?
C11 C12 C7 119.4(7) . . ?
C11 C12 H12 120.3 . . ?
C7 C12 H12 120.3 . . ?
N1 C13 C14 122.6(8) . . ?
N1 C13 H13 118.7 . . ?
C14 C13 H13 118.7 . . ?
C13 C14 C15 119.7(7) . . ?
C13 C14 H14A 120.1 . . ?
C15 C14 H14A 120.1 . . ?
C16 C15 C14 117.4(6) . . ?
C16 C15 C18 123.1(7) . . ?
C14 C15 C18 119.4(7) . . ?
C16 C15 C18' 123.1(7) . . ?
C14 C15 C18' 119.4(7) . . ?
C17 C16 C15 118.8(8) . . ?
C17 C16 H16 120.6 . . ?
C15 C16 H16 120.6 . . ?
N1 C17 C16 125.0(8) . . ?
N1 C17 H17 117.5 . . ?
C16 C17 H17 117.5 . . ?
N4 C24 C25 123.6(7) . . ?
N4 C24 H24 118.2 . . ?
C25 C24 H24 118.2 . . ?
C24 C25 C26 118.6(7) . . ?
C24 C25 H25 120.7 . . ?
C26 C25 H25 120.7 . . ?
C27 C26 C25 118.1(6) . . ?
C27 C26 C21 121.5(7) . . ?
C25 C26 C21 120.4(6) . . ?
C27 C26 C21' 121.5(7) . . ?
C25 C26 C21' 120.4(6) . . ?
C26 C27 C28 118.9(7) . . ?
C26 C27 H27 120.5 . . ?
C28 C27 H27 120.5 . . ?
N4 C28 C27 122.7(7) . . ?
N4 C28 H28 118.6 . . ?
C27 C28 H28 118.6 . . ?
N5 C29 C30 123.9(7) . . ?
N5 C29 H29 118.0 . . ?
C30 C29 H29 118.0 . . ?
C29 C30 C31 118.7(7) . . ?
C29 C30 H30 120.7 . . ?
C31 C30 H30 120.7 . . ?
C32 C31 C30 118.7(6) . . ?
C32 C31 C34 121.3(7) . . ?
C30 C31 C34 120.0(7) . . ?
C33 C32 C31 119.4(7) . . ?
C33 C32 H32 120.3 . . ?
C31 C32 H32 120.3 . . ?
N5 C33 C32 123.1(8) . . ?
N5 C33 H33 118.4 . . ?
C32 C33 H33 118.4 . . ?
N6 C34 C35 106.2(6) . . ?
N6 C34 C31 123.6(7) . . ?
C35 C34 C31 130.3(7) . . ?
C34 C35 C36 109.0(7) . . ?
C34 C35 C39 141.3(7) . . ?
C36 C35 C39 109.6(7) . . ?
C37 C36 C35 108.1(8) . . ?
C37 C36 C38 141.6(7) . . ?
C35 C36 C38 110.2(7) . . ?
N7 C37 C36 107.9(7) . . ?
N7 C37 C42 121.4(9) . . ?
C36 C37 C42 130.7(8) . . ?
O11 C38 C36 136.9(8) . . ?
O11 C38 N6 121.1(8) . . ?
C36 C38 N6 101.9(6) . . ?
O12 C39 N7 124.5(9) . . ?
O12 C39 C35 134.1(7) . . ?
N7 C39 C35 101.4(7) . . ?
N8 C40 C41 120.5(11) . . ?
N8 C40 H40 119.7 . . ?
C41 C40 H40 119.7 . . ?
C42 C41 C40 121.5(10) . . ?
C42 C41 H41 119.3 . . ?
C40 C41 H41 119.3 . . ?
C43 C42 C41 116.0(8) . . ?
C43 C42 C37 121.4(10) . . ?
C41 C42 C37 122.5(10) . . ?
C42 C43 C44 120.6(11) . . ?
C42 C43 H43 119.7 . . ?
C44 C43 H43 119.7 . . ?
N8 C44 C43 123.6(10) . . ?
N8 C44 H44 118.2 . . ?
C43 C44 H44 118.2 . . ?
C46 C45 C49 107.9(7) . . ?
C46 C45 C50 126.1(7) . . ?
C49 C45 C50 126.0(7) . . ?
C46 C45 Rh1 70.7(4) . . ?
C49 C45 Rh1 70.5(4) . . ?
C50 C45 Rh1 123.7(6) . . ?
C47 C46 C45 108.3(7) . . ?
C47 C46 C51 125.6(8) . . ?
C45 C46 C51 126.1(8) . . ?
C47 C46 Rh1 70.3(4) . . ?
C45 C46 Rh1 70.1(4) . . ?
C51 C46 Rh1 123.5(6) . . ?
C46 C47 C48 108.6(7) . . ?
C46 C47 C52 124.4(8) . . ?
C48 C47 C52 126.9(9) . . ?
C46 C47 Rh1 70.6(5) . . ?
C48 C47 Rh1 70.8(5) . . ?
C52 C47 Rh1 126.1(5) . . ?
C47 C48 C49 106.8(7) . . ?
C47 C48 C53 125.8(9) . . ?
C49 C48 C53 127.3(9) . . ?
C47 C48 Rh1 69.8(5) . . ?
C49 C48 Rh1 69.8(5) . . ?
C53 C48 Rh1 128.1(6) . . ?
C45 C49 C48 108.4(7) . . ?
C45 C49 C54 126.2(8) . . ?
C48 C49 C54 125.3(8) . . ?
C45 C49 Rh1 70.1(4) . . ?
C48 C49 Rh1 70.7(4) . . ?
C54 C49 Rh1 127.2(6) . . ?
C45 C50 H50A 109.5 . . ?
C45 C50 H50B 109.5 . . ?
H50A C50 H50B 109.5 . . ?
C45 C50 H50C 109.5 . . ?
H50A C50 H50C 109.5 . . ?
H50B C50 H50C 109.5 . . ?
C46 C51 H51A 109.5 . . ?
C46 C51 H51B 109.5 . . ?
H51A C51 H51B 109.5 . . ?
C46 C51 H51C 109.5 . . ?
H51A C51 H51C 109.5 . . ?
H51B C51 H51C 109.5 . . ?
C47 C52 H52A 109.5 . . ?
C47 C52 H52B 109.5 . . ?
H52A C52 H52B 109.5 . . ?
C47 C52 H52C 109.5 . . ?
H52A C52 H52C 109.5 . . ?
H52B C52 H52C 109.5 . . ?
C48 C53 H53A 109.5 . . ?
C48 C53 H53B 109.5 . . ?
H53A C53 H53B 109.5 . . ?
C48 C53 H53C 109.5 . . ?
H53A C53 H53C 109.5 . . ?
H53B C53 H53C 109.5 . . ?
C49 C54 H54A 109.5 . . ?
C49 C54 H54B 109.5 . . ?
H54A C54 H54B 109.5 . . ?
C49 C54 H54C 109.5 . . ?
H54A C54 H54C 109.5 . . ?
H54B C54 H54C 109.5 . . ?
C59 C55 C56 107.6(15) . . ?
C59 C55 C60 126.9(11) . . ?
C56 C55 C60 125.2(17) . . ?
C59 C55 Rh2 70.9(7) . . ?
C56 C55 Rh2 70.4(6) . . ?
C60 C55 Rh2 128.6(11) . . ?
C57 C56 C61 127.4(16) . . ?
C57 C56 C55 107.5(17) . . ?
C61 C56 C55 125(2) . . ?
C57 C56 Rh2 70.1(8) . . ?
C61 C56 Rh2 129.4(14) . . ?
C55 C56 Rh2 69.7(6) . . ?
C56 C57 C58 112.1(14) . . ?
C56 C57 C62 125(2) . . ?
C58 C57 C62 123(2) . . ?
C56 C57 Rh2 72.3(9) . . ?
C58 C57 Rh2 70.1(8) . . ?
C62 C57 Rh2 125.4(10) . . ?
C59 C58 C57 103.1(15) . . ?
C59 C58 C63 126.1(15) . . ?
C57 C58 C63 130.7(15) . . ?
C59 C58 Rh2 70.6(7) . . ?
C57 C58 Rh2 69.0(9) . . ?
C63 C58 Rh2 126.7(11) . . ?
C55 C59 C58 109.5(13) . . ?
C55 C59 C64 123.6(12) . . ?
C58 C59 C64 126.7(16) . . ?
C55 C59 Rh2 69.9(7) . . ?
C58 C59 Rh2 69.3(7) . . ?
C64 C59 Rh2 123.2(7) . . ?
C55 C60 H60A 109.5 . . ?
C55 C60 H60B 109.5 . . ?
H60A C60 H60B 109.5 . . ?
C55 C60 H60C 109.5 . . ?
H60A C60 H60C 109.5 . . ?
H60B C60 H60C 109.5 . . ?
C56 C61 H61A 109.5 . . ?
C56 C61 H61B 109.5 . . ?
H61A C61 H61B 109.5 . . ?
C56 C61 H61C 109.5 . . ?
H61A C61 H61C 109.5 . . ?
H61B C61 H61C 109.5 . . ?
C57 C62 H62A 109.5 . . ?
C57 C62 H62B 109.5 . . ?
H62A C62 H62B 109.5 . . ?
C57 C62 H62C 109.5 . . ?
H62A C62 H62C 109.5 . . ?
H62B C62 H62C 109.5 . . ?
C58 C63 H63A 109.5 . . ?
C58 C63 H63B 109.5 . . ?
H63A C63 H63B 109.5 . . ?
C58 C63 H63C 109.5 . . ?
H63A C63 H63C 109.5 . . ?
H63B C63 H63C 109.5 . . ?
C59 C64 H64A 109.5 . . ?
C59 C64 H64B 109.5 . . ?
H64A C64 H64B 109.5 . . ?
C59 C64 H64C 109.5 . . ?
H64A C64 H64C 109.5 . . ?
H64B C64 H64C 109.5 . . ?
C69 C65 C70 127.7(10) . . ?
C69 C65 C66 106.7(10) . . ?
C70 C65 C66 125.4(9) . . ?
C69 C65 Rh3 70.8(6) . . ?
C70 C65 Rh3 127.3(7) . . ?
C66 C65 Rh3 70.6(6) . . ?
C67 C66 C65 109.5(11) . . ?
C67 C66 C71 125.1(11) . . ?
C65 C66 C71 125.4(10) . . ?
C67 C66 Rh3 71.0(6) . . ?
C65 C66 Rh3 69.8(5) . . ?
C71 C66 Rh3 124.6(8) . . ?
C66 C67 C68 107.7(11) . . ?
C66 C67 C72 125.4(14) . . ?
C68 C67 C72 126.9(13) . . ?
C66 C67 Rh3 71.3(5) . . ?
C68 C67 Rh3 68.2(6) . . ?
C72 C67 Rh3 125.3(10) . . ?
C73 C68 C67 124.8(16) . . ?
C73 C68 C69 127.4(17) . . ?
C67 C68 C69 107.3(10) . . ?
C73 C68 Rh3 127.2(10) . . ?
C67 C68 Rh3 72.5(6) . . ?
C69 C68 Rh3 71.5(5) . . ?
C65 C69 C68 108.6(11) . . ?
C65 C69 C74 123.1(11) . . ?
C68 C69 C74 128.0(12) . . ?
C65 C69 Rh3 71.2(6) . . ?
C68 C69 Rh3 68.2(6) . . ?
C74 C69 Rh3 121.4(8) . . ?
C65 C70 H70A 109.5 . . ?
C65 C70 H70B 109.5 . . ?
H70A C70 H70B 109.5 . . ?
C65 C70 H70C 109.5 . . ?
H70A C70 H70C 109.5 . . ?
H70B C70 H70C 109.5 . . ?
C66 C71 H71A 109.5 . . ?
C66 C71 H71B 109.5 . . ?
H71A C71 H71B 109.5 . . ?
C66 C71 H71C 109.5 . . ?
H71A C71 H71C 109.5 . . ?
H71B C71 H71C 109.5 . . ?
C67 C72 H72A 109.5 . . ?
C67 C72 H72B 109.5 . . ?
H72A C72 H72B 109.5 . . ?
C67 C72 H72C 109.5 . . ?
H72A C72 H72C 109.5 . . ?
H72B C72 H72C 109.5 . . ?
C68 C73 H73A 109.5 . . ?
C68 C73 H73B 109.5 . . ?
H73A C73 H73B 109.5 . . ?
C68 C73 H73C 109.5 . . ?
H73A C73 H73C 109.5 . . ?
H73B C73 H73C 109.5 . . ?
C69 C74 H74A 109.5 . . ?
C69 C74 H74B 109.5 . . ?
H74A C74 H74B 109.5 . . ?
C69 C74 H74C 109.5 . . ?
H74A C74 H74C 109.5 . . ?
H74B C74 H74C 109.5 . . ?
O13 C85 C90 122.0(7) . . ?
O13 C85 C86 116.5(6) . . ?
C90 C85 C86 121.4(6) . . ?
O14 C86 C87 123.1(7) . . ?
O14 C86 C85 116.6(6) . . ?
C87 C86 C85 120.3(6) . . ?
C86 C87 C88 119.0(6) . . ?
C86 C87 H87 120.5 . . ?
C88 C87 H87 120.5 . . ?
O15 C88 C87 124.0(6) . . ?
O15 C88 C89 115.9(5) . . ?
C87 C88 C89 120.1(6) . . ?
O16 C89 C90 123.4(6) . . ?
O16 C89 C88 115.6(5) . . ?
C90 C89 C88 121.0(6) . . ?
C89 C90 C85 118.1(6) . . ?
C89 C90 H90 120.9 . . ?
C85 C90 H90 120.9 . . ?
O17 C91 C96 124.3(8) . . ?
O17 C91 C92 115.1(7) . . ?
C96 C91 C92 120.6(7) . . ?
O18 C92 C93 122.1(7) . . ?
O18 C92 C91 116.7(7) . . ?
C93 C92 C91 121.1(7) . . ?
C94 C93 C92 118.2(7) . . ?
C94 C93 H93 120.9 . . ?
C92 C93 H93 120.9 . . ?
O19 C94 C93 122.8(7) . . ?
O19 C94 C95 115.7(7) . . ?
C93 C94 C95 121.4(7) . . ?
O20 C95 C96 124.6(8) . . ?
O20 C95 C94 115.9(7) . . ?
C96 C95 C94 119.4(7) . . ?
C95 C96 C91 119.2(8) . . ?
C95 C96 H96 120.4 . . ?
C91 C96 H96 120.4 . . ?
N9 C97 C98 122.5(9) . . ?
N9 C97 H97 118.8 . . ?
C98 C97 H97 118.8 . . ?
C99 C98 C97 120.0(9) . . ?
C99 C98 H98 120.0 . . ?
C97 C98 H98 120.0 . . ?
C98 C99 C100 117.5(8) . . ?
C98 C99 C202 123.0(8) . . ?
C100 C99 C202 119.4(8) . . ?
C98 C99 C102 123.0(8) . . ?
C100 C99 C102 119.4(8) . . ?
C101 C100 C99 121.0(9) . . ?
C101 C100 H100 119.5 . . ?
C99 C100 H100 119.5 . . ?
C100 C101 N9 120.3(8) . . ?
C100 C101 H101 119.8 . . ?
N9 C101 H101 119.8 . . ?
N12 C108 C109 125.1(9) . . ?
N12 C108 H108 117.5 . . ?
C109 C108 H108 117.5 . . ?
C108 C109 C110 120.0(9) . . ?
C108 C109 H109 120.0 . . ?
C110 C109 H109 120.0 . . ?
C111 C110 C109 115.7(8) . . ?
C111 C110 C105 121.0(8) . . ?
C109 C110 C105 123.3(8) . . ?
C111 C110 C205 121.0(8) . . ?
C109 C110 C205 123.3(8) . . ?
C110 C111 C112 120.9(9) . . ?
C110 C111 H111 119.6 . . ?
C112 C111 H111 119.6 . . ?
N12 C112 C111 121.5(9) . . ?
N12 C112 H112 119.3 . . ?
C111 C112 H112 119.3 . . ?
N13 C113 C114 121.3(7) . . ?
N13 C113 H113 119.3 . . ?
C114 C113 H113 119.3 . . ?
C113 C114 C115 120.6(6) . . ?
C113 C114 H114 119.7 . . ?
C115 C114 H114 119.7 . . ?
C114 C115 C116 117.8(6) . . ?
C114 C115 C118 121.5(6) . . ?
C116 C115 C118 120.8(7) . . ?
C115 C116 C117 118.8(7) . . ?
C115 C116 H116 120.6 . . ?
C117 C116 H116 120.6 . . ?
N13 C117 C116 123.0(6) . . ?
N13 C117 H117 118.5 . . ?
C116 C117 H117 118.5 . . ?
N14 C118 C119 108.9(6) . . ?
N14 C118 C115 122.1(8) . . ?
C119 C118 C115 128.9(7) . . ?
C118 C119 C120 108.7(7) . . ?
C118 C119 C123 142.3(6) . . ?
C120 C119 C123 109.0(7) . . ?
C121 C120 C119 109.8(7) . . ?
C121 C120 C122 141.2(7) . . ?
C119 C120 C122 108.8(7) . . ?
C120 C121 N15 107.6(6) . . ?
C120 C121 C126 131.9(8) . . ?
N15 C121 C126 120.5(8) . . ?
O23 C122 N14 121.8(7) . . ?
O23 C122 C120 136.2(7) . . ?
N14 C122 C120 102.0(5) . . ?
O24 C123 N15 124.7(8) . . ?
O24 C123 C119 133.3(7) . . ?
N15 C123 C119 102.0(6) . . ?
N16 C124 C125 123.0(9) . . ?
N16 C124 H124 118.5 . . ?
C125 C124 H124 118.5 . . ?
C124 C125 C126 116.8(8) . . ?
C124 C125 H125 121.6 . . ?
C126 C125 H125 121.6 . . ?
C127 C126 C125 118.4(7) . . ?
C127 C126 C121 120.0(9) . . ?
C125 C126 C121 121.5(8) . . ?
C128 C127 C126 122.8(10) . . ?
C128 C127 H127 118.6 . . ?
C126 C127 H127 118.6 . . ?
C127 C128 N16 119.2(9) . . ?
C127 C128 H128 120.4 . . ?
N16 C128 H128 120.4 . . ?
C133 C129 C134 125.9(13) . . ?
C133 C129 C130 106.8(13) . . ?
C134 C129 C130 127.3(11) . . ?
C133 C129 Rh5 69.8(7) . . ?
C134 C129 Rh5 124.6(9) . . ?
C130 C129 Rh5 70.3(5) . . ?
C131 C130 C129 108.3(9) . . ?
C131 C130 C135 128.4(11) . . ?
C129 C130 C135 123.2(10) . . ?
C131 C130 Rh5 69.3(5) . . ?
C129 C130 Rh5 70.1(5) . . ?
C135 C130 Rh5 123.5(7) . . ?
C130 C131 C132 107.3(12) . . ?
C130 C131 C136 123.8(11) . . ?
C132 C131 C136 128.8(12) . . ?
C130 C131 Rh5 73.0(5) . . ?
C132 C131 Rh5 68.6(6) . . ?
C136 C131 Rh5 121.7(8) . . ?
C133 C132 C131 108.8(12) . . ?
C133 C132 C137 128.6(16) . . ?
C131 C132 C137 122.4(17) . . ?
C133 C132 Rh5 72.8(8) . . ?
C131 C132 Rh5 71.3(6) . . ?
C137 C132 Rh5 125.7(10) . . ?
C132 C133 C129 108.8(13) . . ?
C132 C133 C138 125.2(17) . . ?
C129 C133 C138 125.9(19) . . ?
C132 C133 Rh5 68.8(8) . . ?
C129 C133 Rh5 72.1(7) . . ?
C138 C133 Rh5 124.7(9) . . ?
C129 C134 H13A 109.5 . . ?
C129 C134 H13B 109.5 . . ?
H13A C134 H13B 109.5 . . ?
C129 C134 H13C 109.5 . . ?
H13A C134 H13C 109.5 . . ?
H13B C134 H13C 109.5 . . ?
C130 C135 H13D 109.5 . . ?
C130 C135 H13E 109.5 . . ?
H13D C135 H13E 109.5 . . ?
C130 C135 H13F 109.5 . . ?
H13D C135 H13F 109.5 . . ?
H13E C135 H13F 109.5 . . ?
C131 C136 H13G 109.5 . . ?
C131 C136 H13H 109.5 . . ?
H13G C136 H13H 109.5 . . ?
C131 C136 H13I 109.5 . . ?
H13G C136 H13I 109.5 . . ?
H13H C136 H13I 109.5 . . ?
C132 C137 H13J 109.5 . . ?
C132 C137 H13K 109.5 . . ?
H13J C137 H13K 109.5 . . ?
C132 C137 H13L 109.5 . . ?
H13J C137 H13L 109.5 . . ?
H13K C137 H13L 109.5 . . ?
C133 C138 H13M 109.5 . . ?
C133 C138 H13N 109.5 . . ?
H13M C138 H13N 109.5 . . ?
C133 C138 H13O 109.5 . . ?
H13M C138 H13O 109.5 . . ?
H13N C138 H13O 109.5 . . ?
C143 C139 C140 106.4(7) . . ?
C143 C139 C144 128.5(12) . . ?
C140 C139 C144 125.0(12) . . ?
C143 C139 Rh6 71.4(4) . . ?
C140 C139 Rh6 71.7(4) . . ?
C144 C139 Rh6 125.2(7) . . ?
C141 C140 C139 108.5(7) . . ?
C141 C140 C145 125.7(9) . . ?
C139 C140 C145 125.5(9) . . ?
C141 C140 Rh6 70.4(4) . . ?
C139 C140 Rh6 68.9(4) . . ?
C145 C140 Rh6 122.3(6) . . ?
C140 C141 C142 110.6(7) . . ?
C140 C141 C146 123.9(9) . . ?
C142 C141 C146 125.5(9) . . ?
C140 C141 Rh6 72.7(4) . . ?
C142 C141 Rh6 70.7(4) . . ?
C146 C141 Rh6 124.5(6) . . ?
C141 C142 C143 106.6(7) . . ?
C141 C142 C147 126.4(10) . . ?
C143 C142 C147 126.9(11) . . ?
C141 C142 Rh6 70.4(4) . . ?
C143 C142 Rh6 71.0(4) . . ?
C147 C142 Rh6 125.5(7) . . ?
C142 C143 C139 107.7(7) . . ?
C142 C143 C148 129.0(12) . . ?
C139 C143 C148 123.3(12) . . ?
C142 C143 Rh6 69.9(4) . . ?
C139 C143 Rh6 69.4(4) . . ?
C148 C143 Rh6 124.0(7) . . ?
C139 C144 H144 109.5 . . ?
C139 C144 H14B 109.5 . . ?
H144 C144 H14B 109.5 . . ?
C139 C144 H14C 109.5 . . ?
H144 C144 H14C 109.5 . . ?
H14B C144 H14C 109.5 . . ?
C140 C145 H14D 109.5 . . ?
C140 C145 H14E 109.5 . . ?
H14D C145 H14E 109.5 . . ?
C140 C145 H14F 109.5 . . ?
H14D C145 H14F 109.5 . . ?
H14E C145 H14F 109.5 . . ?
C141 C146 H14G 109.5 . . ?
C141 C146 H14H 109.5 . . ?
H14G C146 H14H 109.5 . . ?
C141 C146 H14I 109.5 . . ?
H14G C146 H14I 109.5 . . ?
H14H C146 H14I 109.5 . . ?
C142 C147 H14J 109.5 . . ?
C142 C147 H14K 109.5 . . ?
H14J C147 H14K 109.5 . . ?
C142 C147 H14L 109.5 . . ?
H14J C147 H14L 109.5 . . ?
H14K C147 H14L 109.5 . . ?
C143 C148 H14M 109.5 . . ?
C143 C148 H14N 109.5 . . ?
H14M C148 H14N 109.5 . . ?
C143 C148 H14O 109.5 . . ?
H14M C148 H14O 109.5 . . ?
H14N C148 H14O 109.5 . . ?
C153 C149 C150 107.7(13) . . ?
C153 C149 C154 133.1(19) . . ?
C150 C149 C154 118.8(19) . . ?
C153 C149 Rh7 69.3(6) . . ?
C150 C149 Rh7 70.9(6) . . ?
C154 C149 Rh7 119.4(10) . . ?
C151 C150 C149 105.0(12) . . ?
C151 C150 C155 123.4(13) . . ?
C149 C150 C155 131.6(15) . . ?
C151 C150 Rh7 72.3(6) . . ?
C149 C150 Rh7 70.1(6) . . ?
C155 C150 Rh7 123.1(9) . . ?
C152 C151 C150 112.1(14) . . ?
C152 C151 C156 121.5(15) . . ?
C150 C151 C156 125.8(14) . . ?
C152 C151 Rh7 70.8(8) . . ?
C150 C151 Rh7 69.2(6) . . ?
C156 C151 Rh7 121.2(8) . . ?
C151 C152 C153 107.2(16) . . ?
C151 C152 C157 132.7(18) . . ?
C153 C152 C157 119.9(19) . . ?
C151 C152 Rh7 73.5(8) . . ?
C153 C152 Rh7 68.4(8) . . ?
C157 C152 Rh7 125.4(10) . . ?
C149 C153 C152 107.6(12) . . ?
C149 C153 C158 125(2) . . ?
C152 C153 C158 127(2) . . ?
C149 C153 Rh7 71.7(7) . . ?
C152 C153 Rh7 72.0(7) . . ?
C158 C153 Rh7 124.3(10) . . ?
C149 C154 H15A 109.5 . . ?
C149 C154 H15B 109.5 . . ?
H15A C154 H15B 109.5 . . ?
C149 C154 H15C 109.5 . . ?
H15A C154 H15C 109.5 . . ?
H15B C154 H15C 109.5 . . ?
C150 C155 H15D 109.5 . . ?
C150 C155 H15E 109.5 . . ?
H15D C155 H15E 109.5 . . ?
C150 C155 H15F 109.5 . . ?
H15D C155 H15F 109.5 . . ?
H15E C155 H15F 109.5 . . ?
C151 C156 H15G 109.5 . . ?
C151 C156 H15H 109.5 . . ?
H15G C156 H15H 109.5 . . ?
C151 C156 H15I 109.5 . . ?
H15G C156 H15I 109.5 . . ?
H15H C156 H15I 109.5 . . ?
C152 C157 H15J 109.5 . . ?
C152 C157 H15K 109.5 . . ?
H15J C157 H15K 109.5 . . ?
C152 C157 H15L 109.5 . . ?
H15J C157 H15L 109.5 . . ?
H15K C157 H15L 109.5 . . ?
C153 C158 H15M 109.5 . . ?
C153 C158 H15N 109.5 . . ?
H15M C158 H15N 109.5 . . ?
C153 C158 H15O 109.5 . . ?
H15M C158 H15O 109.5 . . ?
H15N C158 H15O 109.5 . . ?
C160 C159 C163 111.8(12) . . ?
C160 C159 C164 126.0(17) . . ?
C163 C159 C164 122.1(17) . . ?
C160 C159 Rh8 72.4(6) . . ?
C163 C159 Rh8 71.5(7) . . ?
C164 C159 Rh8 120.8(12) . . ?
C159 C160 C161 109.0(12) . . ?
C159 C160 C165 126.9(13) . . ?
C161 C160 C165 124.0(14) . . ?
C159 C160 Rh8 70.5(7) . . ?
C161 C160 Rh8 70.5(6) . . ?
C165 C160 Rh8 123.3(10) . . ?
C160 C161 C162 109.1(10) . . ?
C160 C161 C166 126.3(11) . . ?
C162 C161 C166 124.5(10) . . ?
C160 C161 Rh8 71.3(6) . . ?
C162 C161 Rh8 70.8(6) . . ?
C166 C161 Rh8 126.3(7) . . ?
C167 C162 C161 129.4(11) . . ?
C167 C162 C163 126.3(13) . . ?
C161 C162 C163 104.2(11) . . ?
C167 C162 Rh8 127.3(8) . . ?
C161 C162 Rh8 69.4(6) . . ?
C163 C162 Rh8 69.2(6) . . ?
C159 C163 C168 131.4(15) . . ?
C159 C163 C162 105.9(12) . . ?
C168 C163 C162 122.6(16) . . ?
C159 C163 Rh8 69.9(7) . . ?
C168 C163 Rh8 121.6(9) . . ?
C162 C163 Rh8 70.0(6) . . ?
C159 C164 H16A 109.5 . . ?
C159 C164 H16B 109.5 . . ?
H16A C164 H16B 109.5 . . ?
C159 C164 H16C 109.5 . . ?
H16A C164 H16C 109.5 . . ?
H16B C164 H16C 109.5 . . ?
C160 C165 H16D 109.5 . . ?
C160 C165 H16E 109.5 . . ?
H16D C165 H16E 109.5 . . ?
C160 C165 H16F 109.5 . . ?
H16D C165 H16F 109.5 . . ?
H16E C165 H16F 109.5 . . ?
C161 C166 H16G 109.5 . . ?
C161 C166 H16H 109.5 . . ?
H16G C166 H16H 109.5 . . ?
C161 C166 H16I 109.5 . . ?
H16G C166 H16I 109.5 . . ?
H16H C166 H16I 109.5 . . ?
C162 C167 H16J 109.5 . . ?
C162 C167 H16K 109.5 . . ?
H16J C167 H16K 109.5 . . ?
C162 C167 H16L 109.5 . . ?
H16J C167 H16L 109.5 . . ?
H16K C167 H16L 109.5 . . ?
C163 C168 H16M 109.5 . . ?
C163 C168 H16N 109.5 . . ?
H16M C168 H16N 109.5 . . ?
C163 C168 H16O 109.5 . . ?
H16M C168 H16O 109.5 . . ?
H16N C168 H16O 109.5 . . ?
F2 C169 F3 106.4(18) . . ?
F2 C169 F1 106(2) . . ?
F3 C169 F1 106(2) . . ?
F2 C169 S1 112.7(19) . . ?
F3 C169 S1 115.3(16) . . ?
F1 C169 S1 109.7(12) . . ?
F4 C170 F6 98.1(16) . . ?
F4 C170 F5 100.9(16) . . ?
F6 C170 F5 112.4(17) . . ?
F4 C170 S2 111.7(13) . . ?
F6 C170 S2 118.2(15) . . ?
F5 C170 S2 113.0(13) . . ?
F7 C171 F8 108.5(13) . . ?
F7 C171 F9 108.7(14) . . ?
F8 C171 F9 114.6(17) . . ?
F7 C171 S3 113.9(12) . . ?
F8 C171 S3 103.5(11) . . ?
F9 C171 S3 107.7(11) . . ?
F11 C172 F12 104.8(15) . . ?
F11 C172 F10 106(2) . . ?
F12 C172 F10 102.4(18) . . ?
F11 C172 S4 118.4(17) . . ?
F12 C172 S4 112.9(17) . . ?
F10 C172 S4 111.2(13) . . ?
F14 C173 F13 110.2(19) . . ?
F14 C173 F15 112(2) . . ?
F13 C173 F15 114(2) . . ?
F14 C173 S5 114.7(14) . . ?
F13 C173 S5 104.7(17) . . ?
F15 C173 S5 101.1(16) . . ?
F17 C174 F16 104.5(13) . . ?
F17 C174 F18 106.1(16) . . ?
F16 C174 F18 100.4(13) . . ?
F17 C174 S6 119.2(11) . . ?
F16 C174 S6 120.6(10) . . ?
F18 C174 S6 103.5(13) . . ?
N17 C177 O49 126.2(15) . . ?
N17 C177 H177 116.9 . . ?
O49 C177 H177 116.9 . . ?
N17 C178 H17A 109.5 . . ?
N17 C178 H17B 109.5 . . ?
H17A C178 H17B 109.5 . . ?
N17 C178 H17C 109.5 . . ?
H17A C178 H17C 109.5 . . ?
H17B C178 H17C 109.5 . . ?
N17 C179 H17D 109.5 . . ?
N17 C179 H17E 109.5 . . ?
H17D C179 H17E 109.5 . . ?
N17 C179 H17F 109.5 . . ?
H17D C179 H17F 109.5 . . ?
H17E C179 H17F 109.5 . . ?
C177 N17 C178 120.4(13) . . ?
C177 N17 C179 118.7(13) . . ?
C178 N17 C179 120.6(12) . . ?
O50 C180 N18 122.5(12) . . ?
O50 C180 H180 118.8 . . ?
N18 C180 H180 118.8 . . ?
N18 C181 H18A 109.5 . . ?
N18 C181 H18B 109.5 . . ?
H18A C181 H18B 109.5 . . ?
N18 C181 H18C 109.5 . . ?
H18A C181 H18C 109.5 . . ?
H18B C181 H18C 109.5 . . ?
N18 C182 H18D 109.5 . . ?
N18 C182 H18E 109.5 . . ?
H18D C182 H18E 109.5 . . ?
N18 C182 H18F 109.5 . . ?
H18D C182 H18F 109.5 . . ?
H18E C182 H18F 109.5 . . ?
C180 N18 C181 122.8(11) . . ?
C180 N18 C182 124.9(11) . . ?
C181 N18 C182 112.2(10) . . ?
O51 C183 N19 123.7(11) . . ?
O51 C183 H183 118.2 . . ?
N19 C183 H183 118.2 . . ?
N19 C184 H18G 109.5 . . ?
N19 C184 H18H 109.5 . . ?
H18G C184 H18H 109.5 . . ?
N19 C184 H18I 109.5 . . ?
H18G C184 H18I 109.5 . . ?
H18H C184 H18I 109.5 . . ?
N19 C185 H18J 109.5 . . ?
N19 C185 H18K 109.5 . . ?
H18J C185 H18K 109.5 . . ?
N19 C185 H18L 109.5 . . ?
H18J C185 H18L 109.5 . . ?
H18K C185 H18L 109.5 . . ?
C183 N19 C184 121.5(10) . . ?
C183 N19 C185 120.6(11) . . ?
C184 N19 C185 117.7(9) . . ?
N20 C186 C187 174(2) . . ?
C186 C187 H18M 109.5 . . ?
C186 C187 H18N 109.5 . . ?
H18M C187 H18N 109.5 . . ?
C186 C187 H18O 109.5 . . ?
H18M C187 H18O 109.5 . . ?
H18N C187 H18O 109.5 . . ?
N21 C188 C189 169.2(19) . . ?
C188 C189 H18P 109.5 . . ?
C188 C189 H18Q 109.5 . . ?
H18P C189 H18Q 109.5 . . ?
C188 C189 H18R 109.5 . . ?
H18P C189 H18R 109.5 . . ?
H18Q C189 H18R 109.5 . . ?

loop_
_geom_bond_atom_site_label_1
_geom_bond_atom_site_label_2
_geom_bond_distance
_geom_bond_site_symmetry_2
_geom_bond_publ_flag
Rh1 O1 2.112(4) . ?
Rh1 O2 2.113(6) . ?
Rh1 N4 2.114(5) . ?
Rh1 C45 2.131(7) . ?
Rh1 C47 2.135(8) . ?
Rh1 C49 2.136(7) . ?
Rh1 C46 2.139(7) . ?
Rh1 C48 2.149(8) . ?
Rh2 O4 2.093(6) . ?
Rh2 C57 2.105(14) . ?
Rh2 C58 2.118(15) . ?
Rh2 C55 2.122(11) . ?
Rh2 N8 2.123(7) . ?
Rh2 C56 2.133(11) . ?
Rh2 C59 2.135(11) . ?
Rh2 O3 2.144(9) . ?
Rh3 C68 2.093(10) . ?
Rh3 O6 2.100(6) . ?
Rh3 O5 2.110(5) . ?
Rh3 N1 2.115(6) . ?
Rh3 C69 2.137(10) . ?
Rh3 C65 2.143(10) . ?
Rh3 C67 2.151(9) . ?
Rh3 C66 2.155(10) . ?
Rh4 C75 2.047(18) . ?
Rh4 O7 2.088(6) . ?
Rh4 C79 2.100(17) . ?
Rh4 N5 2.106(6) . ?
Rh4 O8 2.116(5) . ?
Rh4 C78 2.125(16) . ?
Rh4 C78' 2.129(15) . ?
Rh4 C76 2.131(16) . ?
Rh4 C79' 2.136(13) . ?
Rh4 C77' 2.142(15) . ?
Rh4 C75' 2.153(12) . ?
Rh4 C77 2.155(16) . ?
Rh5 C132 2.086(12) . ?
Rh5 N9 2.107(7) . ?
Rh5 O13 2.110(5) . ?
Rh5 C131 2.123(10) . ?
Rh5 O14 2.133(6) . ?
Rh5 C133 2.137(13) . ?
Rh5 C129 2.167(10) . ?
Rh5 C130 2.169(7) . ?
Rh6 O16 2.104(4) . ?
Rh6 C139 2.109(7) . ?
Rh6 C141 2.118(7) . ?
Rh6 O15 2.120(4) . ?
Rh6 C142 2.122(7) . ?
Rh6 N13 2.126(5) . ?
Rh6 C143 2.136(8) . ?
Rh6 C140 2.147(7) . ?
Rh7 C153 2.085(11) . ?
Rh7 O18 2.100(5) . ?
Rh7 O17 2.101(7) . ?
Rh7 N12 2.109(8) . ?
Rh7 C149 2.115(10) . ?
Rh7 C150 2.126(10) . ?
Rh7 C152 2.133(14) . ?
Rh7 C151 2.166(11) . ?
Rh8 O19 2.102(6) . ?
Rh8 N16 2.104(6) . ?
Rh8 O20 2.120(6) . ?
Rh8 C159 2.123(12) . ?
Rh8 C161 2.136(10) . ?
Rh8 C163 2.144(11) . ?
Rh8 C160 2.147(10) . ?
Rh8 C162 2.156(11) . ?
N2 C18 1.377(10) . ?
N2 C22 1.619(9) . ?
N2 H2 0.8800 . ?
N3 C21 1.386(10) . ?
N3 C23 1.533(8) . ?
N3 H3 0.8800 . ?
O9 C22 1.005(8) . ?
O10 C23 1.092(9) . ?
C18 C19 1.391(10) . ?
C18 C15 1.462(9) . ?
C19 C20 1.405(10) . ?
C19 C23 1.548(10) . ?
C20 C21 1.375(11) . ?
C20 C22 1.633(10) . ?
C21 C26 1.458(9) . ?
S1' C22' 1.619(9) . ?
S1' C20' 1.633(10) . ?
S2' C23' 1.533(8) . ?
S2' C19' 1.548(10) . ?
C18' C22' 1.377(10) . ?
C18' C19' 1.391(10) . ?
C18' C15 1.462(9) . ?
C19' C20' 1.405(10) . ?
C20' C21' 1.375(11) . ?
C21' C23' 1.386(10) . ?
C21' C26 1.458(9) . ?
C22' H22' 0.9500 . ?
C23' H23' 0.9500 . ?
N10 C102 1.435(11) . ?
N10 C106 1.653(10) . ?
N10 H10 0.8800 . ?
N11 C105 1.412(12) . ?
N11 C107 1.592(10) . ?
N11 H11 0.8800 . ?
O21 C106 0.942(10) . ?
O22 C107 1.117(10) . ?
C102 C103 1.403(12) . ?
C102 C99 1.437(12) . ?
C103 C104 1.397(11) . ?
C103 C107 1.583(10) . ?
C104 C105 1.370(12) . ?
C104 C106 1.725(11) . ?
C105 C110 1.451(13) . ?
S3' C206 1.653(10) . ?
S3' C204 1.725(11) . ?
S4' C203 1.583(10) . ?
S4' C207 1.592(10) . ?
C202 C203 1.403(12) . ?
C202 C206 1.435(12) . ?
C202 C99 1.437(12) . ?
C203 C204 1.397(11) . ?
C204 C205 1.370(12) . ?
C205 C207 1.412(11) . ?
C205 C110 1.451(13) . ?
C206 H206 0.9500 . ?
C207 H207 0.9500 . ?
C75 C76 1.40(3) . ?
C75 C79 1.47(3) . ?
C75 C80 1.517(17) . ?
C76 C81 1.40(3) . ?
C76 C77 1.46(2) . ?
C77 C78 1.39(3) . ?
C77 C82 1.49(3) . ?
C78 C79 1.35(2) . ?
C78 C83 1.54(2) . ?
C79 C84 1.531(17) . ?
C80 H80A 0.9800 . ?
C80 H80B 0.9800 . ?
C80 H80C 0.9800 . ?
C81 H81A 0.9800 . ?
C81 H81B 0.9800 . ?
C81 H81C 0.9800 . ?
C82 H82A 0.9800 . ?
C82 H82B 0.9800 . ?
C82 H82C 0.9800 . ?
C83 H83A 0.9800 . ?
C83 H83B 0.9800 . ?
C83 H83C 0.9800 . ?
C84 H84A 0.9800 . ?
C84 H84B 0.9800 . ?
C84 H84C 0.9800 . ?
C75' C79' 1.394(8) . ?
C75' C76' 1.394(8) . ?
C75' C80' 1.482(8) . ?
C76' C77' 1.394(8) . ?
C76' C81' 1.482(8) . ?
C77' C78' 1.394(8) . ?
C77' C82' 1.482(8) . ?
C78' C79' 1.394(8) . ?
C78' C83' 1.482(8) . ?
C79' C84' 1.482(8) . ?
C80' H80D 0.9800 . ?
C80' H80E 0.9800 . ?
C80' H80F 0.9800 . ?
C81' H81D 0.9800 . ?
C81' H81E 0.9800 . ?
C81' H81F 0.9800 . ?
C82' H82D 0.9800 . ?
C82' H82E 0.9800 . ?
C82' H82F 0.9800 . ?
C83' H83D 0.9800 . ?
C83' H83E 0.9800 . ?
C83' H83F 0.9800 . ?
C84' H84D 0.9800 . ?
C84' H84E 0.9800 . ?
C84' H84F 0.9800 . ?
N1 C17 1.325(11) . ?
N1 C13 1.367(10) . ?
N4 C24 1.330(9) . ?
N4 C28 1.350(10) . ?
N5 C29 1.347(9) . ?
N5 C33 1.359(10) . ?
N6 C34 1.385(9) . ?
N6 C38 1.447(9) . ?
N6 H6 0.8800 . ?
N7 C37 1.378(11) . ?
N7 C39 1.426(10) . ?
N7 H7 0.8800 . ?
N8 C44 1.314(14) . ?
N8 C40 1.323(14) . ?
N9 C97 1.334(11) . ?
N9 C101 1.363(11) . ?
N12 C108 1.321(12) . ?
N12 C112 1.341(12) . ?
N13 C117 1.325(9) . ?
N13 C113 1.354(8) . ?
N14 C118 1.376(9) . ?
N14 C122 1.450(9) . ?
N14 H14 0.8800 . ?
N15 C121 1.395(11) . ?
N15 C123 1.433(9) . ?
N15 H15 0.8800 . ?
N16 C124 1.333(12) . ?
N16 C128 1.371(13) . ?
O1 C1 1.266(8) . ?
O2 C2 1.263(10) . ?
O3 C4 1.273(10) . ?
O4 C5 1.274(10) . ?
O5 C7 1.261(8) . ?
O6 C8 1.289(9) . ?
O7 C10 1.283(9) . ?
O8 C11 1.259(9) . ?
O11 C38 1.200(9) . ?
O12 C39 1.166(10) . ?
O13 C85 1.277(8) . ?
O14 C86 1.281(8) . ?
O15 C88 1.270(8) . ?
O16 C89 1.279(7) . ?
O17 C91 1.288(10) . ?
O18 C92 1.285(9) . ?
O19 C94 1.291(9) . ?
O20 C95 1.269(10) . ?
O23 C122 1.191(8) . ?
O24 C123 1.180(9) . ?
O25 S1 1.383(10) . ?
O26 S1 1.417(9) . ?
O27 S1 1.449(10) . ?
O28 S2 1.411(13) . ?
O29 S2 1.355(12) . ?
O30 S2 1.476(11) . ?
O31 S3 1.384(10) . ?
O32 S3 1.447(10) . ?
O33 S3 1.468(11) . ?
O34 S4 1.492(9) . ?
O35 S4 1.420(10) . ?
O36 S4 1.408(17) . ?
O37 S5 1.427(16) . ?
O38 S5 1.554(14) . ?
O39 S5 1.433(17) . ?
O40 S6 1.366(12) . ?
O41 S6 1.431(13) . ?
O42 S6 1.638(19) . ?
S1 C169 1.75(2) . ?
S2 C170 1.754(17) . ?
S3 C171 1.788(14) . ?
S4 C172 1.62(2) . ?
S5 C173 1.82(2) . ?
S6 C174 1.653(15) . ?
F1 C169 1.32(2) . ?
F2 C169 1.27(2) . ?
F3 C169 1.302(16) . ?
F4 C170 1.298(17) . ?
F5 C170 1.340(14) . ?
F6 C170 1.30(2) . ?
F7 C171 1.342(14) . ?
F8 C171 1.365(15) . ?
F9 C171 1.365(14) . ?
F10 C172 1.39(2) . ?
F11 C172 1.36(2) . ?
F12 C172 1.359(15) . ?
F13 C173 1.28(2) . ?
F14 C173 1.22(2) . ?
F15 C173 1.312(15) . ?
F16 C174 1.373(13) . ?
F17 C174 1.317(14) . ?
F18 C174 1.415(15) . ?
C1 C6 1.380(10) . ?
C1 C2 1.520(10) . ?
C2 C3 1.411(12) . ?
C3 C4 1.357(14) . ?
C3 H3A 0.9500 . ?
C4 C5 1.497(13) . ?
C5 C6 1.402(10) . ?
C6 H6A 0.9500 . ?
C7 C12 1.391(10) . ?
C7 C8 1.534(10) . ?
C8 C9 1.387(11) . ?
C9 C10 1.368(11) . ?
C9 H9 0.9500 . ?
C10 C11 1.507(10) . ?
C11 C12 1.371(10) . ?
C12 H12 0.9500 . ?
C13 C14 1.367(10) . ?
C13 H13 0.9500 . ?
C14 C15 1.408(11) . ?
C14 H14A 0.9500 . ?
C15 C16 1.384(11) . ?
C16 C17 1.372(11) . ?
C16 H16 0.9500 . ?
C17 H17 0.9500 . ?
C24 C25 1.381(10) . ?
C24 H24 0.9500 . ?
C25 C26 1.422(11) . ?
C25 H25 0.9500 . ?
C26 C27 1.381(10) . ?
C27 C28 1.402(10) . ?
C27 H27 0.9500 . ?
C28 H28 0.9500 . ?
C29 C30 1.364(10) . ?
C29 H29 0.9500 . ?
C30 C31 1.382(10) . ?
C30 H30 0.9500 . ?
C31 C32 1.373(11) . ?
C31 C34 1.458(9) . ?
C32 C33 1.363(11) . ?
C32 H32 0.9500 . ?
C33 H33 0.9500 . ?
C34 C35 1.390(11) . ?
C35 C36 1.407(10) . ?
C35 C39 1.481(12) . ?
C36 C37 1.390(13) . ?
C36 C38 1.431(13) . ?
C37 C42 1.470(11) . ?
C40 C41 1.394(13) . ?
C40 H40 0.9500 . ?
C41 C42 1.362(14) . ?
C41 H41 0.9500 . ?
C42 C43 1.352(14) . ?
C43 C44 1.363(13) . ?
C43 H43 0.9500 . ?
C44 H44 0.9500 . ?
C45 C46 1.432(11) . ?
C45 C49 1.437(11) . ?
C45 C50 1.460(12) . ?
C46 C47 1.429(12) . ?
C46 C51 1.487(12) . ?
C47 C48 1.444(12) . ?
C47 C52 1.476(12) . ?
C48 C49 1.449(13) . ?
C48 C53 1.455(14) . ?
C49 C54 1.488(11) . ?
C50 H50A 0.9800 . ?
C50 H50B 0.9800 . ?
C50 H50C 0.9800 . ?
C51 H51A 0.9800 . ?
C51 H51B 0.9800 . ?
C51 H51C 0.9800 . ?
C52 H52A 0.9800 . ?
C52 H52B 0.9800 . ?
C52 H52C 0.9800 . ?
C53 H53A 0.9800 . ?
C53 H53B 0.9800 . ?
C53 H53C 0.9800 . ?
C54 H54A 0.9800 . ?
C54 H54B 0.9800 . ?
C54 H54C 0.9800 . ?
C55 C59 1.43(2) . ?
C55 C56 1.452(13) . ?
C55 C60 1.46(2) . ?
C56 C57 1.36(3) . ?
C56 C61 1.42(2) . ?
C57 C58 1.48(2) . ?
C57 C62 1.52(2) . ?
C58 C59 1.458(14) . ?
C58 C63 1.497(16) . ?
C59 C64 1.504(17) . ?
C60 H60A 0.9800 . ?
C60 H60B 0.9800 . ?
C60 H60C 0.9800 . ?
C61 H61A 0.9800 . ?
C61 H61B 0.9800 . ?
C61 H61C 0.9800 . ?
C62 H62A 0.9800 . ?
C62 H62B 0.9800 . ?
C62 H62C 0.9800 . ?
C63 H63A 0.9800 . ?
C63 H63B 0.9800 . ?
C63 H63C 0.9800 . ?
C64 H64A 0.9800 . ?
C64 H64B 0.9800 . ?
C64 H64C 0.9800 . ?
C65 C69 1.394(15) . ?
C65 C70 1.446(14) . ?
C65 C66 1.457(12) . ?
C66 C67 1.393(16) . ?
C66 C71 1.489(17) . ?
C67 C68 1.430(19) . ?
C67 C72 1.468(19) . ?
C68 C73 1.416(18) . ?
C68 C69 1.457(18) . ?
C69 C74 1.593(19) . ?
C70 H70A 0.9800 . ?
C70 H70B 0.9800 . ?
C70 H70C 0.9800 . ?
C71 H71A 0.9800 . ?
C71 H71B 0.9800 . ?
C71 H71C 0.9800 . ?
C72 H72A 0.9800 . ?
C72 H72B 0.9800 . ?
C72 H72C 0.9800 . ?
C73 H73A 0.9800 . ?
C73 H73B 0.9800 . ?
C73 H73C 0.9800 . ?
C74 H74A 0.9800 . ?
C74 H74B 0.9800 . ?
C74 H74C 0.9800 . ?
C85 C90 1.393(9) . ?
C85 C86 1.505(10) . ?
C86 C87 1.381(10) . ?
C87 C88 1.384(9) . ?
C87 H87 0.9500 . ?
C88 C89 1.531(9) . ?
C89 C90 1.365(9) . ?
C90 H90 0.9500 . ?
C91 C96 1.377(12) . ?
C91 C92 1.489(11) . ?
C92 C93 1.380(11) . ?
C93 C94 1.359(11) . ?
C93 H93 0.9500 . ?
C94 C95 1.520(11) . ?
C95 C96 1.370(12) . ?
C96 H96 0.9500 . ?
C97 C98 1.374(13) . ?
C97 H97 0.9500 . ?
C98 C99 1.347(12) . ?
C98 H98 0.9500 . ?
C99 C100 1.395(12) . ?
C100 C101 1.361(12) . ?
C100 H100 0.9500 . ?
C101 H101 0.9500 . ?
C108 C109 1.356(13) . ?
C108 H108 0.9500 . ?
C109 C110 1.418(12) . ?
C109 H109 0.9500 . ?
C110 C111 1.356(12) . ?
C111 C112 1.432(13) . ?
C111 H111 0.9500 . ?
C112 H112 0.9500 . ?
C113 C114 1.385(10) . ?
C113 H113 0.9500 . ?
C114 C115 1.385(11) . ?
C114 H114 0.9500 . ?
C115 C116 1.385(10) . ?
C115 C118 1.465(10) . ?
C116 C117 1.403(10) . ?
C116 H116 0.9500 . ?
C117 H117 0.9500 . ?
C118 C119 1.394(12) . ?
C119 C120 1.407(9) . ?
C119 C123 1.448(12) . ?
C120 C121 1.338(12) . ?
C120 C122 1.498(12) . ?
C121 C126 1.465(10) . ?
C124 C125 1.407(11) . ?
C124 H124 0.9500 . ?
C125 C126 1.413(14) . ?
C125 H125 0.9500 . ?
C126 C127 1.364(13) . ?
C127 C128 1.364(12) . ?
C127 H127 0.9500 . ?
C128 H128 0.9500 . ?
C129 C133 1.406(19) . ?
C129 C134 1.455(19) . ?
C129 C130 1.466(15) . ?
C130 C131 1.385(15) . ?
C130 C135 1.499(13) . ?
C131 C132 1.445(18) . ?
C131 C136 1.567(18) . ?
C132 C133 1.39(2) . ?
C132 C137 1.54(2) . ?
C133 C138 1.515(19) . ?
C134 H13A 0.9800 . ?
C134 H13B 0.9800 . ?
C134 H13C 0.9800 . ?
C135 H13D 0.9800 . ?
C135 H13E 0.9800 . ?
C135 H13F 0.9800 . ?
C136 H13G 0.9800 . ?
C136 H13H 0.9800 . ?
C136 H13I 0.9800 . ?
C137 H13J 0.9800 . ?
C137 H13K 0.9800 . ?
C137 H13L 0.9800 . ?
C138 H13M 0.9800 . ?
C138 H13N 0.9800 . ?
C138 H13O 0.9800 . ?
C139 C143 1.426(14) . ?
C139 C140 1.438(12) . ?
C139 C144 1.487(12) . ?
C140 C141 1.348(11) . ?
C140 C145 1.496(13) . ?
C141 C142 1.410(12) . ?
C141 C146 1.531(12) . ?
C142 C143 1.425(13) . ?
C142 C147 1.515(12) . ?
C143 C148 1.500(13) . ?
C144 H144 0.9800 . ?
C144 H14B 0.9800 . ?
C144 H14C 0.9800 . ?
C145 H14D 0.9800 . ?
C145 H14E 0.9800 . ?
C145 H14F 0.9800 . ?
C146 H14G 0.9800 . ?
C146 H14H 0.9800 . ?
C146 H14I 0.9800 . ?
C147 H14J 0.9800 . ?
C147 H14K 0.9800 . ?
C147 H14L 0.9800 . ?
C148 H14M 0.9800 . ?
C148 H14N 0.9800 . ?
C148 H14O 0.9800 . ?
C149 C153 1.40(2) . ?
C149 C150 1.417(14) . ?
C149 C154 1.59(2) . ?
C150 C151 1.414(13) . ?
C150 C155 1.491(14) . ?
C151 C152 1.32(2) . ?
C151 C156 1.482(18) . ?
C152 C153 1.43(2) . ?
C152 C157 1.60(2) . ?
C153 C158 1.66(2) . ?
C154 H15A 0.9800 . ?
C154 H15B 0.9800 . ?
C154 H15C 0.9800 . ?
C155 H15D 0.9800 . ?
C155 H15E 0.9800 . ?
C155 H15F 0.9800 . ?
C156 H15G 0.9800 . ?
C156 H15H 0.9800 . ?
C156 H15I 0.9800 . ?
C157 H15J 0.9800 . ?
C157 H15K 0.9800 . ?
C157 H15L 0.9800 . ?
C158 H15M 0.9800 . ?
C158 H15N 0.9800 . ?
C158 H15O 0.9800 . ?
C159 C160 1.356(19) . ?
C159 C163 1.41(2) . ?
C159 C164 1.54(2) . ?
C160 C161 1.401(15) . ?
C160 C165 1.49(2) . ?
C161 C162 1.461(15) . ?
C161 C166 1.505(14) . ?
C162 C167 1.375(16) . ?
C162 C163 1.500(17) . ?
C163 C168 1.48(2) . ?
C164 H16A 0.9800 . ?
C164 H16B 0.9800 . ?
C164 H16C 0.9800 . ?
C165 H16D 0.9800 . ?
C165 H16E 0.9800 . ?
C165 H16F 0.9800 . ?
C166 H16G 0.9800 . ?
C166 H16H 0.9800 . ?
C166 H16I 0.9800 . ?
C167 H16J 0.9800 . ?
C167 H16K 0.9800 . ?
C167 H16L 0.9800 . ?
C168 H16M 0.9800 . ?
C168 H16N 0.9800 . ?
C168 H16O 0.9800 . ?
C177 N17 1.247(14) . ?
C177 O49 1.253(16) . ?
C177 H177 0.9500 . ?
C178 N17 1.468(16) . ?
C178 H17A 0.9800 . ?
C178 H17B 0.9800 . ?
C178 H17C 0.9800 . ?
C179 N17 1.562(19) . ?
C179 H17D 0.9800 . ?
C179 H17E 0.9800 . ?
C179 H17F 0.9800 . ?
C180 O50 1.261(15) . ?
C180 N18 1.319(12) . ?
C180 H180 0.9500 . ?
C181 N18 1.434(13) . ?
C181 H18A 0.9800 . ?
C181 H18B 0.9800 . ?
C181 H18C 0.9800 . ?
C182 N18 1.441(15) . ?
C182 H18D 0.9800 . ?
C182 H18E 0.9800 . ?
C182 H18F 0.9800 . ?
C183 O51 1.261(14) . ?
C183 N19 1.309(13) . ?
C183 H183 0.9500 . ?
C184 N19 1.440(13) . ?
C184 H18G 0.9800 . ?
C184 H18H 0.9800 . ?
C184 H18I 0.9800 . ?
C185 N19 1.449(15) . ?
C185 H18J 0.9800 . ?
C185 H18K 0.9800 . ?
C185 H18L 0.9800 . ?
C186 N20 1.20(2) . ?
C186 C187 1.45(3) . ?
C187 H18M 0.9800 . ?
C187 H18N 0.9800 . ?
C187 H18O 0.9800 . ?
C188 N21 1.226(18) . ?
C188 C189 1.39(2) . ?
C189 H18P 0.9800 . ?
C189 H18Q 0.9800 . ?
C189 H18R 0.9800 . ?

loop_
_geom_hbond_atom_site_label_D
_geom_hbond_atom_site_label_H
_geom_hbond_atom_site_label_A
_geom_hbond_distance_DH
_geom_hbond_distance_HA
_geom_hbond_distance_DA
_geom_hbond_angle_DHA
_geom_hbond_site_symmetry_A
C127 H127 O23 0.95 2.33 3.232(12) 158.3 .
C116 H116 O24 0.95 2.23 3.120(10) 155.0 .
C114 H114 O50 0.95 2.29 3.219(10) 165.7 .
C111 H111 O21 0.95 2.29 3.189(16) 158.6 .
C100 H100 O22 0.95 2.34 3.241(15) 158.4 .
C43 H43 O11 0.95 2.37 3.255(13) 155.2 .
C41 H41 O51 0.95 2.42 3.310(13) 156.8 2_666
C32 H32 O49 0.95 2.30 3.234(11) 165.8 .
C30 H30 O12 0.95 2.26 3.150(10) 155.7 .
C27 H27 O9 0.95 2.35 3.234(12) 155.3 .
C25 H25 O34 0.95 2.36 3.297(11) 168.8 1_545
C16 H16 O26 0.95 2.43 3.334(13) 158.6 2_666
C14 H14A O10 0.95 2.26 3.149(11) 155.0 .
N14 H14 O50 0.88 1.85 2.725(12) 175.1 .
N7 H7 O51 0.88 1.83 2.683(11) 162.9 2_666
N6 H6 O49 0.88 1.89 2.767(11) 177.1 .
C206 H206 O28 0.95 1.94 2.877(16) 168.6 1_556
N10 H10 O28 0.88 2.01 2.877(16) 169.0 1_556
C23' H23' O34 0.95 1.93 2.863(12) 167.3 1_545
C22' H22' O26 0.95 2.01 2.946(11) 169.1 2_666
N3 H3 O34 0.88 2.00 2.863(12) 167.8 1_545
N2 H2 O26 0.88 2.08 2.946(11) 169.5 2_666

loop_
_geom_torsion_atom_site_label_1
_geom_torsion_atom_site_label_2
_geom_torsion_atom_site_label_3
_geom_torsion_atom_site_label_4
_geom_torsion
_geom_torsion_site_symmetry_1
_geom_torsion_site_symmetry_2
_geom_torsion_site_symmetry_3
_geom_torsion_site_symmetry_4
_geom_torsion_publ_flag
C22 N2 C18 C19 4.2(8) . . . . ?
C22 N2 C18 C15 -174.1(5) . . . . ?
N2 C18 C19 C20 -2.5(8) . . . . ?
C15 C18 C19 C20 175.6(7) . . . . ?
N2 C18 C19 C23 178.7(7) . . . . ?
C15 C18 C19 C23 -3.2(13) . . . . ?
C18 C19 C20 C21 -178.9(6) . . . . ?
C23 C19 C20 C21 0.2(8) . . . . ?
C18 C19 C20 C22 0.1(8) . . . . ?
C23 C19 C20 C22 179.3(5) . . . . ?
C19 C20 C21 N3 1.6(8) . . . . ?
C22 C20 C21 N3 -177.2(7) . . . . ?
C19 C20 C21 C26 177.4(7) . . . . ?
C22 C20 C21 C26 -1.4(14) . . . . ?
C23 N3 C21 C20 -2.9(9) . . . . ?
C23 N3 C21 C26 -179.1(6) . . . . ?
C18 N2 C22 O9 -178.1(9) . . . . ?
C18 N2 C22 C20 -3.6(6) . . . . ?
C21 C20 C22 O9 -7.1(17) . . . . ?
C19 C20 C22 O9 174.1(12) . . . . ?
C21 C20 C22 N2 -179.4(8) . . . . ?
C19 C20 C22 N2 1.9(6) . . . . ?
C21 N3 C23 O10 178.4(9) . . . . ?
C21 N3 C23 C19 2.7(7) . . . . ?
C18 C19 C23 O10 2.8(17) . . . . ?
C20 C19 C23 O10 -175.9(11) . . . . ?
C18 C19 C23 N3 177.1(8) . . . . ?
C20 C19 C23 N3 -1.6(7) . . . . ?
C22' C18' C19' C20' -2.5(8) . . . . ?
C15 C18' C19' C20' 175.6(7) . . . . ?
C22' C18' C19' S2' 178.7(7) . . . . ?
C15 C18' C19' S2' -3.2(13) . . . . ?
C23' S2' C19' C18' 177.1(8) . . . . ?
C23' S2' C19' C20' -1.6(7) . . . . ?
C18' C19' C20' C21' -178.9(6) . . . . ?
S2' C19' C20' C21' 0.2(8) . . . . ?
C18' C19' C20' S1' 0.1(8) . . . . ?
S2' C19' C20' S1' 179.3(5) . . . . ?
C22' S1' C20' C21' -179.4(8) . . . . ?
C22' S1' C20' C19' 1.9(6) . . . . ?
C19' C20' C21' C23' 1.6(8) . . . . ?
S1' C20' C21' C23' -177.2(7) . . . . ?
C19' C20' C21' C26 177.4(7) . . . . ?
S1' C20' C21' C26 -1.4(14) . . . . ?
C19' C18' C22' S1' 4.2(8) . . . . ?
C15 C18' C22' S1' -174.1(5) . . . . ?
C20' S1' C22' C18' -3.6(6) . . . . ?
C20' C21' C23' S2' -2.9(9) . . . . ?
C26 C21' C23' S2' -179.1(6) . . . . ?
C19' S2' C23' C21' 2.7(7) . . . . ?
C106 N10 C102 C103 -0.6(9) . . . . ?
C106 N10 C102 C99 -177.8(6) . . . . ?
N10 C102 C103 C104 1.9(9) . . . . ?
C99 C102 C103 C104 178.8(8) . . . . ?
N10 C102 C103 C107 172.4(7) . . . . ?
C99 C102 C103 C107 -10.7(15) . . . . ?
C102 C103 C104 C105 179.1(7) . . . . ?
C107 C103 C104 C105 6.4(9) . . . . ?
C102 C103 C104 C106 -2.6(9) . . . . ?
C107 C103 C104 C106 -175.3(5) . . . . ?
C103 C104 C105 N11 -0.8(10) . . . . ?
C106 C104 C105 N11 -178.5(7) . . . . ?
C103 C104 C105 C110 179.7(8) . . . . ?
C106 C104 C105 C110 1.9(15) . . . . ?
C107 N11 C105 C104 -5.1(10) . . . . ?
C107 N11 C105 C110 174.5(7) . . . . ?
C102 N10 C106 O21 -178.0(12) . . . . ?
C102 N10 C106 C104 -0.7(7) . . . . ?
C105 C104 C106 O21 -3.7(19) . . . . ?
C103 C104 C106 O21 178.6(15) . . . . ?
C105 C104 C106 N10 179.6(8) . . . . ?
C103 C104 C106 N10 1.9(6) . . . . ?
C104 C103 C107 O22 -155.4(12) . . . . ?
C102 C103 C107 O22 34.2(17) . . . . ?
C104 C103 C107 N11 -8.2(7) . . . . ?
C102 C103 C107 N11 -178.7(9) . . . . ?
C105 N11 C107 O22 165.2(9) . . . . ?
C105 N11 C107 C103 7.8(8) . . . . ?
C206 C202 C203 C204 1.9(9) . . . . ?
C99 C202 C203 C204 178.8(8) . . . . ?
C206 C202 C203 S4' 172.4(7) . . . . ?
C99 C202 C203 S4' -10.7(15) . . . . ?
C207 S4' C203 C204 -8.2(7) . . . . ?
C207 S4' C203 C202 -178.7(9) . . . . ?
C202 C203 C204 C205 179.1(7) . . . . ?
S4' C203 C204 C205 6.4(9) . . . . ?
C202 C203 C204 S3' -2.6(9) . . . . ?
S4' C203 C204 S3' -175.3(5) . . . . ?
C206 S3' C204 C205 179.6(8) . . . . ?
C206 S3' C204 C203 1.9(6) . . . . ?
C203 C204 C205 C207 -0.8(10) . . . . ?
S3' C204 C205 C207 -178.5(7) . . . . ?
C203 C204 C205 C110 179.7(8) . . . . ?
S3' C204 C205 C110 1.9(15) . . . . ?
C203 C202 C206 S3' -0.6(9) . . . . ?
C99 C202 C206 S3' -177.8(6) . . . . ?
C204 S3' C206 C202 -0.7(7) . . . . ?
C204 C205 C207 S4' -5.1(10) . . . . ?
C110 C205 C207 S4' 174.5(7) . . . . ?
C203 S4' C207 C205 7.8(8) . . . . ?
C79 C75 C76 C81 174.1(17) . . . . ?
C80 C75 C76 C81 -3(3) . . . . ?
Rh4 C75 C76 C81 -123.3(18) . . . . ?
C79 C75 C76 C77 -2.0(18) . . . . ?
C80 C75 C76 C77 -179.1(18) . . . . ?
Rh4 C75 C76 C77 60.7(11) . . . . ?
C79 C75 C76 Rh4 -62.7(12) . . . . ?
C80 C75 C76 Rh4 120(2) . . . . ?
C81 C76 C77 C78 -173.3(18) . . . . ?
C75 C76 C77 C78 2.5(17) . . . . ?
Rh4 C76 C77 C78 60.7(11) . . . . ?
C81 C76 C77 C82 5(3) . . . . ?
C75 C76 C77 C82 -179.7(16) . . . . ?
Rh4 C76 C77 C82 -121.5(16) . . . . ?
C81 C76 C77 Rh4 126.0(19) . . . . ?
C75 C76 C77 Rh4 -58.2(11) . . . . ?
C76 C77 C78 C79 -2.3(19) . . . . ?
C82 C77 C78 C79 -180.0(17) . . . . ?
Rh4 C77 C78 C79 58.0(13) . . . . ?
C76 C77 C78 C83 -179.6(16) . . . . ?
C82 C77 C78 C83 3(3) . . . . ?
Rh4 C77 C78 C83 -119.3(17) . . . . ?
C76 C77 C78 Rh4 -60.3(10) . . . . ?
C82 C77 C78 Rh4 122.0(18) . . . . ?
C77 C78 C79 C75 1.0(19) . . . . ?
C83 C78 C79 C75 178.4(16) . . . . ?
Rh4 C78 C79 C75 60.1(11) . . . . ?
C77 C78 C79 C84 -179.0(17) . . . . ?
C83 C78 C79 C84 -2(3) . . . . ?
Rh4 C78 C79 C84 -120.0(19) . . . . ?
C77 C78 C79 Rh4 -59.0(12) . . . . ?
C83 C78 C79 Rh4 118.4(16) . . . . ?
C76 C75 C79 C78 0.7(19) . . . . ?
C80 C75 C79 C78 178.0(18) . . . . ?
Rh4 C75 C79 C78 -63.6(11) . . . . ?
C76 C75 C79 C84 -179.3(17) . . . . ?
C80 C75 C79 C84 -2(3) . . . . ?
Rh4 C75 C79 C84 116.5(18) . . . . ?
C76 C75 C79 Rh4 64.2(12) . . . . ?
C80 C75 C79 Rh4 -118.4(19) . . . . ?
C79' C75' C76' C77' 0.0 . . . . ?
C80' C75' C76' C77' 180.0 . . . . ?
Rh4 C75' C76' C77' 61.1(5) . . . . ?
C79' C75' C76' C81' 180.0 . . . . ?
C80' C75' C76' C81' 0.0 . . . . ?
Rh4 C75' C76' C81' -118.9(5) . . . . ?
C79' C75' C76' Rh4 -61.1(5) . . . . ?
C80' C75' C76' Rh4 118.9(5) . . . . ?
C75' C76' C77' C78' 0.0 . . . . ?
C81' C76' C77' C78' 180.0 . . . . ?
Rh4 C76' C77' C78' 61.4(5) . . . . ?
C75' C76' C77' C82' 180.0 . . . . ?
C81' C76' C77' C82' 0.0 . . . . ?
Rh4 C76' C77' C82' -118.6(5) . . . . ?
C75' C76' C77' Rh4 -61.4(5) . . . . ?
C81' C76' C77' Rh4 118.6(5) . . . . ?
C76' C77' C78' C79' 0.0 . . . . ?
C82' C77' C78' C79' 180.0 . . . . ?
Rh4 C77' C78' C79' 62.2(5) . . . . ?
C76' C77' C78' C83' 180.0 . . . . ?
C82' C77' C78' C83' 0.0 . . . . ?
Rh4 C77' C78' C83' -117.8(5) . . . . ?
C76' C77' C78' Rh4 -62.2(5) . . . . ?
C82' C77' C78' Rh4 117.8(5) . . . . ?
C76' C75' C79' C78' 0.0 . . . . ?
C80' C75' C79' C78' 180.0 . . . . ?
Rh4 C75' C79' C78' -61.7(5) . . . . ?
C76' C75' C79' C84' 180.0 . . . . ?
C80' C75' C79' C84' 0.0 . . . . ?
Rh4 C75' C79' C84' 118.3(5) . . . . ?
C76' C75' C79' Rh4 61.7(5) . . . . ?
C80' C75' C79' Rh4 -118.3(5) . . . . ?
C77' C78' C79' C75' 0.0 . . . . ?
C83' C78' C79' C75' 180.0 . . . . ?
Rh4 C78' C79' C75' 62.4(5) . . . . ?
C77' C78' C79' C84' 180.0 . . . . ?
C83' C78' C79' C84' 0.0 . . . . ?
Rh4 C78' C79' C84' -117.6(5) . . . . ?
C77' C78' C79' Rh4 -62.4(5) . . . . ?
C83' C78' C79' Rh4 117.6(5) . . . . ?
Rh1 O1 C1 C6 -176.4(5) . . . . ?
Rh1 O1 C1 C2 5.3(7) . . . . ?
Rh1 O2 C2 C3 179.5(5) . . . . ?
Rh1 O2 C2 C1 -1.8(7) . . . . ?
O1 C1 C2 O2 -2.4(8) . . . . ?
C6 C1 C2 O2 179.2(6) . . . . ?
O1 C1 C2 C3 176.4(6) . . . . ?
C6 C1 C2 C3 -2.0(9) . . . . ?
O2 C2 C3 C4 -179.2(7) . . . . ?
C1 C2 C3 C4 2.2(11) . . . . ?
Rh2 O3 C4 C3 179.4(6) . . . . ?
Rh2 O3 C4 C5 -2.2(8) . . . . ?
C2 C3 C4 O3 177.5(7) . . . . ?
C2 C3 C4 C5 -0.9(11) . . . . ?
Rh2 O4 C5 C6 -179.8(5) . . . . ?
Rh2 O4 C5 C4 -1.6(8) . . . . ?
O3 C4 C5 O4 2.6(9) . . . . ?
C3 C4 C5 O4 -178.9(7) . . . . ?
O3 C4 C5 C6 -179.2(6) . . . . ?
C3 C4 C5 C6 -0.8(10) . . . . ?
O1 C1 C6 C5 -177.8(6) . . . . ?
C2 C1 C6 C5 0.5(9) . . . . ?
O4 C5 C6 C1 179.0(6) . . . . ?
C4 C5 C6 C1 0.9(9) . . . . ?
Rh3 O5 C7 C12 -179.2(5) . . . . ?
Rh3 O5 C7 C8 -1.5(7) . . . . ?
Rh3 O6 C8 C9 178.8(5) . . . . ?
Rh3 O6 C8 C7 -1.1(7) . . . . ?
O5 C7 C8 O6 1.7(8) . . . . ?
C12 C7 C8 O6 179.6(5) . . . . ?
O5 C7 C8 C9 -178.1(6) . . . . ?
C12 C7 C8 C9 -0.3(9) . . . . ?
O6 C8 C9 C10 179.8(6) . . . . ?
C7 C8 C9 C10 -0.4(9) . . . . ?
Rh4 O7 C10 C9 -177.1(5) . . . . ?
Rh4 O7 C10 C11 4.5(7) . . . . ?
C8 C9 C10 O7 -178.0(6) . . . . ?
C8 C9 C10 C11 0.4(9) . . . . ?
Rh4 O8 C11 C12 177.4(5) . . . . ?
Rh4 O8 C11 C10 -3.1(7) . . . . ?
O7 C10 C11 O8 -0.9(8) . . . . ?
C9 C10 C11 O8 -179.4(6) . . . . ?
O7 C10 C11 C12 178.6(6) . . . . ?
C9 C10 C11 C12 0.2(9) . . . . ?
O8 C11 C12 C7 178.7(6) . . . . ?
C10 C11 C12 C7 -0.8(9) . . . . ?
O5 C7 C12 C11 178.5(6) . . . . ?
C8 C7 C12 C11 0.8(9) . . . . ?
C17 N1 C13 C14 0.9(11) . . . . ?
Rh3 N1 C13 C14 174.3(6) . . . . ?
N1 C13 C14 C15 -2.7(12) . . . . ?
C13 C14 C15 C16 1.1(11) . . . . ?
C13 C14 C15 C18 -175.7(7) . . . . ?
C13 C14 C15 C18' -175.7(7) . . . . ?
N2 C18 C15 C16 -8.7(11) . . . . ?
C19 C18 C15 C16 173.4(7) . . . . ?
N2 C18 C15 C14 167.8(7) . . . . ?
C19 C18 C15 C14 -10.0(11) . . . . ?
C22' C18' C15 C16 -8.7(11) . . . . ?
C19' C18' C15 C16 173.4(7) . . . . ?
C22' C18' C15 C14 167.8(7) . . . . ?
C19' C18' C15 C14 -10.0(11) . . . . ?
C14 C15 C16 C17 2.1(11) . . . . ?
C18 C15 C16 C17 178.7(7) . . . . ?
C18' C15 C16 C17 178.7(7) . . . . ?
C13 N1 C17 C16 2.6(12) . . . . ?
Rh3 N1 C17 C16 -170.2(6) . . . . ?
C15 C16 C17 N1 -4.1(13) . . . . ?
C28 N4 C24 C25 -0.5(12) . . . . ?
Rh1 N4 C24 C25 173.9(6) . . . . ?
N4 C24 C25 C26 1.0(13) . . . . ?
C24 C25 C26 C27 -0.2(12) . . . . ?
C24 C25 C26 C21 -179.8(7) . . . . ?
C24 C25 C26 C21' -179.8(7) . . . . ?
C20 C21 C26 C27 1.1(13) . . . . ?
N3 C21 C26 C27 176.3(7) . . . . ?
C20 C21 C26 C25 -179.3(8) . . . . ?
N3 C21 C26 C25 -4.0(11) . . . . ?
C20' C21' C26 C27 1.1(13) . . . . ?
C23' C21' C26 C27 176.3(7) . . . . ?
C20' C21' C26 C25 -179.3(8) . . . . ?
C23' C21' C26 C25 -4.0(11) . . . . ?
C25 C26 C27 C28 -1.1(12) . . . . ?
C21 C26 C27 C28 178.5(7) . . . . ?
C21' C26 C27 C28 178.5(7) . . . . ?
C24 N4 C28 C27 -0.9(12) . . . . ?
Rh1 N4 C28 C27 -175.3(6) . . . . ?
C26 C27 C28 N4 1.7(13) . . . . ?
C33 N5 C29 C30 -2.2(12) . . . . ?
Rh4 N5 C29 C30 179.2(6) . . . . ?
N5 C29 C30 C31 1.5(12) . . . . ?
C29 C30 C31 C32 -0.5(11) . . . . ?
C29 C30 C31 C34 177.4(7) . . . . ?
C30 C31 C32 C33 0.4(12) . . . . ?
C34 C31 C32 C33 -177.4(8) . . . . ?
C29 N5 C33 C32 2.1(13) . . . . ?
Rh4 N5 C33 C32 -179.3(7) . . . . ?
C31 C32 C33 N5 -1.3(14) . . . . ?
C38 N6 C34 C35 -3.9(8) . . . . ?
C38 N6 C34 C31 176.2(6) . . . . ?
C32 C31 C34 N6 -3.8(11) . . . . ?
C30 C31 C34 N6 178.3(7) . . . . ?
C32 C31 C34 C35 176.3(8) . . . . ?
C30 C31 C34 C35 -1.5(12) . . . . ?
N6 C34 C35 C36 3.6(8) . . . . ?
C31 C34 C35 C36 -176.5(7) . . . . ?
N6 C34 C35 C39 179.3(9) . . . . ?
C31 C34 C35 C39 -0.9(15) . . . . ?
C34 C35 C36 C37 175.2(6) . . . . ?
C39 C35 C36 C37 -1.9(9) . . . . ?
C34 C35 C36 C38 -2.1(9) . . . . ?
C39 C35 C36 C38 -179.2(6) . . . . ?
C39 N7 C37 C36 -1.4(10) . . . . ?
C39 N7 C37 C42 175.7(7) . . . . ?
C35 C36 C37 N7 2.0(9) . . . . ?
C38 C36 C37 N7 177.9(9) . . . . ?
C35 C36 C37 C42 -174.8(8) . . . . ?
C38 C36 C37 C42 1.1(17) . . . . ?
C37 C36 C38 O11 6.6(18) . . . . ?
C35 C36 C38 O11 -177.5(9) . . . . ?
C37 C36 C38 N6 -176.1(10) . . . . ?
C35 C36 C38 N6 -0.3(8) . . . . ?
C34 N6 C38 O11 -179.6(7) . . . . ?
C34 N6 C38 C36 2.6(7) . . . . ?
C37 N7 C39 O12 -179.6(9) . . . . ?
C37 N7 C39 C35 0.2(9) . . . . ?
C34 C35 C39 O12 5.2(18) . . . . ?
C36 C35 C39 O12 -179.2(10) . . . . ?
C34 C35 C39 N7 -174.6(9) . . . . ?
C36 C35 C39 N7 1.0(8) . . . . ?
C44 N8 C40 C41 3.0(14) . . . . ?
Rh2 N8 C40 C41 177.0(7) . . . . ?
N8 C40 C41 C42 -3.0(14) . . . . ?
C40 C41 C42 C43 0.4(14) . . . . ?
C40 C41 C42 C37 -177.8(8) . . . . ?
N7 C37 C42 C43 179.3(9) . . . . ?
C36 C37 C42 C43 -4.3(15) . . . . ?
N7 C37 C42 C41 -2.7(13) . . . . ?
C36 C37 C42 C41 173.8(9) . . . . ?
C41 C42 C43 C44 2.1(16) . . . . ?
C37 C42 C43 C44 -179.8(10) . . . . ?
C40 N8 C44 C43 -0.5(17) . . . . ?
Rh2 N8 C44 C43 -174.3(9) . . . . ?
C42 C43 C44 N8 -2.1(19) . . . . ?
C49 C45 C46 C47 -0.8(8) . . . . ?
C50 C45 C46 C47 178.4(8) . . . . ?
Rh1 C45 C46 C47 60.2(5) . . . . ?
C49 C45 C46 C51 -178.5(8) . . . . ?
C50 C45 C46 C51 0.7(13) . . . . ?
Rh1 C45 C46 C51 -117.5(8) . . . . ?
C49 C45 C46 Rh1 -61.0(5) . . . . ?
C50 C45 C46 Rh1 118.2(8) . . . . ?
C45 C46 C47 C48 0.8(8) . . . . ?
C51 C46 C47 C48 178.6(8) . . . . ?
Rh1 C46 C47 C48 60.9(5) . . . . ?
C45 C46 C47 C52 178.8(7) . . . . ?
C51 C46 C47 C52 -3.5(12) . . . . ?
Rh1 C46 C47 C52 -121.1(7) . . . . ?
C45 C46 C47 Rh1 -60.1(5) . . . . ?
C51 C46 C47 Rh1 117.6(8) . . . . ?
C46 C47 C48 C49 -0.6(8) . . . . ?
C52 C47 C48 C49 -178.5(7) . . . . ?
Rh1 C47 C48 C49 60.2(5) . . . . ?
C46 C47 C48 C53 176.2(8) . . . . ?
C52 C47 C48 C53 -1.7(13) . . . . ?
Rh1 C47 C48 C53 -123.0(8) . . . . ?
C46 C47 C48 Rh1 -60.8(5) . . . . ?
C52 C47 C48 Rh1 121.3(8) . . . . ?
C46 C45 C49 C48 0.5(8) . . . . ?
C50 C45 C49 C48 -178.8(8) . . . . ?
Rh1 C45 C49 C48 -60.7(5) . . . . ?
C46 C45 C49 C54 -176.8(8) . . . . ?
C50 C45 C49 C54 4.0(13) . . . . ?
Rh1 C45 C49 C54 122.1(8) . . . . ?
C46 C45 C49 Rh1 61.1(5) . . . . ?
C50 C45 C49 Rh1 -118.1(8) . . . . ?
C47 C48 C49 C45 0.1(8) . . . . ?
C53 C48 C49 C45 -176.6(8) . . . . ?
Rh1 C48 C49 C45 60.3(5) . . . . ?
C47 C48 C49 C54 177.3(7) . . . . ?
C53 C48 C49 C54 0.6(13) . . . . ?
Rh1 C48 C49 C54 -122.5(8) . . . . ?
C47 C48 C49 Rh1 -60.2(5) . . . . ?
C53 C48 C49 Rh1 123.1(9) . . . . ?
C59 C55 C56 C57 -1.3(15) . . . . ?
C60 C55 C56 C57 -175.9(13) . . . . ?
Rh2 C55 C56 C57 60.1(10) . . . . ?
C59 C55 C56 C61 174.1(15) . . . . ?
C60 C55 C56 C61 0(2) . . . . ?
Rh2 C55 C56 C61 -124.5(17) . . . . ?
C59 C55 C56 Rh2 -61.5(9) . . . . ?
C60 C55 C56 Rh2 124.0(14) . . . . ?
C61 C56 C57 C58 -176.1(15) . . . . ?
C55 C56 C57 C58 -0.9(17) . . . . ?
Rh2 C56 C57 C58 59.0(10) . . . . ?
C61 C56 C57 C62 4(3) . . . . ?
C55 C56 C57 C62 178.9(12) . . . . ?
Rh2 C56 C57 C62 -121.2(15) . . . . ?
C61 C56 C57 Rh2 124.9(17) . . . . ?
C55 C56 C57 Rh2 -59.9(9) . . . . ?
C56 C57 C58 C59 2.7(15) . . . . ?
C62 C57 C58 C59 -177.2(12) . . . . ?
Rh2 C57 C58 C59 63.0(8) . . . . ?
C56 C57 C58 C63 178.8(15) . . . . ?
C62 C57 C58 C63 -1(2) . . . . ?
Rh2 C57 C58 C63 -120.9(17) . . . . ?
C56 C57 C58 Rh2 -60.3(12) . . . . ?
C62 C57 C58 Rh2 119.9(13) . . . . ?
C56 C55 C59 C58 3.1(14) . . . . ?
C60 C55 C59 C58 177.5(13) . . . . ?
Rh2 C55 C59 C58 -58.1(8) . . . . ?
C56 C55 C59 C64 178.3(10) . . . . ?
C60 C55 C59 C64 -7(2) . . . . ?
Rh2 C55 C59 C64 117.2(10) . . . . ?
C56 C55 C59 Rh2 61.2(8) . . . . ?
C60 C55 C59 Rh2 -124.4(14) . . . . ?
C57 C58 C59 C55 -3.4(13) . . . . ?
C63 C58 C59 C55 -179.8(14) . . . . ?
Rh2 C58 C59 C55 58.4(8) . . . . ?
C57 C58 C59 C64 -178.5(11) . . . . ?
C63 C58 C59 C64 5(2) . . . . ?
Rh2 C58 C59 C64 -116.6(11) . . . . ?
C57 C58 C59 Rh2 -61.9(9) . . . . ?
C63 C58 C59 Rh2 121.8(15) . . . . ?
C69 C65 C66 C67 -1.9(11) . . . . ?
C70 C65 C66 C67 -177.4(9) . . . . ?
Rh3 C65 C66 C67 60.0(7) . . . . ?
C69 C65 C66 C71 179.4(10) . . . . ?
C70 C65 C66 C71 3.9(16) . . . . ?
Rh3 C65 C66 C71 -118.7(10) . . . . ?
C69 C65 C66 Rh3 -61.9(6) . . . . ?
C70 C65 C66 Rh3 122.6(9) . . . . ?
C65 C66 C67 C68 -0.6(12) . . . . ?
C71 C66 C67 C68 178.1(10) . . . . ?
Rh3 C66 C67 C68 58.6(7) . . . . ?
C65 C66 C67 C72 -179.8(11) . . . . ?
C71 C66 C67 C72 -1.0(18) . . . . ?
Rh3 C66 C67 C72 -120.5(13) . . . . ?
C65 C66 C67 Rh3 -59.3(7) . . . . ?
C71 C66 C67 Rh3 119.5(11) . . . . ?
C66 C67 C68 C73 175.8(12) . . . . ?
C72 C67 C68 C73 -5(2) . . . . ?
Rh3 C67 C68 C73 -123.6(14) . . . . ?
C66 C67 C68 C69 2.8(12) . . . . ?
C72 C67 C68 C69 -178.0(12) . . . . ?
Rh3 C67 C68 C69 63.4(7) . . . . ?
C66 C67 C68 Rh3 -60.6(7) . . . . ?
C72 C67 C68 Rh3 118.5(13) . . . . ?
C70 C65 C69 C68 179.0(9) . . . . ?
C66 C65 C69 C68 3.6(11) . . . . ?
Rh3 C65 C69 C68 -58.2(7) . . . . ?
C70 C65 C69 C74 -7.0(16) . . . . ?
C66 C65 C69 C74 177.6(9) . . . . ?
Rh3 C65 C69 C74 115.8(10) . . . . ?
C70 C65 C69 Rh3 -122.8(10) . . . . ?
C66 C65 C69 Rh3 61.8(6) . . . . ?
C73 C68 C69 C65 -176.8(12) . . . . ?
C67 C68 C69 C65 -4.1(12) . . . . ?
Rh3 C68 C69 C65 60.0(7) . . . . ?
C73 C68 C69 C74 9.6(19) . . . . ?
C67 C68 C69 C74 -177.6(10) . . . . ?
Rh3 C68 C69 C74 -113.5(11) . . . . ?
C73 C68 C69 Rh3 123.2(14) . . . . ?
C67 C68 C69 Rh3 -64.1(8) . . . . ?
Rh5 O13 C85 C90 179.9(5) . . . . ?
Rh5 O13 C85 C86 -1.6(8) . . . . ?
Rh5 O14 C86 C87 -178.9(5) . . . . ?
Rh5 O14 C86 C85 -0.6(8) . . . . ?
O13 C85 C86 O14 1.5(9) . . . . ?
C90 C85 C86 O14 -180.0(6) . . . . ?
O13 C85 C86 C87 179.9(6) . . . . ?
C90 C85 C86 C87 -1.6(10) . . . . ?
O14 C86 C87 C88 -178.9(6) . . . . ?
C85 C86 C87 C88 2.8(10) . . . . ?
Rh6 O15 C88 C87 177.9(5) . . . . ?
Rh6 O15 C88 C89 -2.8(6) . . . . ?
C86 C87 C88 O15 177.9(6) . . . . ?
C86 C87 C88 C89 -1.3(9) . . . . ?
Rh6 O16 C89 C90 -176.0(5) . . . . ?
Rh6 O16 C89 C88 3.6(7) . . . . ?
O15 C88 C89 O16 -0.5(8) . . . . ?
C87 C88 C89 O16 178.8(6) . . . . ?
O15 C88 C89 C90 179.1(6) . . . . ?
C87 C88 C89 C90 -1.6(9) . . . . ?
O16 C89 C90 C85 -177.6(6) . . . . ?
C88 C89 C90 C85 2.8(9) . . . . ?
O13 C85 C90 C89 177.2(6) . . . . ?
C86 C85 C90 C89 -1.3(9) . . . . ?
Rh7 O17 C91 C96 -178.3(6) . . . . ?
Rh7 O17 C91 C92 0.4(8) . . . . ?
Rh7 O18 C92 C93 178.3(5) . . . . ?
Rh7 O18 C92 C91 0.4(8) . . . . ?
O17 C91 C92 O18 -0.5(10) . . . . ?
C96 C91 C92 O18 178.2(7) . . . . ?
O17 C91 C92 C93 -178.4(7) . . . . ?
C96 C91 C92 C93 0.3(11) . . . . ?
O18 C92 C93 C94 -179.7(7) . . . . ?
C91 C92 C93 C94 -1.8(10) . . . . ?
Rh8 O19 C94 C93 -178.6(5) . . . . ?
Rh8 O19 C94 C95 3.5(7) . . . . ?
C92 C93 C94 O19 -177.5(6) . . . . ?
C92 C93 C94 C95 0.4(10) . . . . ?
Rh8 O20 C95 C96 176.4(6) . . . . ?
Rh8 O20 C95 C94 -0.9(8) . . . . ?
O19 C94 C95 O20 -1.7(9) . . . . ?
C93 C94 C95 O20 -179.7(7) . . . . ?
O19 C94 C95 C96 -179.2(7) . . . . ?
C93 C94 C95 C96 2.8(10) . . . . ?
O20 C95 C96 C91 178.4(7) . . . . ?
C94 C95 C96 C91 -4.3(11) . . . . ?
O17 C91 C96 C95 -178.5(7) . . . . ?
C92 C91 C96 C95 2.9(11) . . . . ?
C101 N9 C97 C98 3.9(12) . . . . ?
Rh5 N9 C97 C98 -170.6(6) . . . . ?
N9 C97 C98 C99 1.6(13) . . . . ?
C97 C98 C99 C100 -5.8(12) . . . . ?
C97 C98 C99 C202 175.3(8) . . . . ?
C97 C98 C99 C102 175.3(8) . . . . ?
C203 C202 C99 C98 171.5(8) . . . . ?
C206 C202 C99 C98 -12.1(12) . . . . ?
C203 C202 C99 C100 -7.4(13) . . . . ?
C206 C202 C99 C100 169.1(7) . . . . ?
C103 C102 C99 C98 171.5(8) . . . . ?
N10 C102 C99 C98 -12.1(12) . . . . ?
C103 C102 C99 C100 -7.4(13) . . . . ?
N10 C102 C99 C100 169.1(7) . . . . ?
C98 C99 C100 C101 4.8(12) . . . . ?
C202 C99 C100 C101 -176.3(8) . . . . ?
C102 C99 C100 C101 -176.3(8) . . . . ?
C99 C100 C101 N9 0.6(13) . . . . ?
C97 N9 C101 C100 -4.9(12) . . . . ?
Rh5 N9 C101 C100 169.6(7) . . . . ?
C112 N12 C108 C109 0.0(15) . . . . ?
Rh7 N12 C108 C109 178.1(8) . . . . ?
N12 C108 C109 C110 -1.6(16) . . . . ?
C108 C109 C110 C111 2.6(14) . . . . ?
C108 C109 C110 C105 -178.2(9) . . . . ?
C108 C109 C110 C205 -178.2(9) . . . . ?
C104 C105 C110 C111 -2.0(14) . . . . ?
N11 C105 C110 C111 178.5(9) . . . . ?
C104 C105 C110 C109 178.9(9) . . . . ?
N11 C105 C110 C109 -0.7(13) . . . . ?
C204 C205 C110 C111 -2.0(14) . . . . ?
C207 C205 C110 C111 178.5(9) . . . . ?
C204 C205 C110 C109 178.9(9) . . . . ?
C207 C205 C110 C109 -0.7(13) . . . . ?
C109 C110 C111 C112 -2.2(14) . . . . ?
C105 C110 C111 C112 178.6(9) . . . . ?
C205 C110 C111 C112 178.6(9) . . . . ?
C108 N12 C112 C111 0.5(15) . . . . ?
Rh7 N12 C112 C111 -177.7(8) . . . . ?
C110 C111 C112 N12 0.7(16) . . . . ?
C117 N13 C113 C114 -0.7(11) . . . . ?
Rh6 N13 C113 C114 -176.3(6) . . . . ?
N13 C113 C114 C115 0.9(12) . . . . ?
C113 C114 C115 C116 -0.8(11) . . . . ?
C113 C114 C115 C118 179.9(7) . . . . ?
C114 C115 C116 C117 0.6(10) . . . . ?
C118 C115 C116 C117 179.9(7) . . . . ?
C113 N13 C117 C116 0.5(11) . . . . ?
Rh6 N13 C117 C116 176.1(6) . . . . ?
C115 C116 C117 N13 -0.5(11) . . . . ?
C122 N14 C118 C119 0.0(8) . . . . ?
C122 N14 C118 C115 175.9(6) . . . . ?
C114 C115 C118 N14 -1.5(10) . . . . ?
C116 C115 C118 N14 179.3(7) . . . . ?
C114 C115 C118 C119 173.6(7) . . . . ?
C116 C115 C118 C119 -5.7(11) . . . . ?
N14 C118 C119 C120 0.4(8) . . . . ?
C115 C118 C119 C120 -175.2(7) . . . . ?
N14 C118 C119 C123 179.4(9) . . . . ?
C115 C118 C119 C123 3.9(15) . . . . ?
C118 C119 C120 C121 175.7(6) . . . . ?
C123 C119 C120 C121 -3.7(9) . . . . ?
C118 C119 C120 C122 -0.6(8) . . . . ?
C123 C119 C120 C122 180.0(6) . . . . ?
C119 C120 C121 N15 3.7(9) . . . . ?
C122 C120 C121 N15 178.2(9) . . . . ?
C119 C120 C121 C126 -175.6(8) . . . . ?
C122 C120 C121 C126 -1.1(17) . . . . ?
C123 N15 C121 C120 -2.4(10) . . . . ?
C123 N15 C121 C126 176.9(7) . . . . ?
C118 N14 C122 O23 179.8(6) . . . . ?
C118 N14 C122 C120 -0.4(7) . . . . ?
C121 C120 C122 O23 5.8(16) . . . . ?
C119 C120 C122 O23 -179.6(8) . . . . ?
C121 C120 C122 N14 -173.9(10) . . . . ?
C119 C120 C122 N14 0.6(7) . . . . ?
C121 N15 C123 O24 -178.4(9) . . . . ?
C121 N15 C123 C119 0.2(9) . . . . ?
C118 C119 C123 O24 1.3(18) . . . . ?
C120 C119 C123 O24 -179.6(10) . . . . ?
C118 C119 C123 N15 -177.0(9) . . . . ?
C120 C119 C123 N15 2.0(8) . . . . ?
C128 N16 C124 C125 -4.3(13) . . . . ?
Rh8 N16 C124 C125 172.2(7) . . . . ?
N16 C124 C125 C126 1.1(13) . . . . ?
C124 C125 C126 C127 1.1(13) . . . . ?
C124 C125 C126 C121 -176.1(8) . . . . ?
C120 C121 C126 C127 2.9(15) . . . . ?
N15 C121 C126 C127 -176.3(9) . . . . ?
C120 C121 C126 C125 180.0(9) . . . . ?
N15 C121 C126 C125 0.8(13) . . . . ?
C125 C126 C127 C128 -0.1(15) . . . . ?
C121 C126 C127 C128 177.1(9) . . . . ?
C126 C127 C128 N16 -3.1(16) . . . . ?
C124 N16 C128 C127 5.2(14) . . . . ?
Rh8 N16 C128 C127 -171.3(8) . . . . ?
C133 C129 C130 C131 -1.5(11) . . . . ?
C134 C129 C130 C131 178.1(11) . . . . ?
Rh5 C129 C130 C131 59.1(7) . . . . ?
C133 C129 C130 C135 -178.4(9) . . . . ?
C134 C129 C130 C135 1.3(17) . . . . ?
Rh5 C129 C130 C135 -117.8(9) . . . . ?
C133 C129 C130 Rh5 -60.6(7) . . . . ?
C134 C129 C130 Rh5 119.1(12) . . . . ?
C129 C130 C131 C132 0.8(11) . . . . ?
C135 C130 C131 C132 177.4(10) . . . . ?
Rh5 C130 C131 C132 60.3(7) . . . . ?
C129 C130 C131 C136 -176.7(10) . . . . ?
C135 C130 C131 C136 -0.1(16) . . . . ?
Rh5 C130 C131 C136 -117.1(11) . . . . ?
C129 C130 C131 Rh5 -59.6(7) . . . . ?
C135 C130 C131 Rh5 117.0(10) . . . . ?
C130 C131 C132 C133 0.3(13) . . . . ?
C136 C131 C132 C133 177.6(11) . . . . ?
Rh5 C131 C132 C133 63.5(9) . . . . ?
C130 C131 C132 C137 175.8(12) . . . . ?
C136 C131 C132 C137 -6.9(19) . . . . ?
Rh5 C131 C132 C137 -120.9(13) . . . . ?
C130 C131 C132 Rh5 -63.2(7) . . . . ?
C136 C131 C132 Rh5 114.1(12) . . . . ?
C131 C132 C133 C129 -1.3(14) . . . . ?
C137 C132 C133 C129 -176.5(13) . . . . ?
Rh5 C132 C133 C129 61.3(8) . . . . ?
C131 C132 C133 C138 179.1(11) . . . . ?
C137 C132 C133 C138 4(2) . . . . ?
Rh5 C132 C133 C138 -118.3(12) . . . . ?
C131 C132 C133 Rh5 -62.6(8) . . . . ?
C137 C132 C133 Rh5 122.3(14) . . . . ?
C134 C129 C133 C132 -178.0(12) . . . . ?
C130 C129 C133 C132 1.7(13) . . . . ?
Rh5 C129 C133 C132 -59.2(9) . . . . ?
C134 C129 C133 C138 1.6(19) . . . . ?
C130 C129 C133 C138 -178.7(11) . . . . ?
Rh5 C129 C133 C138 120.4(12) . . . . ?
C134 C129 C133 Rh5 -118.7(12) . . . . ?
C130 C129 C133 Rh5 61.0(7) . . . . ?
C143 C139 C140 C141 -3.9(8) . . . . ?
C144 C139 C140 C141 -180.0(8) . . . . ?
Rh6 C139 C140 C141 59.4(5) . . . . ?
C143 C139 C140 C145 -178.7(8) . . . . ?
C144 C139 C140 C145 5.3(13) . . . . ?
Rh6 C139 C140 C145 -115.3(8) . . . . ?
C143 C139 C140 Rh6 -63.4(5) . . . . ?
C144 C139 C140 Rh6 120.6(9) . . . . ?
C139 C140 C141 C142 2.4(9) . . . . ?
C145 C140 C141 C142 177.2(8) . . . . ?
Rh6 C140 C141 C142 60.9(5) . . . . ?
C139 C140 C141 C146 -178.8(8) . . . . ?
C145 C140 C141 C146 -4.1(13) . . . . ?
Rh6 C140 C141 C146 -120.4(8) . . . . ?
C139 C140 C141 Rh6 -58.5(5) . . . . ?
C145 C140 C141 Rh6 116.3(8) . . . . ?
C140 C141 C142 C143 0.1(9) . . . . ?
C146 C141 C142 C143 -178.6(8) . . . . ?
Rh6 C141 C142 C143 62.2(5) . . . . ?
C140 C141 C142 C147 177.6(9) . . . . ?
C146 C141 C142 C147 -1.1(14) . . . . ?
Rh6 C141 C142 C147 -120.3(9) . . . . ?
C140 C141 C142 Rh6 -62.1(6) . . . . ?
C146 C141 C142 Rh6 119.2(8) . . . . ?
C141 C142 C143 C139 -2.5(8) . . . . ?
C147 C142 C143 C139 179.9(9) . . . . ?
Rh6 C142 C143 C139 59.3(5) . . . . ?
C141 C142 C143 C148 -179.8(9) . . . . ?
C147 C142 C143 C148 2.6(15) . . . . ?
Rh6 C142 C143 C148 -118.0(10) . . . . ?
C141 C142 C143 Rh6 -61.8(5) . . . . ?
C147 C142 C143 Rh6 120.7(9) . . . . ?
C140 C139 C143 C142 3.9(8) . . . . ?
C144 C139 C143 C142 179.8(9) . . . . ?
Rh6 C139 C143 C142 -59.6(5) . . . . ?
C140 C139 C143 C148 -178.6(8) . . . . ?
C144 C139 C143 C148 -2.7(14) . . . . ?
Rh6 C139 C143 C148 117.9(9) . . . . ?
C140 C139 C143 Rh6 63.6(5) . . . . ?
C144 C139 C143 Rh6 -120.6(9) . . . . ?
C153 C149 C150 C151 4.6(13) . . . . ?
C154 C149 C150 C151 178.1(11) . . . . ?
Rh7 C149 C150 C151 64.4(7) . . . . ?
C153 C149 C150 C155 -176.9(13) . . . . ?
C154 C149 C150 C155 -3.3(19) . . . . ?
Rh7 C149 C150 C155 -117.1(13) . . . . ?
C153 C149 C150 Rh7 -59.8(8) . . . . ?
C154 C149 C150 Rh7 113.7(12) . . . . ?
C149 C150 C151 C152 -5.1(13) . . . . ?
C155 C150 C151 C152 176.2(11) . . . . ?
Rh7 C150 C151 C152 57.7(9) . . . . ?
C149 C150 C151 C156 -177.1(10) . . . . ?
C155 C150 C151 C156 4.2(17) . . . . ?
Rh7 C150 C151 C156 -114.2(11) . . . . ?
C149 C150 C151 Rh7 -62.8(7) . . . . ?
C155 C150 C151 Rh7 118.4(11) . . . . ?
C150 C151 C152 C153 3.5(14) . . . . ?
C156 C151 C152 C153 175.9(10) . . . . ?
Rh7 C151 C152 C153 60.4(9) . . . . ?
C150 C151 C152 C157 179.9(13) . . . . ?
C156 C151 C152 C157 -8(2) . . . . ?
Rh7 C151 C152 C157 -123.3(16) . . . . ?
C150 C151 C152 Rh7 -56.9(8) . . . . ?
C156 C151 C152 Rh7 115.5(11) . . . . ?
C150 C149 C153 C152 -2.7(14) . . . . ?
C154 C149 C153 C152 -174.9(14) . . . . ?
Rh7 C149 C153 C152 -63.5(8) . . . . ?
C150 C149 C153 C158 -179.7(13) . . . . ?
C154 C149 C153 C158 8(2) . . . . ?
Rh7 C149 C153 C158 119.5(14) . . . . ?
C150 C149 C153 Rh7 60.8(8) . . . . ?
C154 C149 C153 Rh7 -111.5(15) . . . . ?
C151 C152 C153 C149 -0.5(14) . . . . ?
C157 C152 C153 C149 -177.4(12) . . . . ?
Rh7 C152 C153 C149 63.3(9) . . . . ?
C151 C152 C153 C158 176.5(13) . . . . ?
C157 C152 C153 C158 0(2) . . . . ?
Rh7 C152 C153 C158 -119.8(14) . . . . ?
C151 C152 C153 Rh7 -63.7(9) . . . . ?
C157 C152 C153 Rh7 119.4(12) . . . . ?
C163 C159 C160 C161 -0.8(15) . . . . ?
C164 C159 C160 C161 176.0(14) . . . . ?
Rh8 C159 C160 C161 60.2(8) . . . . ?
C163 C159 C160 C165 -178.5(12) . . . . ?
C164 C159 C160 C165 -2(2) . . . . ?
Rh8 C159 C160 C165 -117.5(13) . . . . ?
C163 C159 C160 Rh8 -61.0(10) . . . . ?
C164 C159 C160 Rh8 115.7(16) . . . . ?
C159 C160 C161 C162 0.8(13) . . . . ?
C165 C160 C161 C162 178.6(11) . . . . ?
Rh8 C160 C161 C162 61.0(7) . . . . ?
C159 C160 C161 C166 178.0(11) . . . . ?
C165 C160 C161 C166 -4.2(18) . . . . ?
Rh8 C160 C161 C166 -121.7(11) . . . . ?
C159 C160 C161 Rh8 -60.3(9) . . . . ?
C165 C160 C161 Rh8 117.6(12) . . . . ?
C160 C161 C162 C167 176.8(11) . . . . ?
C166 C161 C162 C167 -0.5(18) . . . . ?
Rh8 C161 C162 C167 -121.9(12) . . . . ?
C160 C161 C162 C163 -0.5(11) . . . . ?
C166 C161 C162 C163 -177.8(10) . . . . ?
Rh8 C161 C162 C163 60.8(7) . . . . ?
C160 C161 C162 Rh8 -61.3(7) . . . . ?
C166 C161 C162 Rh8 121.4(10) . . . . ?
C160 C159 C163 C168 176.5(13) . . . . ?
C164 C159 C163 C168 0(2) . . . . ?
Rh8 C159 C163 C168 114.9(14) . . . . ?
C160 C159 C163 C162 0.4(15) . . . . ?
C164 C159 C163 C162 -176.4(14) . . . . ?
Rh8 C159 C163 C162 -61.1(8) . . . . ?
C160 C159 C163 Rh8 61.6(10) . . . . ?
C164 C159 C163 Rh8 -115.3(15) . . . . ?
C167 C162 C163 C159 -177.3(12) . . . . ?
C161 C162 C163 C159 0.1(12) . . . . ?
Rh8 C162 C163 C159 61.0(9) . . . . ?
C167 C162 C163 C168 6.2(18) . . . . ?
C161 C162 C163 C168 -176.4(11) . . . . ?
Rh8 C162 C163 C168 -115.5(12) . . . . ?
C167 C162 C163 Rh8 121.6(11) . . . . ?
C161 C162 C163 Rh8 -61.0(7) . . . . ?
O25 S1 C169 F2 -69.6(19) . . . . ?
O26 S1 C169 F2 61.2(18) . . . . ?
O27 S1 C169 F2 175.6(16) . . . . ?
O25 S1 C169 F3 52.8(19) . . . . ?
O26 S1 C169 F3 -176.4(16) . . . . ?
O27 S1 C169 F3 -61.9(18) . . . . ?
O25 S1 C169 F1 172.0(17) . . . . ?
O26 S1 C169 F1 -57.1(19) . . . . ?
O27 S1 C169 F1 57.3(18) . . . . ?
O29 S2 C170 F4 68.8(18) . . . . ?
O28 S2 C170 F4 -66.8(17) . . . . ?
O30 S2 C170 F4 -178.4(16) . . . . ?
O29 S2 C170 F6 -43.9(18) . . . . ?
O28 S2 C170 F6 -179.6(15) . . . . ?
O30 S2 C170 F6 68.9(17) . . . . ?
O29 S2 C170 F5 -178.2(15) . . . . ?
O28 S2 C170 F5 46.2(16) . . . . ?
O30 S2 C170 F5 -65.4(16) . . . . ?
O31 S3 C171 F7 -178.6(12) . . . . ?
O32 S3 C171 F7 -62.2(14) . . . . ?
O33 S3 C171 F7 60.0(13) . . . . ?
O31 S3 C171 F8 -61.0(13) . . . . ?
O32 S3 C171 F8 55.5(13) . . . . ?
O33 S3 C171 F8 177.6(12) . . . . ?
O31 S3 C171 F9 60.7(14) . . . . ?
O32 S3 C171 F9 177.2(14) . . . . ?
O33 S3 C171 F9 -60.7(14) . . . . ?
O36 S4 C172 F11 -51(2) . . . . ?
O35 S4 C172 F11 -174.2(16) . . . . ?
O34 S4 C172 F11 62.3(19) . . . . ?
O36 S4 C172 F12 71.6(19) . . . . ?
O35 S4 C172 F12 -51.3(18) . . . . ?
O34 S4 C172 F12 -174.7(15) . . . . ?
O36 S4 C172 F10 -173.9(16) . . . . ?
O35 S4 C172 F10 63.2(14) . . . . ?
O34 S4 C172 F10 -60.3(13) . . . . ?
O37 S5 C173 F14 -174.1(17) . . . . ?
O39 S5 C173 F14 52.9(19) . . . . ?
O38 S5 C173 F14 -58.4(18) . . . . ?
O37 S5 C173 F13 64.9(17) . . . . ?
O39 S5 C173 F13 -68.1(17) . . . . ?
O38 S5 C173 F13 -179.4(14) . . . . ?
O37 S5 C173 F15 -54(2) . . . . ?
O39 S5 C173 F15 173(2) . . . . ?
O38 S5 C173 F15 62(2) . . . . ?
O40 S6 C174 F17 -176.6(17) . . . . ?
O41 S6 C174 F17 -53.0(17) . . . . ?
O42 S6 C174 F17 61.5(18) . . . . ?
O40 S6 C174 F16 51.9(18) . . . . ?
O41 S6 C174 F16 175.4(14) . . . . ?
O42 S6 C174 F16 -70.1(16) . . . . ?
O40 S6 C174 F18 -59.2(16) . . . . ?
O41 S6 C174 F18 64.4(13) . . . . ?
O42 S6 C174 F18 178.9(16) . . . . ?
O49 C177 N17 C178 1(3) . . . . ?
O49 C177 N17 C179 -173.2(18) . . . . ?
O50 C180 N18 C181 -2.8(19) . . . . ?
O50 C180 N18 C182 173.1(13) . . . . ?
O51 C183 N19 C184 179.4(11) . . . . ?
O51 C183 N19 C185 4(2) . . . . ?
